data_7707115
loop_
_publ_author_name
'Zhang, Kai'
'Du, Shao-Wu'

_publ_section_title
;
 A novel series of giant cobalt-calixarene macrocycles: ring-expansion and
 modulation of pore apertures through recrystallization.
;
_journal_issue 18
_journal_name_full 'Dalton transactions (Cambridge, England : 2003)'
_journal_page_first 6181
_journal_page_last 6187
_journal_paper_doi 10.1039/d1dt00556a
_journal_volume 50
_journal_year 2021
_chemical_formula_moiety 'C313 H336 Co30 N24 O92 S24, 6[C2H8N]'
_chemical_formula_sum 'C325 H374 Co30 N30 O92 S24'
_chemical_formula_weight 8710.13
_space_group_crystal_system monoclinic
_space_group_IT_number 9
_space_group_name_Hall 'C -2yc'
_space_group_name_H-M_alt 'C 1 c 1'
_atom_sites_solution_hydrogens mixed
_audit_creation_date 2021-03-27
_audit_creation_method
;
Olex2 1.2
(compiled 2018.05.29 svn.r3508 for OlexSys, GUI svn.r5506)
;
_audit_update_record
;
2021-04-10 deposited with the CCDC.	2021-04-14 downloaded from the CCDC.
;
_cell_angle_alpha 90
_cell_angle_beta 110.400(2)
_cell_angle_gamma 90
_cell_formula_units_Z 4
_cell_length_a 54.4788(9)
_cell_length_b 30.7508(3)
_cell_length_c 38.3160(8)
_cell_measurement_reflns_used 60114
_cell_measurement_temperature 120.00(14)
_cell_measurement_theta_max 60.4360
_cell_measurement_theta_min 2.3330
_cell_volume 60163.7(19)
_computing_cell_refinement 'CrysAlisPro 1.171.39.46c (Rigaku OD, 2018)'
_computing_data_collection 'CrysAlisPro 1.171.39.46c (Rigaku OD, 2018)'
_computing_data_reduction 'CrysAlisPro 1.171.39.46c (Rigaku OD, 2018)'
_computing_molecular_graphics 'Olex2 (Dolomanov et al., 2009)'
_computing_publication_material 'Olex2 (Dolomanov et al., 2009)'
_computing_structure_refinement 'ShelXL (Sheldrick, 2015)'
_computing_structure_solution 'SHELXT 2014/5 (Sheldrick, 2014)'
_diffrn_ambient_environment N~2~
_diffrn_ambient_temperature 120.00(14)
_diffrn_detector 'CCD plate'
_diffrn_detector_type HyPix
_diffrn_measured_fraction_theta_full 0.998
_diffrn_measured_fraction_theta_max 0.960
_diffrn_measurement_details
;
List of Runs (angles in degrees, time in seconds):

  # Type    Start    End  Width  t~exp~   \w     \q     \k     \f   Frames
#--------------------------------------------------------------------------
  1  \w    -55.00  11.88   0.38    1.49    --   -1.72 -18.00  -4.00  176
  2  \w     -3.00  22.08   0.38    5.97    --   72.03 -18.00  -4.00   66
  3  \w     -3.00  22.08   0.38    5.97    --   72.03 -19.00-120.00   66
  4  \w     -3.00  24.36   0.38    5.97    --   72.03 -19.00-150.00   72
  5  \w    -12.00  67.80   0.38    1.49    --   -1.72  38.00-180.00  210
  6  \w    -26.00  -0.92   0.38    5.97    --  -75.46  19.00 -60.00   66
  7  \w    -31.00  -5.92   0.38    5.97    --  -75.46  57.00 -60.00   66
  8  \w    -41.00 -12.88   0.38    5.97    --  -75.46  38.00-120.00   74
  9  \w    -43.00  -2.72   0.38    5.97    --  -75.46  38.00 -60.00  106
 10  \w    -53.00  -2.84   0.38    5.97    --  -75.46  57.00-120.00  132
 11  \w    -60.00 -31.88   0.38    5.97    --  -75.46  57.00 -60.00   74
 12  \w   -100.00 -28.94   0.38    5.97    --  -75.46 125.00 -90.00  187
 13  \w   -130.00 -63.12   0.38    5.97    --  -75.46 -18.00  -4.00  176
 14  \w   -131.00-100.22   0.38    5.97    --  -75.46 -99.00 -60.00   81
 15  \w    -26.00  -0.92   0.38    5.97    --  -75.46  18.00 163.00   66
 16  \w     25.00  51.22   0.38    1.49    --   -1.72  18.00 163.00   69
 17  \w     68.00 144.76   0.38    5.97    --   72.03  18.00 163.00  202
 18  \w     21.00 109.16   0.38    5.97    --   72.03-125.00  30.00  232
;
_diffrn_measurement_device 'four-circle diffractometer'
_diffrn_measurement_device_type 'ROD, Synergy Custom system, HyPix'
_diffrn_measurement_method '\w scans'
_diffrn_orient_matrix_type 'CrysAlisPro convention (1999,Acta A55,543-557)'
_diffrn_orient_matrix_UB_11 -0.0184179000
_diffrn_orient_matrix_UB_12 -0.0016951000
_diffrn_orient_matrix_UB_13 -0.0339517000
_diffrn_orient_matrix_UB_21 -0.0179331000
_diffrn_orient_matrix_UB_22 -0.0102876000
_diffrn_orient_matrix_UB_23 0.0152610000
_diffrn_orient_matrix_UB_31 -0.0051301000
_diffrn_orient_matrix_UB_32 0.0422896000
_diffrn_orient_matrix_UB_33 0.0023070000
_diffrn_radiation_monochromator mirror
_diffrn_radiation_probe x-ray
_diffrn_radiation_type GaK\a
_diffrn_radiation_wavelength 1.3405
_diffrn_reflns_av_R_equivalents 0.0749
_diffrn_reflns_av_unetI/netI 0.0978
_diffrn_reflns_Laue_measured_fraction_full 0.998
_diffrn_reflns_Laue_measured_fraction_max 0.960
_diffrn_reflns_limit_h_max 70
_diffrn_reflns_limit_h_min -70
_diffrn_reflns_limit_k_max 39
_diffrn_reflns_limit_k_min -21
_diffrn_reflns_limit_l_max 49
_diffrn_reflns_limit_l_min -49
_diffrn_reflns_number 231642
_diffrn_reflns_point_group_measured_fraction_full 0.998
_diffrn_reflns_point_group_measured_fraction_max 0.960
_diffrn_reflns_theta_full 53.543
_diffrn_reflns_theta_max 61.012
_diffrn_reflns_theta_min 2.139
_diffrn_source 'micro-focus metaljet'
_exptl_absorpt_coefficient_mu 5.183
_exptl_absorpt_correction_T_max 1.00000
_exptl_absorpt_correction_T_min 0.18050
_exptl_absorpt_correction_type multi-scan
_exptl_absorpt_process_details
;
CrysAlisPro 1.171.39.46c (Rigaku Oxford Diffraction, 2018)
Empirical absorption correction using spherical harmonics,
 implemented in SCALE3 ABSPACK scaling algorithm.
;
_exptl_crystal_colour red
_exptl_crystal_density_diffrn 0.961
_exptl_crystal_description block
_exptl_crystal_F_000 17212
_exptl_crystal_size_max 0.05
_exptl_crystal_size_mid 0.05
_exptl_crystal_size_min 0.05
_platon_squeeze_details
;
A solvent mask was calculated and 11865 electrons were found in a volume of  30861\%A^3^ in 1 void per unit cell. This is consistent with the presence of 6[C2H8N], 58[C3H7NO], or 6[C2H8N], 108[CH4O] per Formula Unit which account for 11784 or 11880 electrons per unit cell, respectively.
;
_refine_diff_density_max 0.669
_refine_diff_density_min -0.545
_refine_diff_density_rms 0.069
_refine_ls_abs_structure_details
;
 Refined as an inversion twin.
;
_refine_ls_abs_structure_Flack 0.129(3)
_refine_ls_extinction_method none
_refine_ls_goodness_of_fit_ref 0.997
_refine_ls_hydrogen_treatment mixed
_refine_ls_matrix_type fullcycle
_refine_ls_number_parameters 4417
_refine_ls_number_reflns 103131
_refine_ls_number_restraints 12106
_refine_ls_restrained_S_all 1.177
_refine_ls_R_factor_all 0.1286
_refine_ls_R_factor_gt 0.0740
_refine_ls_shift/su_max 0.009
_refine_ls_shift/su_mean 0.000
_refine_ls_structure_factor_coef Fsqd
_refine_ls_weighting_details 'w=1/[\s^2^(Fo^2^)+(0.1347P)^2^] where P=(Fo^2^+2Fc^2^)/3'
_refine_ls_weighting_scheme calc
_refine_ls_wR_factor_gt 0.1950
_refine_ls_wR_factor_ref 0.2245
_reflns_Friedel_coverage 1.000
_reflns_Friedel_fraction_full 0.998
_reflns_Friedel_fraction_max 0.960
_reflns_number_gt 56210
_reflns_number_total 103131
_reflns_threshold_expression 'I > 2\s(I)'
_cod_data_source_file d1dt00556a2.cif
_cod_data_source_block Co30-A
_cod_depositor_comments 'Adding full bibliography for 7707115--7707120.cif.'
_cod_database_code 7707115
_shelx_shelxl_version_number 2017/1
_chemical_oxdiff_formula 'C H O N S Co'
_shelx_space_group_comment
;
The symmetry employed for this shelxl refinement is uniquely defined
by the following loop, which should always be used as a source of
symmetry information in preference to the above space-group names.
They are only intended as comments.
;
_shelx_estimated_absorpt_t_max 0.782
_shelx_estimated_absorpt_t_min 0.782
_reflns_odcompleteness_completeness 99.71
_reflns_odcompleteness_iscentric 1
_reflns_odcompleteness_theta 56.82
_olex2_refinement_description
;
1. Twinned data refinement
 Scales: 0.871(3)
 0.129(3)
2. Fixed Uiso
 At 1.2 times of:
  All C(H) groups, H45 of O45
 At 1.5 times of:
  All C(H,H,H) groups, H85 of O85, H21 of O21, H30 of O30, H41 of O41, H61 of
  O61, H67 of O67, All O(H,H) groups
3. Restrained distances
 C295-C307 = C295-C289 = C295-C258
 1.54 with sigma of 0.01
 C269-C78
 1.54 with sigma of 0.01
 C290-C222 = C222-C194 = C274-C222
 1.54 with sigma of 0.01
 C77-C265 = C77-C120 = C77-C184
 1.54 with sigma of 0.01
 O21-H21
 0.85 with sigma of 0.01
 O30-H30
 0.85 with sigma of 0.01
 O41-H41
 0.85 with sigma of 0.01
 O61-H61
 0.85 with sigma of 0.01
 O67-H67
 0.85 with sigma of 0.01
 O85-H85
 0.85 with sigma of 0.01
 C293-C204
 1.43 with sigma of 0.01
 C191-C263
 1.54 with sigma of 0.001
 C180-C101
 1.4 with sigma of 0.001
 C280-C235
 1.54 with sigma of 0.01
 C282-C235 = C294-C235 = C280-C235
 1.54 with sigma of 0.01
 C224-H21
 1.911847 with sigma of 0.02
 Co9-H21
 2.650738 with sigma of 0.02
 C187-H30
 1.956452 with sigma of 0.02
 Co17-H30
 2.75104 with sigma of 0.02
 C260-H41
 1.872633 with sigma of 0.02
 Co4-H41
 2.660407 with sigma of 0.02
 C215-H61
 1.970662 with sigma of 0.02
 Co19-H61
 2.708369 with sigma of 0.02
 C284-H67
 1.956005 with sigma of 0.02
 Co24-H67
 2.729816 with sigma of 0.02
 C300-H85
 1.893446 with sigma of 0.02
 Co21-H85
 2.706734 with sigma of 0.02
 C282-C280 \\sim C280-C294 \\sim C294-C282
 with sigma of 0.02
4. Uiso/Uaniso restraints and constraints
C1 \\sim C2 \\sim C3 \\sim C4 \\sim C5 \\sim C6 \\sim C7 \\sim C8 \\sim C9
\\sim C10 \\sim C11 \\sim C12 \\sim C13 \\sim C14 \\sim C15 \\sim C16 \\sim C17
\\sim C18 \\sim C19 \\sim C20 \\sim C21 \\sim C22 \\sim C23 \\sim C24 \\sim C25
\\sim C26 \\sim C27 \\sim C28 \\sim C29 \\sim C30 \\sim C31 \\sim C32 \\sim C33
\\sim C34 \\sim C35 \\sim C36 \\sim C37 \\sim C38 \\sim C39 \\sim C40 \\sim C41
\\sim C42 \\sim C43 \\sim C44 \\sim C45 \\sim C46 \\sim C47 \\sim C48 \\sim C49
\\sim C50 \\sim C51 \\sim C52 \\sim C53 \\sim C54 \\sim C55 \\sim C56 \\sim
C313 \\sim C57 \\sim C58 \\sim C59 \\sim C60 \\sim C61 \\sim C62 \\sim C63
\\sim C64 \\sim C65 \\sim C66 \\sim C67 \\sim C68 \\sim C69 \\sim C70 \\sim C71
\\sim C72 \\sim C73 \\sim C74 \\sim C75 \\sim C76 \\sim C77 \\sim C78 \\sim C79
\\sim C80 \\sim C81 \\sim C82 \\sim C83 \\sim C84 \\sim C85 \\sim C86 \\sim C87
\\sim C88 \\sim C89 \\sim C90 \\sim C91 \\sim C92 \\sim C93 \\sim C94 \\sim C95
\\sim C96 \\sim C97 \\sim C98 \\sim C99 \\sim C100 \\sim C101 \\sim C102 \\sim
C103 \\sim C104 \\sim C105 \\sim C106 \\sim C107 \\sim C108 \\sim C109 \\sim
C110 \\sim C111 \\sim C112 \\sim C113 \\sim C114 \\sim C115 \\sim C116 \\sim
C117 \\sim C118 \\sim C119 \\sim C120 \\sim C121 \\sim C122 \\sim C123 \\sim
C124 \\sim C125 \\sim C126 \\sim C127 \\sim C128 \\sim C129 \\sim C130 \\sim
C131 \\sim C132 \\sim C133 \\sim C134 \\sim C135 \\sim C136 \\sim C137 \\sim
C138 \\sim C139 \\sim C140 \\sim C141 \\sim C142 \\sim C143 \\sim C144 \\sim
C145 \\sim C146 \\sim C147 \\sim C148 \\sim C149 \\sim C150 \\sim C151 \\sim
C152 \\sim C153 \\sim C154 \\sim C155 \\sim C156 \\sim C157 \\sim C158 \\sim
C159 \\sim C160 \\sim C161 \\sim C162 \\sim C163 \\sim C164 \\sim C165 \\sim
C166 \\sim C167 \\sim C168 \\sim C169 \\sim C170 \\sim C171 \\sim C172 \\sim
C173 \\sim C174 \\sim C175 \\sim C176 \\sim C177 \\sim C178 \\sim C179 \\sim
C180 \\sim C181 \\sim C182 \\sim C183 \\sim C184 \\sim C185 \\sim C186 \\sim
C187 \\sim C188 \\sim C189 \\sim C190 \\sim C191 \\sim C192 \\sim C193 \\sim
C194 \\sim C195 \\sim C196 \\sim C197 \\sim C198 \\sim C199 \\sim C200 \\sim
C201 \\sim C202 \\sim C203 \\sim C204 \\sim C205 \\sim C206 \\sim C207 \\sim
C208 \\sim C209 \\sim C210 \\sim C211 \\sim C212 \\sim C213 \\sim C214 \\sim
C215 \\sim C216 \\sim C217 \\sim C218 \\sim C219 \\sim C220 \\sim C221 \\sim
C222 \\sim C223 \\sim C224 \\sim C225 \\sim C226 \\sim C227 \\sim C228 \\sim
C229 \\sim C230 \\sim C231 \\sim C232 \\sim C233 \\sim C234 \\sim C235 \\sim
C236 \\sim C237 \\sim C238 \\sim C239 \\sim C240 \\sim C241 \\sim C242 \\sim
C243 \\sim C244 \\sim C245 \\sim C246 \\sim C247 \\sim C248 \\sim C249 \\sim
C250 \\sim C251 \\sim C252 \\sim C253 \\sim C254 \\sim C255 \\sim C256 \\sim
C257 \\sim C258 \\sim C259 \\sim C260 \\sim C261 \\sim C262 \\sim C263 \\sim
C264 \\sim C265 \\sim C266 \\sim C267 \\sim C268 \\sim C269 \\sim C270 \\sim
C271 \\sim C272 \\sim C273 \\sim C274 \\sim C275 \\sim C276 \\sim C277 \\sim
C278 \\sim C279 \\sim C280 \\sim C281 \\sim C282 \\sim C283 \\sim C284 \\sim
C285 \\sim C286 \\sim C287 \\sim C288 \\sim C289 \\sim C290 \\sim C291 \\sim
C292 \\sim C293 \\sim C294 \\sim C295 \\sim C296 \\sim C297 \\sim C298 \\sim
C299 \\sim C300 \\sim C301 \\sim C302 \\sim C303 \\sim C304 \\sim C305 \\sim
C306 \\sim C307 \\sim C308 \\sim C309 \\sim C310 \\sim C311 \\sim C312 \\sim N1
\\sim N2 \\sim N3 \\sim N4 \\sim N5 \\sim N6 \\sim N7 \\sim N8 \\sim N9 \\sim
N10 \\sim N11 \\sim N12 \\sim N13 \\sim N14 \\sim N15 \\sim N16 \\sim N17 \\sim
N18 \\sim N19 \\sim N20 \\sim N22 \\sim N23 \\sim N24 \\sim N25 \\sim O1 \\sim
O2 \\sim O3 \\sim O4 \\sim O5 \\sim O6 \\sim O7 \\sim O8 \\sim O9 \\sim O10
\\sim O11 \\sim O12 \\sim O13 \\sim O14 \\sim O15 \\sim O16 \\sim O17 \\sim O18
\\sim O19 \\sim O20 \\sim O21 \\sim O22 \\sim O23 \\sim O24 \\sim O25 \\sim O26
\\sim O27 \\sim O28 \\sim O29 \\sim O30 \\sim O31 \\sim O32 \\sim O33 \\sim O34
\\sim O35 \\sim O36 \\sim O37 \\sim O38 \\sim O39 \\sim O40 \\sim O41 \\sim O42
\\sim O43 \\sim O44 \\sim O45 \\sim O46 \\sim O47 \\sim O48 \\sim O49 \\sim O50
\\sim O51 \\sim O52 \\sim O53 \\sim O54 \\sim O55 \\sim O56 \\sim O57 \\sim O58
\\sim O59 \\sim O60 \\sim O61 \\sim O62 \\sim O63 \\sim O64 \\sim O65 \\sim O66
\\sim O67 \\sim O68 \\sim O69 \\sim O70 \\sim O71 \\sim O72 \\sim O73 \\sim O74
\\sim O75 \\sim O76 \\sim O77 \\sim O78 \\sim O79 \\sim O80 \\sim O81 \\sim O82
\\sim O83 \\sim O84 \\sim O85 \\sim O86 \\sim O87 \\sim O88 \\sim O89 \\sim O90
\\sim O91 \\sim O92: within -3.8A with sigma of 0.01 and sigma for terminal
atoms of 0.02
5.a Riding coordinates:
 O4(H4A,H4B), O31(H31A,H31B), O37(H37A,H37B), O45(H45), O63(H63A,H63B),
 O72(H72A,H72B), C111(H111), C173(H173), C280(H28A,H28B,H28C), C282(H28G,H28H,
 H28I), C294(H29J,H29K,H29L), C308(H30Z,HD,HE)
5.b Rotating group:
 O39(H39A,H39B), O58(H58A,H58B)
5.c Aromatic/amide H refined with riding coordinates:
 C5(H5), C11(H11), C21(H21A), C23(H23), C30(H30A), C33(H33), C36(H36),
 C37(H37), C40(H40), C52(H52), C53(H53), C54(H54), C58(H58), C62(H62), C63(H63),
  C67(H67A), C79(H79), C88(H88), C89(H89), C90(H90), C94(H94), C95(H95),
 C97(H97), C99(H99), C102(H102), C105(H105), C113(H113), C114(H114), C118(H118),
  C119(H119), C121(H121), C122(H122), C124(H124), C135(H135), C136(H136),
 C137(H137), C141(H141), C142(H142), C145(H145), C152(H152), C157(H157),
 C159(H159), C163(H163), C165(H165), C169(H169), C175(H175), C179(H179),
 C182(H182), C193(H193), C198(H198), C205(H205), C207(H207), C214(H214),
 C218(H218), C223(H223), C227(H227), C231(H231), C233(H233)
5.d Fitted pentagon refined as free rotating group:
 C203(N24,N25,C204,C205)
5.e Fitted hexagon refined as free rotating group:
 C155(C156,C157,C158,C159,C160), C228(C229,C230,C231,C232,C233)
5.f Idealised Me refined as rotating group:
 C84(H84A,H84B,H84C), C112(H11A,H11B,H11C), C120(H12A,H12B,H12C), C132(H13A,
 H13B,H13C), C176(H17A,H17B,H17C), C177(H17D,H17E,H17F), C183(H18A,H18B,H18C),
 C184(H18D,H18E,H18F), C185(H18G,H18H,H18I), C187(H18J,H18K,H18L), C188(H18M,
 H18N,H18O), C194(H19A,H19B,H19C), C197(H19D,H19E,H19F), C199(H19G,H19H,H19I),
 C201(H20A,H20B,H20C), C212(H21B,H21C,H21D), C213(H21E,H21F,H21G), C215(H21H,
 H21I,H21J), C216(H21K,H21L,H21M), C220(H22A,H22B,H22C), C224(H22D,H22E,H22F),
 C225(H22G,H22H,H22I), C226(H22J,H22K,H22L), C237(H23A,H23B,H23C), C238(H23D,
 H23E,H23F), C239(H23G,H23H,H23I), C241(H24A,H24B,H24C), C242(H24D,H24E,H24F),
 C243(H24G,H24H,H24I), C244(H24J,H24K,H24L), C247(H24M,H24N,H24O), C249(H24P,
 H24Q,H24R), C250(H25A,H25B,H25C), C251(H25D,H25E,H25F), C252(H25G,H25H,H25I),
 C254(H25J,H25K,H25L), C255(H25M,H25N,H25O), C258(H25P,H25Q,H25R), C259(H25S,
 H25T,H25U), C260(H26A,H26B,H26C), C263(H26D,H26E,H26F), C264(H26G,H26H,H26I),
 C265(H26J,H26K,H26L), C266(H26M,H26N,H26O), C267(H26P,H26Q,H26R), C268(H26S,
 H26T,H26U), C269(H26V,H26W,H26X), C270(H27A,H27B,H27C), C271(H27D,H27E,H27F),
 C272(H27G,H27H,H27I), C273(H27J,H27K,H27L), C274(H27M,H27N,H27O), C275(H27P,
 H27Q,H27R), C277(H27S,H27T,H27U), C278(H27V,H27W,H27X), C279(H27Y,H,HA),
 C281(H28D,H28E,H28F), C283(H28J,H28K,H28L), C284(H28M,H28N,H28O), C286(H28P,
 H28Q,H28R), C287(H28S,H28T,H28U), C288(H28V,H28W,H28X), C289(H28Y,HB,HC),
 C290(H29A,H29B,H29C), C291(H29D,H29E,H29F), C292(H29G,H29H,H29I), C296(H29M,
 H29N,H29O), C297(H29P,H29Q,H29R), C298(H29S,H29T,H29U), C299(H29V,H29W,H29X),
 C300(H30B,H30C,H30D), C301(H30E,H30F,H30G), C302(H30H,H30I,H30J), C303(H30K,
 H30L,H30M), C304(H30N,H30O,H30P), C305(H30Q,H30R,H30S), C306(H30T,H30U,H30V),
 C307(H30W,H30X,H30Y), C309(H0AA,HF,HG), C310(H31C,H31D,H31E), C311(H31F,H31G,
 H31H)
;
_platon_squeeze_void_probe_radius 1.20
_olex2_submission_special_instructions 'No special instructions were received'
_oxdiff_exptl_absorpt_empirical_details
;
Empirical correction (ABSPACK) includes:
- Absorption correction using spherical harmonics
- Frame scaling
;
_oxdiff_exptl_absorpt_empirical_full_max 2.701
_oxdiff_exptl_absorpt_empirical_full_min 0.504

loop_
_space_group_symop_operation_xyz
'x, y, z'
'x, -y, z+1/2'
'x+1/2, y+1/2, z'
'x+1/2, -y+1/2, z+1/2'

loop_
_atom_site_label
_atom_site_type_symbol
_atom_site_fract_x
_atom_site_fract_y
_atom_site_fract_z
_atom_site_U_iso_or_equiv
_atom_site_adp_type
_atom_site_occupancy
_atom_site_site_symmetry_order
_atom_site_calc_flag
_atom_site_refinement_flags_posn
_atom_site_refinement_flags_adp
_atom_site_refinement_flags_occupancy
_atom_site_disorder_assembly
_atom_site_disorder_group
Co1 Co 0.380300 0.667210 0.624240 0.0484(3) Uani 1 1 d . . . . .
Co2 Co 0.386780 0.763550 0.575680 0.0471(3) Uani 1 1 d . . . . .
Co3 Co 0.377510 0.582250 0.570440 0.0526(4) Uani 1 1 d . . . . .
Co4 Co 0.384580 0.940330 0.480380 0.0592(4) Uani 1 1 d D . . . .
Co5 Co 0.326140 0.638130 0.553770 0.0533(4) Uani 1 1 d . . . . .
Co6 Co 0.402660 0.430990 0.421030 0.0587(4) Uani 1 1 d . . . . .
Co7 Co 0.379780 0.837940 0.471010 0.0564(4) Uani 1 1 d . . . . .
Co8 Co 0.400050 0.893840 0.412150 0.0615(4) Uani 1 1 d . . . . .
Co9 Co 0.413640 0.362900 0.493180 0.0565(4) Uani 1 1 d D . . . .
Co10 Co 0.333800 0.735110 0.503370 0.0574(4) Uani 1 1 d . . . . .
Co11 Co 0.462500 0.398800 0.473210 0.0614(4) Uani 1 1 d . . . . .
Co12 Co 0.454420 0.966500 0.528730 0.0613(4) Uani 1 1 d . . . . .
Co13 Co 0.546320 0.362030 0.491500 0.0609(4) Uani 1 1 d . . . . .
Co14 Co 0.383550 0.513040 0.472150 0.0643(4) Uani 1 1 d . . . . .
Co15 Co 0.467810 0.917510 0.459730 0.0618(4) Uani 1 1 d . . . . .
Co16 Co 0.391270 0.446210 0.543630 0.0607(4) Uani 1 1 d . . . . .
Co17 Co 0.617150 0.382160 0.531710 0.0659(5) Uani 1 1 d D . . . .
Co18 Co 0.620420 0.894970 0.512910 0.0668(5) Uani 1 1 d . . . . .
Co19 Co 0.590180 0.972940 0.559010 0.0655(4) Uani 1 1 d D . . . .
Co20 Co 0.540260 0.407150 0.566960 0.0663(4) Uani 1 1 d . . . . .
Co21 Co 0.628410 0.483920 0.550390 0.0719(5) Uani 1 1 d D . . . .
Co22 Co 0.538610 0.928190 0.563930 0.0665(4) Uani 1 1 d . . . . .
Co23 Co 0.596160 0.896390 0.623800 0.0710(5) Uani 1 1 d . . . . .
Co24 Co 0.682890 0.698730 0.484810 0.0806(6) Uani 1 1 d D . . . .
Co25 Co 0.609640 0.422080 0.608510 0.0725(5) Uani 1 1 d . . . . .
Co26 Co 0.625330 0.677730 0.416660 0.0757(5) Uani 1 1 d . . . . .
Co27 Co 0.676510 0.592950 0.523930 0.0807(6) Uani 1 1 d . . . . .
Co28 Co 0.624160 0.820050 0.578010 0.0745(5) Uani 1 1 d . . . . .
Co29 Co 0.633870 0.759060 0.477750 0.0802(5) Uani 1 1 d . . . . .
Co30 Co 0.617580 0.574730 0.453780 0.0772(5) Uani 1 1 d . . . . .
S28 S 0.381600 0.829860 0.609090 0.0561(7) Uani 1 1 d . . . . .
S24 S 0.369100 0.408940 0.362990 0.0664(8) Uani 1 1 d . . . . .
S26 S 0.285890 0.636880 0.568450 0.0621(7) Uani 1 1 d . . . . .
S25 S 0.385450 0.298900 0.479930 0.0651(8) Uani 1 1 d . . . . .
S27 S 0.374750 0.680040 0.683730 0.0556(6) Uani 1 1 d . . . . .
S010 S 0.535750 0.284590 0.482010 0.0647(8) Uani 1 1 d . . . . .
S011 S 0.295840 0.783720 0.490480 0.0665(8) Uani 1 1 d . . . . .
S012 S 0.356930 1.004710 0.462990 0.0687(8) Uani 1 1 d . . . . .
S013 S 0.381070 0.926660 0.350960 0.0757(9) Uani 1 1 d . . . . .
S014 S 0.461880 1.044460 0.534020 0.0673(8) Uani 1 1 d . . . . .
S015 S 0.642200 0.314450 0.540010 0.0706(9) Uani 1 1 d . . . . .
S016 S 0.662190 0.921560 0.511430 0.0711(8) Uani 1 1 d . . . . .
S017 S 0.630940 0.380980 0.666430 0.0811(10) Uani 1 1 d . . . . .
S018 S 0.616800 1.038450 0.581710 0.0706(8) Uani 1 1 d . . . . .
S019 S 0.351050 0.425270 0.554980 0.0695(8) Uani 1 1 d . . . . .
S01A S 0.485250 0.965480 0.422270 0.0740(9) Uani 1 1 d . . . . .
S01B S 0.524000 0.357390 0.605430 0.0682(8) Uani 1 1 d . . . . .
S01C S 0.711540 0.543920 0.524060 0.0807(10) Uani 1 1 d . . . . .
S01D S 0.623900 0.915370 0.687380 0.0808(9) Uani 1 1 d . . . . .
S01E S 0.338510 0.538000 0.439010 0.0721(8) Uani 1 1 d . . . . .
S01F S 0.626330 0.676270 0.353610 0.0821(10) Uani 1 1 d . . . . .
S01G S 0.618530 0.514820 0.411000 0.0842(10) Uani 1 1 d . . . . .
S01H S 0.669220 0.799900 0.617880 0.0896(11) Uani 1 1 d . . . . .
S01I S 0.720500 0.704700 0.464630 0.0930(11) Uani 1 1 d . . . . .
O1 O 0.386650 0.600940 0.625400 0.0584(15) Uani 1 1 d . U . . .
O2 O 0.425040 0.746210 0.608960 0.0638(16) Uani 1 1 d . U . . .
O3 O 0.377390 0.733580 0.618680 0.0607(14) Uani 1 1 d . U . . .
O4 O 0.420570 0.672960 0.637200 0.0620(17) Uani 1 1 d . U . . .
H4A H 0.424170 0.698440 0.631830 0.093 Uiso 1 1 d R . . . .
H4B H 0.425430 0.656370 0.623090 0.093 Uiso 1 1 d R . . . .
O5 O 0.374720 0.469650 0.428250 0.0697(15) Uani 1 1 d . U . . .
O6 O 0.435830 0.402760 0.419970 0.0627(15) Uani 1 1 d . U . . .
O7 O 0.313960 0.700220 0.533770 0.0604(14) Uani 1 1 d . U . . .
O8 O 0.341480 0.657240 0.606600 0.0575(13) Uani 1 1 d . U . . .
O9 O 0.391860 0.378020 0.439900 0.0693(15) Uani 1 1 d . U . . .
O10 O 0.410650 0.884990 0.472940 0.0653(15) Uani 1 1 d . U . . .
O11 O 0.445740 0.346700 0.484590 0.0642(16) Uani 1 1 d . U . . .
O12 O 0.350600 0.778800 0.541420 0.0622(14) Uani 1 1 d . U . . .
O13 O 0.576940 0.389490 0.608100 0.0748(16) Uani 1 1 d . U . . .
O14 O 0.385240 0.387320 0.514840 0.0669(15) Uani 1 1 d . U . . .
O15 O 0.339650 0.578680 0.561820 0.0594(15) Uani 1 1 d . U . . .
O16 O 0.654740 0.556940 0.482290 0.0835(16) Uani 1 1 d . U . . .
O17 O 0.370110 0.652840 0.563320 0.0564(14) Uani 1 1 d . U . . .
O18 O 0.559930 0.921240 0.619350 0.0777(17) Uani 1 1 d . U . . .
O19 O 0.417570 0.481370 0.514000 0.0671(15) Uani 1 1 d . U . . .
O20 O 0.361340 0.890330 0.476520 0.0623(16) Uani 1 1 d . U . . .
O21 O 0.431550 0.347950 0.549140 0.0740(17) Uani 1 1 d D U . . .
H21 H 0.424390 0.349560 0.564700 0.111 Uiso 1 1 d DR . . . .
O22 O 0.471020 0.971320 0.489590 0.0700(15) Uani 1 1 d . U . . .
O23 O 0.433000 0.929850 0.416110 0.0708(15) Uani 1 1 d . U . . .
N1 N 0.409570 0.797880 0.551020 0.0599(17) Uani 1 1 d . U . . .
O24 O 0.320620 0.685160 0.467220 0.0811(19) Uani 1 1 d . U . . .
O25 O 0.643440 0.854840 0.552040 0.0775(16) Uani 1 1 d . U . . .
O26 O 0.409310 0.581460 0.683430 0.097(3) Uani 1 1 d . U . . .
N2 N 0.406250 0.827250 0.523320 0.0602(17) Uani 1 1 d . U . . .
O27 O 0.371750 0.850140 0.415040 0.0673(16) Uani 1 1 d . U . . .
O28 O 0.415880 0.984560 0.495910 0.0676(15) Uani 1 1 d . U . . .
O29 O 0.607840 0.953930 0.611560 0.0761(16) Uani 1 1 d . U . . .
O30 O 0.607790 0.381300 0.473580 0.0731(17) Uani 1 1 d D U . . .
H30 H 0.599530 0.364080 0.457410 0.110 Uiso 1 1 d DR . . . .
O31 O 0.309600 0.618530 0.497110 0.086(2) Uani 1 1 d . U . . .
H31A H 0.318490 0.597640 0.493090 0.129 Uiso 1 1 d R . . . .
H31B H 0.311290 0.638930 0.483140 0.129 Uiso 1 1 d R . . . .
O32 O 0.381460 0.942010 0.426160 0.0677(15) Uani 1 1 d . U . . .
O33 O 0.452980 0.894890 0.503330 0.0675(15) Uani 1 1 d . U . . .
O34 O 0.378040 0.710210 0.533810 0.0661(15) Uani 1 1 d . U . . .
O35 O 0.367050 0.483310 0.504180 0.0691(15) Uani 1 1 d . U . . .
O36 O 0.625410 0.612840 0.415160 0.0900(17) Uani 1 1 d . U . . .
O37 O 0.417150 0.839760 0.399060 0.077(2) Uani 1 1 d . U . . .
H37A H 0.432850 0.845610 0.401160 0.116 Uiso 1 1 d R . . . .
H37B H 0.409630 0.833710 0.376140 0.116 Uiso 1 1 d R . . . .
O38 O 0.533600 0.356560 0.533830 0.0684(15) Uani 1 1 d . U . . .
N3 N 0.394640 0.527670 0.596830 0.0629(18) Uani 1 1 d . U . . .
O39 O 0.418120 0.487430 0.405320 0.073(2) Uani 1 1 d . U . . .
H39A H 0.425470 0.480740 0.389790 0.110 Uiso 1 1 d GR . . . .
H39B H 0.430450 0.497390 0.424010 0.110 Uiso 1 1 d GR . . . .
O40 O 0.627880 0.863290 0.623020 0.0830(17) Uani 1 1 d . U . . .
O41 O 0.387840 0.948710 0.536800 0.0730(17) Uani 1 1 d D U . . .
H41 H 0.396670 0.968500 0.549370 0.109 Uiso 1 1 d DR . . . .
O42 O 0.559040 0.374280 0.446990 0.0777(17) Uani 1 1 d . U . . .
O43 O 0.595460 0.440550 0.546630 0.0799(17) Uani 1 1 d . U . . .
O44 O 0.622190 0.952310 0.544240 0.0746(15) Uani 1 1 d . U . . .
O45 O 0.409410 0.790920 0.456630 0.0754(17) Uani 1 1 d . U . . .
H45 H 0.402880 0.783870 0.433790 0.091 Uiso 1 1 d R . . . .
N4 N 0.485120 0.947590 0.575610 0.0709(19) Uani 1 1 d . U . . .
O46 O 0.428860 0.430300 0.481190 0.0662(15) Uani 1 1 d . U . . .
C1 C 0.299800 0.661540 0.678970 0.067(2) Uani 1 1 d . U . . .
C2 C 0.368370 0.309860 0.432360 0.070(2) Uani 1 1 d . U . . .
O47 O 0.432650 0.401630 0.358930 0.082(2) Uani 1 1 d . U . . .
O48 O 0.555170 0.982630 0.559340 0.0745(17) Uani 1 1 d . U . . .
O49 O 0.552840 0.430760 0.518850 0.0751(16) Uani 1 1 d . U . . .
O50 O 0.466080 0.860230 0.430090 0.0804(18) Uani 1 1 d . U . . .
O51 O 0.546730 0.463740 0.596070 0.0820(19) Uani 1 1 d . U . . .
N5 N 0.381710 0.596390 0.520380 0.0639(17) Uani 1 1 d . U . . .
O52 O 0.619820 0.743760 0.422650 0.0934(19) Uani 1 1 d . U . . .
O53 O 0.584220 0.339150 0.517090 0.0682(15) Uani 1 1 d . U . . .
N6 N 0.510480 0.940830 0.588050 0.076(2) Uani 1 1 d . U . . .
O54 O 0.693910 0.634320 0.497450 0.0906(17) Uani 1 1 d . U . . .
N7 N 0.478740 0.429870 0.523390 0.0663(18) Uani 1 1 d . U . . .
N8 N 0.342870 0.756090 0.460150 0.0707(19) Uani 1 1 d . U . . .
C3 C 0.445200 0.397280 0.394470 0.068(2) Uani 1 1 d . U . . .
O55 O 0.670540 0.757650 0.485180 0.0888(19) Uani 1 1 d . U . . .
C4 C 0.376330 0.755420 0.646960 0.0616(19) Uani 1 1 d . U . . .
C5 C 0.326840 0.669430 0.693220 0.065(2) Uani 1 1 d . U . . .
H5 H 0.335966 0.673212 0.719135 0.078 Uiso 1 1 calc R . . . .
O56 O 0.641790 0.430520 0.535010 0.0754(18) Uani 1 1 d . U . . .
O57 O 0.575990 0.900100 0.563920 0.0776(17) Uani 1 1 d . U . . .
O58 O 0.584700 0.675070 0.404030 0.095(2) Uani 1 1 d . U . . .
H58A H 0.577830 0.698820 0.393920 0.143 Uiso 1 1 d GR . . . .
H58B H 0.581380 0.673890 0.424100 0.143 Uiso 1 1 d GR . . . .
N9 N 0.599410 0.501820 0.503970 0.0829(19) Uani 1 1 d . U . . .
C6 C 0.340030 0.671510 0.666830 0.0595(19) Uani 1 1 d . U . . .
N10 N 0.403570 0.488170 0.587910 0.0687(19) Uani 1 1 d . U . . .
O59 O 0.638600 0.463620 0.604810 0.0885(19) Uani 1 1 d . U . . .
C7 C 0.375550 0.736560 0.679590 0.0631(19) Uani 1 1 d . U . . .
O60 O 0.623710 0.374110 0.586080 0.0770(16) Uani 1 1 d . U . . .
O61 O 0.577570 0.993800 0.502760 0.0851(19) Uani 1 1 d D U . . .
H61 H 0.586710 0.995380 0.489740 0.128 Uiso 1 1 d DR . . . .
C8 C 0.373660 0.350680 0.418210 0.068(2) Uani 1 1 d . U . . .
N11 N 0.528480 0.898480 0.513570 0.0724(19) Uani 1 1 d . U . . .
C9 C 0.400640 0.575160 0.648710 0.073(2) Uani 1 1 d . U . . .
C10 C 0.704590 1.074780 0.558060 0.070(3) Uani 1 1 d . U . . .
N12 N 0.352430 0.790490 0.447580 0.0658(18) Uani 1 1 d . U . . .
O62 O 0.405390 0.544800 0.443250 0.0790(18) Uani 1 1 d . U . . .
O63 O 0.579000 0.837630 0.631120 0.085(2) Uani 1 1 d . U . . .
H63A H 0.582430 0.817940 0.617930 0.128 Uiso 1 1 d R . . . .
H63B H 0.562420 0.840050 0.622340 0.128 Uiso 1 1 d R . . . .
C11 C 0.448750 0.831430 0.560490 0.064(2) Uani 1 1 d . U . . .
H11 H 0.466849 0.838571 0.569781 0.077 Uiso 1 1 calc R . . . .
N13 N 0.390470 0.573620 0.497080 0.0727(19) Uani 1 1 d . U . . .
O64 O 0.663840 0.686290 0.431380 0.0963(18) Uani 1 1 d . U . . .
O65 O 0.466490 0.767070 0.625510 0.089(2) Uani 1 1 d . U . . .
C12 C 0.667820 0.272930 0.646450 0.083(3) Uani 1 1 d . U . . .
N14 N 0.504770 0.888820 0.485220 0.0707(19) Uani 1 1 d . U . . .
C13 C 0.327000 0.658620 0.628520 0.0591(18) Uani 1 1 d . U . . .
C14 C 0.290520 0.711950 0.530330 0.0658(19) Uani 1 1 d . U . . .
O66 O 0.421380 0.412610 0.582830 0.0831(18) Uani 1 1 d . U . . .
C15 C 0.483990 1.136190 0.431440 0.085(3) Uani 1 1 d . U . . .
O67 O 0.705420 0.705040 0.541930 0.102(2) Uani 1 1 d D U . . .
H67 H 0.716660 0.688700 0.555350 0.153 Uiso 1 1 d DR . . . .
N15 N 0.485740 0.385380 0.442890 0.0639(18) Uani 1 1 d . U . . .
N16 N 0.610730 0.855050 0.465020 0.080(2) Uani 1 1 d . U . . .
O68 O 0.435490 0.960260 0.566460 0.0794(17) Uani 1 1 d . U . . .
C16 C 0.302620 0.649780 0.618030 0.062(2) Uani 1 1 d . U . . .
C17 C 0.332880 0.501960 0.401120 0.071(2) Uani 1 1 d . U . . .
N17 N 0.512160 0.381310 0.449280 0.0683(19) Uani 1 1 d . U . . .
C18 C 0.348400 0.373930 0.532740 0.070(2) Uani 1 1 d . U . . .
C19 C 0.430500 0.847120 0.530740 0.065(2) Uani 1 1 d . U . . .
O69 O 0.352680 0.823970 0.357470 0.090(2) Uani 1 1 d . U . . .
O70 O 0.446540 0.409990 0.642140 0.127(4) Uani 1 1 d . U . . .
C20 C 0.435240 0.801230 0.575700 0.060(2) Uani 1 1 d . U . . .
C21 C 0.377750 0.827380 0.676990 0.070(2) Uani 1 1 d . U . . .
H21A H 0.378808 0.858194 0.676438 0.084 Uiso 1 1 calc R . . . .
C22 C 0.580080 0.314110 0.699980 0.088(3) Uani 1 1 d . U . . .
C23 C 0.343610 0.328650 0.358370 0.079(2) Uani 1 1 d . U . . .
H23 H 0.336040 0.334166 0.332407 0.095 Uiso 1 1 calc R . . . .
C24 C 0.335360 1.029940 0.353810 0.074(2) Uani 1 1 d . U . . .
C25 C 0.346010 0.446850 0.368400 0.073(2) Uani 1 1 d . U . . .
C26 C 0.274680 0.686810 0.547730 0.0630(19) Uani 1 1 d . U . . .
O71 O 0.640480 0.687510 0.478730 0.0930(18) Uani 1 1 d . U . . .
C27 C 0.443370 0.771240 0.605410 0.066(2) Uani 1 1 d . U . . .
O72 O 0.595110 0.473820 0.628740 0.101(3) Uani 1 1 d . U . . .
H72A H 0.603350 0.476270 0.652000 0.151 Uiso 1 1 d R . . . .
H72B H 0.579410 0.468560 0.626950 0.151 Uiso 1 1 d R . . . .
C28 C 0.456410 0.965420 0.383080 0.078(2) Uani 1 1 d . U . . .
C29 C 0.632940 0.965150 0.675000 0.080(2) Uani 1 1 d . U . . .
C30 C 0.287200 0.651300 0.640560 0.067(2) Uani 1 1 d . U . . .
H30A H 0.268918 0.645686 0.630574 0.080 Uiso 1 1 calc R . . . .
C31 C 0.596090 0.876840 0.433640 0.092(3) Uani 1 1 d . U . . .
C32 C 0.351610 0.471970 0.399880 0.075(2) Uani 1 1 d . U . . .
O73 O 0.489560 0.807620 0.416040 0.106(3) Uani 1 1 d . U . . .
C33 C 0.649190 0.994300 0.702110 0.084(2) Uani 1 1 d . U . . .
H33 H 0.655889 0.986235 0.727637 0.101 Uiso 1 1 calc R . . . .
C34 C 0.337590 0.813170 0.550830 0.066(2) Uani 1 1 d . U . . .
C35 C 0.367720 0.363310 0.517940 0.071(2) Uani 1 1 d . U . . .
C36 C 0.347300 1.000980 0.342210 0.080(2) Uani 1 1 d . U . . .
H36 H 0.345411 1.000698 0.316609 0.096 Uiso 1 1 calc R . . . .
C37 C 0.458520 0.983170 0.348960 0.085(2) Uani 1 1 d . U . . .
H37 H 0.474867 0.992645 0.347989 0.101 Uiso 1 1 calc R . . . .
C38 C 0.682300 1.041260 0.556510 0.074(2) Uani 1 1 d . U . . .
C39 C 0.337300 0.290850 0.372470 0.079(2) Uani 1 1 d . U . . .
C40 C 0.646230 1.049050 0.655560 0.084(2) Uani 1 1 d . U . . .
H40 H 0.650652 1.077169 0.649343 0.101 Uiso 1 1 calc R . . . .
C41 C 0.361130 0.359700 0.381520 0.071(2) Uani 1 1 d . U . . .
O74 O 0.591190 0.850440 0.533690 0.0822(17) Uani 1 1 d . U . . .
C42 C 0.578210 0.366730 0.636390 0.076(2) Uani 1 1 d . U . . .
C43 C 0.364440 0.966900 0.367820 0.073(2) Uani 1 1 d . U . . .
N18 N 0.628430 0.738590 0.526290 0.089(2) Uani 1 1 d . U . . .
C44 C 0.433880 0.949810 0.386550 0.076(2) Uani 1 1 d . U . . .
C45 C 0.481610 1.091510 0.447470 0.081(2) Uani 1 1 d . U . . .
C46 C 0.474930 1.011610 0.475670 0.072(2) Uani 1 1 d . U . . .
C47 C 0.568460 0.267820 0.496410 0.069(2) Uani 1 1 d . U . . .
C48 C 0.431920 0.878920 0.500460 0.0648(18) Uani 1 1 d . U . . .
C49 C 0.377970 0.803390 0.645870 0.063(2) Uani 1 1 d . U . . .
N19 N 0.595700 0.535340 0.478570 0.090(2) Uani 1 1 d . U . . .
C50 C 0.410240 0.950100 0.353320 0.076(2) Uani 1 1 d . U . . .
C51 C 0.331020 0.731360 0.427270 0.070(2) Uani 1 1 d . U . . .
C52 C 0.412350 0.966790 0.318990 0.085(2) Uani 1 1 d . U . . .
H52 H 0.397642 0.965053 0.296581 0.102 Uiso 1 1 calc R . . . .
N20 N 0.620280 0.757190 0.550060 0.088(2) Uani 1 1 d . U . . .
C53 C 0.337780 1.034200 0.389610 0.078(2) Uani 1 1 d . U . . .
H53 H 0.329062 1.056936 0.397405 0.093 Uiso 1 1 calc R . . . .
C54 C 0.249880 0.701540 0.544290 0.068(2) Uani 1 1 d . U . . .
H54 H 0.239863 0.685118 0.555537 0.081 Uiso 1 1 calc R . . . .
C55 C 0.310400 0.820510 0.528190 0.069(2) Uani 1 1 d . U . . .
C56 C 0.526730 0.484700 0.596760 0.079(2) Uani 1 1 d . U . . .
C313 C 0.347800 0.838050 0.578880 0.064(2) Uani 1 1 d . U . . .
C57 C 0.376680 0.668610 0.538230 0.0632(18) Uani 1 1 d . U . . .
C58 C 0.554880 0.323840 0.670930 0.084(2) Uani 1 1 d . U . . .
H58 H 0.538806 0.313802 0.672503 0.100 Uiso 1 1 calc R . . . .
C59 C 0.347500 0.787720 0.410370 0.073(2) Uani 1 1 d . U . . .
C60 C 0.316010 0.257790 0.342580 0.091(3) Uani 1 1 d . U . . .
O75 O 0.593870 0.932200 0.472740 0.0904(19) Uani 1 1 d . U . . .
C61 C 0.601290 0.358400 0.666280 0.075(2) Uani 1 1 d . U . . .
C62 C 0.517210 0.270520 0.588520 0.075(2) Uani 1 1 d . U . . .
H62 H 0.513268 0.268619 0.610749 0.090 Uiso 1 1 calc R . . . .
C63 C 0.335530 0.873280 0.589260 0.076(2) Uani 1 1 d . U . . .
H63 H 0.344100 0.890283 0.610772 0.091 Uiso 1 1 calc R . . . .
C64 C 0.546530 0.874600 0.507770 0.075(2) Uani 1 1 d . U . . .
C65 C 0.630290 1.022010 0.628010 0.079(2) Uani 1 1 d . U . . .
C66 C 0.436040 0.985700 0.318290 0.088(3) Uani 1 1 d . U . . .
C67 C 0.572720 0.226950 0.488230 0.079(2) Uani 1 1 d . U . . .
H67A H 0.558020 0.209411 0.475213 0.095 Uiso 1 1 calc R . . . .
C68 C 0.354030 1.003260 0.416160 0.073(2) Uani 1 1 d . U . . .
C69 C 0.460800 0.458380 0.531010 0.068(2) Uani 1 1 d . U . . .
N22 N 0.617220 0.815230 0.456870 0.086(2) Uani 1 1 d . U . . .
C70 C 0.519810 0.937290 0.625120 0.077(2) Uani 1 1 d . U . . .
C71 C 0.515410 0.384290 0.416040 0.073(2) Uani 1 1 d . U . . .
O76 O 0.558880 0.922380 0.677300 0.108(3) Uani 1 1 d . U . . .
C72 C 0.473320 0.389890 0.407260 0.070(2) Uani 1 1 d . U . . .
C73 C 0.681550 0.889480 0.549990 0.074(2) Uani 1 1 d . U . . .
C74 C 0.528070 0.279730 0.523720 0.069(2) Uani 1 1 d . U . . .
C75 C 0.624160 0.593700 0.381820 0.092(2) Uani 1 1 d . U . . .
C76 C 0.687340 0.452150 0.440540 0.089(3) Uani 1 1 d . U . . .
C77 C 0.579860 0.283120 0.733650 0.097(3) Uani 1 1 d D U . . .
O77 O 0.526990 0.519910 0.614300 0.102(3) Uani 1 1 d . U . . .
C78 C 0.379200 0.831250 0.745740 0.084(3) Uani 1 1 d D U . . .
O78 O 0.442220 0.954110 0.628000 0.108(3) Uani 1 1 d . U . . .
C79 C 0.351250 0.281040 0.410700 0.078(2) Uani 1 1 d . U . . .
H79 H 0.348422 0.254099 0.420833 0.094 Uiso 1 1 calc R . . . .
C80 C 0.487380 0.839990 0.439130 0.082(3) Uani 1 1 d . U . . .
O79 O 0.580900 0.598320 0.428070 0.103(2) Uani 1 1 d . U . . .
C81 C 0.284760 0.661440 0.705580 0.079(3) Uani 1 1 d . U . . .
C82 C 0.548180 0.927710 0.641990 0.083(2) Uani 1 1 d . U . . .
N23 N 0.502980 0.438320 0.546020 0.0715(19) Uani 1 1 d . U . . .
C83 C 0.210350 0.753810 0.519810 0.075(3) Uani 1 1 d . U . . .
C84 C 0.330690 0.548310 0.584500 0.067(3) Uani 1 1 d . U . . .
H84A H 0.335722 0.518610 0.580586 0.100 Uiso 1 1 calc GR . . . .
H84B H 0.311594 0.550075 0.577166 0.100 Uiso 1 1 calc GR . . . .
H84C H 0.338782 0.556001 0.610866 0.100 Uiso 1 1 calc GR . . . .
C85 C 0.528590 0.316500 0.546360 0.067(2) Uani 1 1 d . U . . .
C86 C 0.724170 0.869930 0.589850 0.084(3) Uani 1 1 d . U . . .
C87 C 0.555710 0.348730 0.640690 0.075(2) Uani 1 1 d . U . . .
C88 C 0.602890 0.333310 0.697470 0.083(2) Uani 1 1 d . U . . .
H88 H 0.619280 0.329242 0.716862 0.100 Uiso 1 1 calc R . . . .
O80 O 0.547660 0.385100 0.385360 0.104(3) Uani 1 1 d . U . . .
C89 C 0.661440 1.051360 0.570320 0.075(2) Uani 1 1 d . U . . .
H89 H 0.661304 1.078226 0.582491 0.090 Uiso 1 1 calc R . . . .
C90 C 0.376220 0.761470 0.711150 0.068(2) Uani 1 1 d . U . . .
H90 H 0.376832 0.747247 0.733448 0.082 Uiso 1 1 calc R . . . .
C91 C 0.574270 0.482720 0.497840 0.086(2) Uani 1 1 d . U . . .
C92 C 0.406880 0.535310 0.632870 0.071(2) Uani 1 1 d . U . . .
C93 C 0.665270 0.525600 0.465940 0.086(2) Uani 1 1 d . U . . .
C94 C 0.619890 0.236050 0.516150 0.075(2) Uani 1 1 d . U . . .
H94 H 0.637477 0.225989 0.525311 0.090 Uiso 1 1 calc R . . . .
C95 C 0.329970 0.348420 0.534460 0.079(2) Uani 1 1 d . U . . .
H95 H 0.318573 0.358575 0.546634 0.094 Uiso 1 1 calc R . . . .
C96 C 0.517010 0.231540 0.568690 0.074(2) Uani 1 1 d . U . . .
C97 C 0.536090 0.846600 0.477480 0.076(2) Uani 1 1 d . U . . .
H97 H 0.544587 0.824536 0.468539 0.092 Uiso 1 1 calc R . . . .
C98 C 0.375980 0.806720 0.709420 0.077(2) Uani 1 1 d . U . . .
O81 O 0.631710 0.626780 0.500660 0.1035(19) Uani 1 1 d . U . . .
C99 C 0.344090 0.290570 0.504560 0.077(2) Uani 1 1 d . U . . .
H99 H 0.344214 0.260885 0.497756 0.093 Uiso 1 1 calc R . . . .
C100 C 0.383990 0.640570 0.513380 0.068(2) Uani 1 1 d . U . . .
C101 C 0.479220 0.946850 0.606240 0.078(2) Uani 1 1 d D U . . .
C102 C 0.499620 0.937710 0.637520 0.082(2) Uani 1 1 d . U . . .
H102 H 0.499669 0.932828 0.662026 0.099 Uiso 1 1 calc R . . . .
C103 C 0.651960 0.499110 0.434520 0.088(2) Uani 1 1 d . U . . .
C104 C 0.482180 1.014480 0.444880 0.075(2) Uani 1 1 d . U . . .
C105 C 0.308810 0.506590 0.371650 0.082(2) Uani 1 1 d . U . . .
H105 H 0.296094 0.526468 0.373895 0.099 Uiso 1 1 calc R . . . .
C106 C 0.435060 0.457760 0.509620 0.0664(18) Uani 1 1 d . U . . .
O82 O 0.604100 0.783950 0.606060 0.097(2) Uani 1 1 d . U . . .
C107 C 0.357690 0.822380 0.390920 0.076(2) Uani 1 1 d . U . . .
C108 C 0.511080 0.858970 0.464420 0.078(2) Uani 1 1 d . U . . .
C109 C 0.239450 0.737820 0.525850 0.071(2) Uani 1 1 d . U . . .
C110 C 0.303810 0.483460 0.340910 0.088(3) Uani 1 1 d . U . . .
C111 C 0.490740 0.389680 0.385340 0.077(2) Uani 1 1 d . U . . .
H111 H 0.487120 0.392200 0.359840 0.093 Uiso 1 1 d R . . . .
C112 C 0.704610 1.110510 0.585540 0.086(3) Uani 1 1 d . U . . .
H11A H 0.687544 1.125089 0.577214 0.129 Uiso 1 1 calc GR . . . .
H11B H 0.718347 1.131704 0.586899 0.129 Uiso 1 1 calc GR . . . .
H11C H 0.707951 1.097750 0.610206 0.129 Uiso 1 1 calc GR . . . .
C113 C 0.711480 0.840850 0.606880 0.083(2) Uani 1 1 d . U . . .
H113 H 0.721921 0.823598 0.627202 0.100 Uiso 1 1 calc R . . . .
C114 C 0.296460 0.853660 0.534120 0.076(2) Uani 1 1 d . U . . .
H114 H 0.278841 0.858149 0.518287 0.091 Uiso 1 1 calc R . . . .
C115 C 0.325190 0.506430 0.468860 0.078(2) Uani 1 1 d . U . . .
C116 C 0.341650 0.481670 0.497010 0.073(2) Uani 1 1 d . U . . .
C117 C 0.522810 0.311490 0.577570 0.070(2) Uani 1 1 d . U . . .
C118 C 0.750190 0.565070 0.495730 0.094(2) Uani 1 1 d . U . . .
H118 H 0.757467 0.537191 0.503817 0.113 Uiso 1 1 calc R . . . .
C119 C 0.662490 0.463810 0.421780 0.092(2) Uani 1 1 d . U . . .
H119 H 0.652251 0.448267 0.400184 0.110 Uiso 1 1 calc R . . . .
C120 C 0.607720 0.272860 0.758530 0.106(4) Uani 1 1 d D U . . .
H12A H 0.616839 0.258030 0.743948 0.159 Uiso 1 1 calc GR . . . .
H12B H 0.607413 0.253976 0.778977 0.159 Uiso 1 1 calc GR . . . .
H12C H 0.616898 0.299948 0.768730 0.159 Uiso 1 1 calc GR . . . .
C121 C 0.421350 1.101980 0.516090 0.080(2) Uani 1 1 d . U . . .
H121 H 0.434800 1.122342 0.527893 0.095 Uiso 1 1 calc R . . . .
C122 C 0.702640 0.476660 0.473100 0.089(2) Uani 1 1 d . U . . .
H122 H 0.720195 0.468158 0.486365 0.106 Uiso 1 1 calc R . . . .
C123 C 0.278720 0.750610 0.510770 0.070(2) Uani 1 1 d . U . . .
C124 C 0.681680 1.001730 0.538220 0.075(2) Uani 1 1 d . U . . .
H124 H 0.694989 0.995108 0.528327 0.090 Uiso 1 1 calc R . . . .
C125 C 0.511960 0.188240 0.581650 0.082(3) Uani 1 1 d . U . . .
C126 C 0.367520 0.969990 0.402920 0.069(2) Uani 1 1 d . U . . .
C127 C 0.589400 0.298180 0.510580 0.070(2) Uani 1 1 d . U . . .
C128 C 0.315910 1.062300 0.323310 0.085(3) Uani 1 1 d . U . . .
C129 C 0.648810 0.309990 0.590070 0.077(2) Uani 1 1 d . U . . .
C130 C 0.574280 0.451270 0.521240 0.0775(19) Uani 1 1 d . U . . .
C131 C 0.622700 0.979810 0.638950 0.076(2) Uani 1 1 d . U . . .
C132 C 0.451710 0.305910 0.475640 0.081(3) Uani 1 1 d . U . . .
H13A H 0.452090 0.285552 0.495500 0.122 Uiso 1 1 calc GR . . . .
H13B H 0.468907 0.306399 0.472814 0.122 Uiso 1 1 calc GR . . . .
H13C H 0.438406 0.296582 0.452200 0.122 Uiso 1 1 calc GR . . . .
C133 C 0.397960 0.603170 0.477470 0.073(2) Uani 1 1 d . U . . .
C134 C 0.320540 0.689140 0.437040 0.080(3) Uani 1 1 d . U . . .
C135 C 0.658660 0.305110 0.665680 0.082(2) Uani 1 1 d . U . . .
H135 H 0.662511 0.304300 0.691837 0.098 Uiso 1 1 calc R . . . .
C136 C 0.662670 0.275090 0.610020 0.082(2) Uani 1 1 d . U . . .
H136 H 0.668501 0.252692 0.597704 0.098 Uiso 1 1 calc R . . . .
C137 C 0.252960 0.764050 0.507650 0.072(2) Uani 1 1 d . U . . .
H137 H 0.245154 0.789340 0.494057 0.086 Uiso 1 1 calc R . . . .
C138 C 0.641960 1.021690 0.565590 0.071(2) Uani 1 1 d . U . . .
C139 C 0.501100 0.471140 0.569080 0.076(2) Uani 1 1 d . U . . .
O83 O 0.664210 0.477350 0.663660 0.133(4) Uani 1 1 d . U . . .
C140 C 0.655290 1.035560 0.690620 0.090(3) Uani 1 1 d . U . . .
C141 C 0.394960 0.647000 0.486220 0.075(2) Uani 1 1 d . U . . .
H141 H 0.399212 0.673132 0.476378 0.090 Uiso 1 1 calc R . . . .
C142 C 0.475280 1.091410 0.478690 0.078(2) Uani 1 1 d . U . . .
H142 H 0.473353 1.117720 0.490474 0.094 Uiso 1 1 calc R . . . .
C143 C 0.363720 0.321460 0.499820 0.069(2) Uani 1 1 d . U . . .
C144 C 0.684550 0.237990 0.670530 0.089(3) Uani 1 1 d . U . . .
C145 C 0.322440 0.448480 0.338280 0.084(2) Uani 1 1 d . U . . .
H145 H 0.318472 0.429070 0.317763 0.101 Uiso 1 1 calc R . . . .
C146 C 0.626700 0.554070 0.318400 0.113(3) Uani 1 1 d . U . . .
O84 O 0.597720 0.766840 0.365540 0.129(4) Uani 1 1 d . U . . .
C147 C 0.308560 0.882180 0.564700 0.079(2) Uani 1 1 d . U . . .
C148 C 0.716650 0.622720 0.493860 0.093(2) Uani 1 1 d . U . . .
C149 C 0.427630 1.058210 0.513450 0.077(2) Uani 1 1 d . U . . .
O85 O 0.605550 0.538390 0.571710 0.105(2) Uani 1 1 d D U . . .
H85 H 0.605070 0.527710 0.591070 0.158 Uiso 1 1 d DR . . . .
C150 C 0.614450 0.281350 0.520670 0.072(2) Uani 1 1 d . U . . .
C151 C 0.643200 0.338760 0.642510 0.082(2) Uani 1 1 d . U . . .
C152 C 0.485240 1.054060 0.430410 0.078(2) Uani 1 1 d . U . . .
H152 H 0.489846 1.055539 0.408700 0.093 Uiso 1 1 calc R . . . .
C153 C 0.408990 1.026530 0.499560 0.071(2) Uani 1 1 d . U . . .
C154 C 0.674260 1.065600 0.721500 0.094(3) Uani 1 1 d . U . . .
C155 C 0.675730 0.689336 0.405519 0.100(2) Uani 1 1 d . U . . .
C156 C 0.701442 0.704082 0.416884 0.109(3) Uani 1 1 d G U . . .
C157 C 0.712142 0.717332 0.390570 0.120(3) Uani 1 1 d G U . . .
H157 H 0.729715 0.727411 0.398338 0.144 Uiso 1 1 calc R . . . .
C158 C 0.697130 0.715837 0.352892 0.124(3) Uani 1 1 d G U . . .
C159 C 0.671418 0.701091 0.341526 0.119(3) Uani 1 1 d G U . . .
H159 H 0.661159 0.700069 0.315774 0.143 Uiso 1 1 calc R . . . .
C160 C 0.660718 0.687841 0.367839 0.110(3) Uani 1 1 d G U . . .
C161 C 0.726190 0.579960 0.499520 0.086(2) Uani 1 1 d . U . . .
C162 C 0.641610 0.980780 0.548680 0.075(2) Uani 1 1 d . U . . .
C163 C 0.621870 0.531200 0.345980 0.106(3) Uani 1 1 d . U . . .
H163 H 0.618113 0.501004 0.342571 0.127 Uiso 1 1 calc R . . . .
C164 C 0.570110 0.539410 0.460220 0.089(2) Uani 1 1 d . U . . .
C165 C 0.333100 0.748790 0.395940 0.080(2) Uani 1 1 d . U . . .
H165 H 0.326733 0.738091 0.371128 0.095 Uiso 1 1 calc R . . . .
C166 C 0.471410 1.047500 0.493980 0.073(2) Uani 1 1 d . U . . .
C167 C 0.661720 0.972150 0.534460 0.074(2) Uani 1 1 d . U . . .
C168 C 0.622260 0.548680 0.375080 0.096(2) Uani 1 1 d . U . . .
C169 C 0.297840 0.507530 0.461440 0.086(2) Uani 1 1 d . U . . .
H169 H 0.286812 0.524031 0.441029 0.104 Uiso 1 1 calc R . . . .
C170 C 0.638650 0.341030 0.605240 0.078(2) Uani 1 1 d . U . . .
C171 C 0.669440 0.858620 0.565540 0.077(2) Uani 1 1 d . U . . .
O86 O 0.310710 0.662740 0.406760 0.110(3) Uani 1 1 d . U . . .
C172 C 0.429370 0.428800 0.616150 0.085(3) Uani 1 1 d . U . . .
C173 C 0.422040 0.497370 0.652050 0.078(2) Uani 1 1 d . U . . .
H173 H 0.431370 0.492850 0.677200 0.094 Uiso 1 1 d R . . . .
C174 C 0.729190 0.652440 0.474590 0.096(2) Uani 1 1 d . U . . .
C175 C 0.523080 0.238080 0.535630 0.074(2) Uani 1 1 d . U . . .
H175 H 0.523797 0.213461 0.521037 0.089 Uiso 1 1 calc R . . . .
C176 C 0.300530 0.637330 0.742540 0.092(3) Uani 1 1 d . U . . .
H17A H 0.303679 0.607182 0.736949 0.139 Uiso 1 1 calc GR . . . .
H17B H 0.290465 0.637640 0.759328 0.139 Uiso 1 1 calc GR . . . .
H17C H 0.317329 0.652057 0.754507 0.139 Uiso 1 1 calc GR . . . .
O87 O 0.417400 0.610010 0.430230 0.116(3) Uani 1 1 d . U . . .
C177 C 0.200520 0.729380 0.546080 0.094(4) Uani 1 1 d . U . . .
H17D H 0.200509 0.698149 0.540982 0.141 Uiso 1 1 calc GR . . . .
H17E H 0.182660 0.738853 0.542697 0.141 Uiso 1 1 calc GR . . . .
H17F H 0.211954 0.735142 0.571762 0.141 Uiso 1 1 calc GR . . . .
C178 C 0.382500 1.039760 0.482660 0.073(2) Uani 1 1 d . U . . .
C179 C 0.304120 0.457590 0.511360 0.084(2) Uani 1 1 d . U . . .
H179 H 0.297191 0.439405 0.525716 0.101 Uiso 1 1 calc R . . . .
C180 C 0.449700 0.957030 0.600450 0.085(2) Uani 1 1 d D U . . .
C181 C 0.542580 0.381580 0.418540 0.081(2) Uani 1 1 d . U . . .
C182 C 0.708770 0.893320 0.562450 0.082(2) Uani 1 1 d . U . . .
H182 H 0.716391 0.913679 0.550587 0.098 Uiso 1 1 calc R . . . .
C183 C 0.310210 0.219720 0.366670 0.109(4) Uani 1 1 d . U . . .
H18A H 0.326545 0.204432 0.380218 0.164 Uiso 1 1 calc GR . . . .
H18B H 0.297680 0.199258 0.350180 0.164 Uiso 1 1 calc GR . . . .
H18C H 0.302828 0.231994 0.384467 0.164 Uiso 1 1 calc GR . . . .
C184 C 0.567670 0.314310 0.757190 0.110(4) Uani 1 1 d D U . . .
H18D H 0.578887 0.339911 0.765682 0.166 Uiso 1 1 calc GR . . . .
H18E H 0.566616 0.298423 0.778795 0.166 Uiso 1 1 calc GR . . . .
H18F H 0.550087 0.323582 0.741422 0.166 Uiso 1 1 calc GR . . . .
C185 C 0.711390 0.256410 0.697990 0.105(4) Uani 1 1 d . U . . .
H18G H 0.721177 0.269678 0.683588 0.158 Uiso 1 1 calc GR . . . .
H18H H 0.721691 0.232625 0.713163 0.158 Uiso 1 1 calc GR . . . .
H18I H 0.707960 0.278359 0.714262 0.158 Uiso 1 1 calc GR . . . .
C186 C 0.762520 0.597070 0.478110 0.099(3) Uani 1 1 d . U . . .
C187 C 0.617340 0.418190 0.455980 0.092(3) Uani 1 1 d D U . . .
H18J H 0.609740 0.415689 0.428813 0.138 Uiso 1 1 calc GR . . . .
H18K H 0.636480 0.417052 0.463823 0.138 Uiso 1 1 calc GR . . . .
H18L H 0.612029 0.445894 0.463822 0.138 Uiso 1 1 calc GR . . . .
C188 C 0.469160 1.139730 0.388800 0.098(4) Uani 1 1 d . U . . .
H18M H 0.476191 1.118276 0.375856 0.148 Uiso 1 1 calc GR . . . .
H18N H 0.471454 1.169015 0.380321 0.148 Uiso 1 1 calc GR . . . .
H18O H 0.450481 1.134133 0.383326 0.148 Uiso 1 1 calc GR . . . .
O88 O 0.695700 0.632290 0.564880 0.113(2) Uani 1 1 d . U . . .
C189 C 0.601760 0.160760 0.489350 0.090(3) Uani 1 1 d . U . . .
C190 C 0.684860 0.836690 0.595210 0.083(2) Uani 1 1 d . U . . .
C191 C 0.698830 0.411370 0.431540 0.094(3) Uani 1 1 d D U . . .
C192 C 0.606430 0.771790 0.399960 0.093(3) Uani 1 1 d . U . . .
C193 C 0.475460 0.486050 0.561350 0.073(2) Uani 1 1 d . U . . .
H193 H 0.469332 0.508637 0.573126 0.088 Uiso 1 1 calc R . . . .
C194 C 0.365250 1.177050 0.469770 0.108(4) Uani 1 1 d D U . . .
H19A H 0.370060 1.173330 0.447574 0.162 Uiso 1 1 calc GR . . . .
H19B H 0.361015 1.207642 0.472089 0.162 Uiso 1 1 calc GR . . . .
H19C H 0.349964 1.158956 0.467517 0.162 Uiso 1 1 calc GR . . . .
C195 C 0.599840 0.207040 0.498650 0.076(2) Uani 1 1 d . U . . .
C196 C 0.407210 0.586820 0.447140 0.081(2) Uani 1 1 d . U . . .
C197 C 0.282440 0.708070 0.717010 0.086(3) Uani 1 1 d . U . . .
H19D H 0.299979 0.720223 0.729270 0.129 Uiso 1 1 calc GR . . . .
H19E H 0.272744 0.708739 0.734271 0.129 Uiso 1 1 calc GR . . . .
H19F H 0.273099 0.725364 0.694871 0.129 Uiso 1 1 calc GR . . . .
C198 C 0.752980 0.637650 0.467870 0.095(2) Uani 1 1 d . U . . .
H198 H 0.761615 0.656640 0.456338 0.114 Uiso 1 1 calc R . . . .
C199 C 0.521040 0.150700 0.563290 0.104(4) Uani 1 1 d . U . . .
H19G H 0.511860 0.151796 0.536296 0.156 Uiso 1 1 calc GR . . . .
H19H H 0.517158 0.123081 0.573032 0.156 Uiso 1 1 calc GR . . . .
H19I H 0.539950 0.153042 0.568715 0.156 Uiso 1 1 calc GR . . . .
O89 O 0.709690 0.640590 0.627710 0.152(4) Uani 1 1 d . U . . .
C200 C 0.330760 0.458820 0.516600 0.079(2) Uani 1 1 d . U . . .
C201 C 0.330070 0.244680 0.312920 0.111(4) Uani 1 1 d . U . . .
H20A H 0.333279 0.271006 0.300744 0.166 Uiso 1 1 calc GR . . . .
H20B H 0.318641 0.224995 0.294118 0.166 Uiso 1 1 calc GR . . . .
H20C H 0.346758 0.230144 0.326034 0.166 Uiso 1 1 calc GR . . . .
C202 C 0.287750 0.486100 0.482390 0.092(3) Uani 1 1 d . U . . .
C203 C 0.667148 0.518712 0.614938 0.104(3) Uani 1 1 d . U . . .
N24 N 0.659404 0.523009 0.575673 0.092(2) Uani 1 1 d G U . . .
N25 N 0.670629 0.561871 0.567935 0.101(2) Uani 1 1 d G U . . .
C204 C 0.685311 0.581591 0.602417 0.110(3) Uani 1 1 d DG U . . .
C205 C 0.683159 0.554917 0.631467 0.110(3) Uani 1 1 d G U . . .
H205 H 0.691047 0.560342 0.657405 0.132 Uiso 1 1 calc R . . . .
C206 C 0.786670 0.579460 0.471570 0.099(3) Uani 1 1 d . U . . .
C207 C 0.591180 0.853860 0.400980 0.097(3) Uani 1 1 d . U . . .
H207 H 0.582437 0.861825 0.375716 0.117 Uiso 1 1 calc R . . . .
C208 C 0.633620 0.668970 0.502430 0.093(2) Uani 1 1 d . U . . .
C209 C 0.395130 1.115750 0.501260 0.085(3) Uani 1 1 d . U . . .
C210 C 0.626970 0.694670 0.529250 0.092(2) Uani 1 1 d . U . . .
O90 O 0.569670 0.938360 0.411820 0.129(3) Uani 1 1 d . U . . .
C211 C 0.418310 0.469730 0.621110 0.082(3) Uani 1 1 d . U . . .
C212 C 0.302410 1.094410 0.344200 0.111(4) Uani 1 1 d . U . . .
H21B H 0.292472 1.077358 0.356347 0.166 Uiso 1 1 calc GR . . . .
H21C H 0.290547 1.114256 0.326051 0.166 Uiso 1 1 calc GR . . . .
H21D H 0.315954 1.111256 0.362979 0.166 Uiso 1 1 calc GR . . . .
C213 C 0.333400 0.896480 0.456650 0.075(3) Uani 1 1 d . U . . .
H21E H 0.326799 0.919293 0.468921 0.113 Uiso 1 1 calc GR . . . .
H21F H 0.324113 0.869221 0.456783 0.113 Uiso 1 1 calc GR . . . .
H21G H 0.330502 0.905061 0.430886 0.113 Uiso 1 1 calc GR . . . .
C214 C 0.376440 1.084280 0.485050 0.081(2) Uani 1 1 d . U . . .
H214 H 0.358610 1.092970 0.474994 0.097 Uiso 1 1 calc R . . . .
C215 C 0.549890 1.008200 0.480380 0.101(4) Uani 1 1 d D U . . .
H21H H 0.547016 1.005832 0.453739 0.152 Uiso 1 1 calc GR . . . .
H21I H 0.547442 1.038467 0.486479 0.152 Uiso 1 1 calc GR . . . .
H21J H 0.537341 0.989598 0.486473 0.152 Uiso 1 1 calc GR . . . .
C216 C 0.292610 0.281770 0.322910 0.106(4) Uani 1 1 d . U . . .
H21K H 0.284992 0.293268 0.340721 0.159 Uiso 1 1 calc GR . . . .
H21L H 0.279959 0.262479 0.305228 0.159 Uiso 1 1 calc GR . . . .
H21M H 0.296929 0.305909 0.309374 0.159 Uiso 1 1 calc GR . . . .
C217 C 0.625680 0.618440 0.350890 0.104(2) Uani 1 1 d . U . . .
C218 C 0.625650 0.602300 0.318600 0.109(3) Uani 1 1 d . U . . .
H218 H 0.625023 0.619820 0.297885 0.131 Uiso 1 1 calc R . . . .
C219 C 0.325950 0.305340 0.518760 0.082(2) Uani 1 1 d . U . . .
C220 C 0.546600 1.021620 0.573760 0.092(3) Uani 1 1 d . U . . .
H22A H 0.557048 1.025104 0.600210 0.137 Uiso 1 1 calc GR . . . .
H22B H 0.528066 1.018725 0.570797 0.137 Uiso 1 1 calc GR . . . .
H22C H 0.548945 1.047147 0.559932 0.137 Uiso 1 1 calc GR . . . .
C221 C 0.438400 1.003760 0.281530 0.098(3) Uani 1 1 d . U . . .
C222 C 0.388190 1.163360 0.504280 0.098(3) Uani 1 1 d D U . . .
C223 C 0.554880 0.504470 0.469090 0.092(2) Uani 1 1 d . U . . .
H223 H 0.536709 0.498249 0.458232 0.110 Uiso 1 1 calc R . . . .
C224 C 0.458370 0.333160 0.566930 0.089(3) Uani 1 1 d D U . . .
H22D H 0.465721 0.325229 0.547821 0.134 Uiso 1 1 calc GR . . . .
H22E H 0.458620 0.307749 0.582486 0.134 Uiso 1 1 calc GR . . . .
H22F H 0.468855 0.356528 0.582480 0.134 Uiso 1 1 calc GR . . . .
C225 C 0.470590 1.175350 0.449040 0.093(4) Uani 1 1 d . U . . .
H22G H 0.451949 1.169130 0.443280 0.140 Uiso 1 1 calc GR . . . .
H22H H 0.472534 1.203357 0.438078 0.140 Uiso 1 1 calc GR . . . .
H22I H 0.479413 1.176576 0.476105 0.140 Uiso 1 1 calc GR . . . .
C226 C 0.415220 0.754180 0.477400 0.088(3) Uani 1 1 d . U . . .
H22J H 0.411681 0.728781 0.460935 0.133 Uiso 1 1 calc GR . . . .
H22K H 0.404412 0.752686 0.493145 0.133 Uiso 1 1 calc GR . . . .
H22L H 0.433771 0.754489 0.493148 0.133 Uiso 1 1 calc GR . . . .
C227 C 0.618620 0.684810 0.559630 0.096(2) Uani 1 1 d . U . . .
H227 H 0.618209 0.657490 0.570989 0.116 Uiso 1 1 calc R . . . .
C228 C 0.668790 0.830638 0.656823 0.091(2) Uani 1 1 d . U . . .
C229 C 0.648943 0.859684 0.655533 0.091(2) Uani 1 1 d G U . . .
C230 C 0.649668 0.881769 0.687530 0.088(2) Uani 1 1 d G U . . .
C231 C 0.670240 0.874808 0.720817 0.104(3) Uani 1 1 d G U . . .
H231 H 0.670736 0.889903 0.742686 0.125 Uiso 1 1 calc R . . . .
C232 C 0.690088 0.845762 0.722107 0.115(3) Uani 1 1 d G U . . .
C233 C 0.689363 0.823677 0.690110 0.105(3) Uani 1 1 d G U . . .
H233 H 0.702927 0.803826 0.690992 0.126 Uiso 1 1 calc R . . . .
C234 C 0.692560 0.511360 0.485100 0.087(2) Uani 1 1 d . U . . .
C235 C 0.622970 0.535920 0.278880 0.126(3) Uani 1 1 d D U . . .
C236 C 0.564000 0.575410 0.434330 0.101(3) Uani 1 1 d . U . . .
C237 C 0.732170 1.044630 0.575390 0.096(4) Uani 1 1 d . U . . .
H23A H 0.733689 1.033582 0.600048 0.145 Uiso 1 1 calc GR . . . .
H23B H 0.747433 1.062712 0.577493 0.145 Uiso 1 1 calc GR . . . .
H23C H 0.731363 1.020132 0.558667 0.145 Uiso 1 1 calc GR . . . .
C238 C 0.483200 0.180760 0.566140 0.099(4) Uani 1 1 d . U . . .
H23D H 0.474248 0.203488 0.575088 0.149 Uiso 1 1 calc GR . . . .
H23E H 0.479162 0.152253 0.574228 0.149 Uiso 1 1 calc GR . . . .
H23F H 0.477239 0.181610 0.538883 0.149 Uiso 1 1 calc GR . . . .
C239 C 0.694570 1.086580 0.710000 0.121(4) Uani 1 1 d . U . . .
H23G H 0.705286 1.064209 0.704002 0.181 Uiso 1 1 calc GR . . . .
H23H H 0.705714 1.104790 0.730357 0.181 Uiso 1 1 calc GR . . . .
H23I H 0.686208 1.104684 0.687998 0.181 Uiso 1 1 calc GR . . . .
C240 C 0.573260 0.876490 0.538280 0.0755(19) Uani 1 1 d . U . . .
C241 C 0.701750 1.090920 0.520630 0.087(3) Uani 1 1 d . U . . .
H24A H 0.702750 1.066430 0.504814 0.131 Uiso 1 1 calc GR . . . .
H24B H 0.715836 1.111610 0.522506 0.131 Uiso 1 1 calc GR . . . .
H24C H 0.684775 1.105452 0.509684 0.131 Uiso 1 1 calc GR . . . .
O91 O 0.538600 0.575940 0.412170 0.140(4) Uani 1 1 d . U . . .
C242 C 0.331150 1.090810 0.311340 0.113(4) Uani 1 1 d . U . . .
H24D H 0.342542 1.107492 0.332621 0.170 Uiso 1 1 calc GR . . . .
H24E H 0.319738 1.110768 0.292788 0.170 Uiso 1 1 calc GR . . . .
H24F H 0.341910 1.074261 0.300176 0.170 Uiso 1 1 calc GR . . . .
C243 C 0.363710 0.814890 0.766010 0.095(3) Uani 1 1 d . U . . .
H24G H 0.345137 0.816651 0.750517 0.143 Uiso 1 1 calc GR . . . .
H24H H 0.366910 0.832245 0.788620 0.143 Uiso 1 1 calc GR . . . .
H24I H 0.368417 0.784509 0.772852 0.143 Uiso 1 1 calc GR . . . .
C244 C 0.588030 0.133950 0.508420 0.101(4) Uani 1 1 d . U . . .
H24J H 0.596090 0.138081 0.535389 0.152 Uiso 1 1 calc GR . . . .
H24K H 0.589257 0.103262 0.502326 0.152 Uiso 1 1 calc GR . . . .
H24L H 0.569574 0.142606 0.500279 0.152 Uiso 1 1 calc GR . . . .
C245 C 0.280030 0.494590 0.304150 0.109(3) Uani 1 1 d . U . . .
C246 C 0.711280 0.828050 0.763580 0.125(4) Uani 1 1 d . U . . .
C247 C 0.312820 0.264780 0.570640 0.115(4) Uani 1 1 d . U . . .
H24M H 0.330370 0.251970 0.580556 0.172 Uiso 1 1 calc GR . . . .
H24N H 0.300167 0.245018 0.575246 0.172 Uiso 1 1 calc GR . . . .
H24O H 0.312722 0.292665 0.582973 0.172 Uiso 1 1 calc GR . . . .
C248 C 0.604090 0.812320 0.418250 0.093(3) Uani 1 1 d . U . . .
C249 C 0.668530 0.424170 0.542420 0.091(3) Uani 1 1 d . U . . .
H24P H 0.676356 0.409928 0.566664 0.136 Uiso 1 1 calc GR . . . .
H24Q H 0.677033 0.452341 0.542813 0.136 Uiso 1 1 calc GR . . . .
H24R H 0.670954 0.405788 0.522980 0.136 Uiso 1 1 calc GR . . . .
C250 C 0.632250 0.151240 0.503580 0.107(4) Uani 1 1 d . U . . .
H25A H 0.640659 0.170449 0.490691 0.160 Uiso 1 1 calc GR . . . .
H25B H 0.635213 0.120865 0.498394 0.160 Uiso 1 1 calc GR . . . .
H25C H 0.639736 0.156519 0.530457 0.160 Uiso 1 1 calc GR . . . .
C251 C 0.210400 0.802160 0.531220 0.098(4) Uani 1 1 d . U . . .
H25D H 0.221180 0.805527 0.557550 0.147 Uiso 1 1 calc GR . . . .
H25E H 0.192433 0.811439 0.527357 0.147 Uiso 1 1 calc GR . . . .
H25F H 0.217618 0.820094 0.515969 0.147 Uiso 1 1 calc GR . . . .
O92 O 0.595670 0.712570 0.617450 0.136(3) Uani 1 1 d . U . . .
C252 C 0.690290 1.038490 0.757380 0.121(5) Uani 1 1 d . U . . .
H25G H 0.678116 1.024413 0.767575 0.182 Uiso 1 1 calc GR . . . .
H25H H 0.701923 1.058017 0.776116 0.182 Uiso 1 1 calc GR . . . .
H25I H 0.700745 1.016273 0.750640 0.182 Uiso 1 1 calc GR . . . .
C253 C 0.611180 0.725640 0.568460 0.094(3) Uani 1 1 d . U . . .
C254 C 0.371320 0.882070 0.735680 0.096(4) Uani 1 1 d . U . . .
H25J H 0.382846 0.894748 0.723653 0.144 Uiso 1 1 calc GR . . . .
H25K H 0.373280 0.898119 0.758593 0.144 Uiso 1 1 calc GR . . . .
H25L H 0.353099 0.883880 0.718749 0.144 Uiso 1 1 calc GR . . . .
C255 C 0.513750 1.145520 0.441670 0.101(4) Uani 1 1 d . U . . .
H25M H 0.522271 1.145430 0.468811 0.152 Uiso 1 1 calc GR . . . .
H25N H 0.516120 1.174016 0.431837 0.152 Uiso 1 1 calc GR . . . .
H25O H 0.521601 1.122989 0.430805 0.152 Uiso 1 1 calc GR . . . .
C256 C 0.588340 0.923560 0.440140 0.098(3) Uani 1 1 d . U . . .
C257 C 0.753470 0.872010 0.605420 0.090(3) Uani 1 1 d . U . . .
C258 C 0.248810 0.472960 0.504940 0.113(4) Uani 1 1 d D U . . .
H25P H 0.250390 0.441297 0.503720 0.170 Uiso 1 1 calc GR . . . .
H25Q H 0.230336 0.480829 0.498648 0.170 Uiso 1 1 calc GR . . . .
H25R H 0.258784 0.483031 0.530185 0.170 Uiso 1 1 calc GR . . . .
C259 C 0.304110 0.232140 0.506210 0.109(4) Uani 1 1 d . U . . .
H25S H 0.297300 0.240415 0.479863 0.163 Uiso 1 1 calc GR . . . .
H25T H 0.292439 0.210590 0.511063 0.163 Uiso 1 1 calc GR . . . .
H25U H 0.321650 0.219630 0.512258 0.163 Uiso 1 1 calc GR . . . .
C260 C 0.376620 0.924340 0.558590 0.093(3) Uani 1 1 d D U . . .
H26A H 0.361531 0.908043 0.542237 0.139 Uiso 1 1 calc GR . . . .
H26B H 0.370883 0.944038 0.574342 0.139 Uiso 1 1 calc GR . . . .
H26C H 0.389648 0.904001 0.574336 0.139 Uiso 1 1 calc GR . . . .
C261 C 0.305560 0.271870 0.530010 0.090(3) Uani 1 1 d . U . . .
C262 C 0.657410 0.485800 0.630450 0.106(3) Uani 1 1 d . U . . .
C263 C 0.679760 0.370990 0.435830 0.112(4) Uani 1 1 d D U . . .
H26D H 0.679708 0.370336 0.461376 0.167 Uiso 1 1 calc GR . . . .
H26E H 0.686465 0.343294 0.430194 0.167 Uiso 1 1 calc GR . . . .
H26F H 0.661873 0.375551 0.418448 0.167 Uiso 1 1 calc GR . . . .
C264 C 0.452430 1.058310 0.295870 0.139(5) Uani 1 1 d . U . . .
H26G H 0.440514 1.075371 0.304610 0.208 Uiso 1 1 calc GR . . . .
H26H H 0.454828 1.073021 0.274596 0.208 Uiso 1 1 calc GR . . . .
H26I H 0.469397 1.055499 0.316018 0.208 Uiso 1 1 calc GR . . . .
C265 C 0.563030 0.249810 0.722410 0.119(4) Uani 1 1 d D U . . .
H26J H 0.545243 0.261105 0.710412 0.179 Uiso 1 1 calc GR . . . .
H26K H 0.563710 0.232079 0.743980 0.179 Uiso 1 1 calc GR . . . .
H26L H 0.567843 0.231915 0.704627 0.179 Uiso 1 1 calc GR . . . .
C266 C 0.272140 0.457710 0.280830 0.127(5) Uani 1 1 d . U . . .
H26M H 0.286818 0.447471 0.273821 0.191 Uiso 1 1 calc GR . . . .
H26N H 0.257435 0.465541 0.258356 0.191 Uiso 1 1 calc GR . . . .
H26O H 0.266702 0.434571 0.294160 0.191 Uiso 1 1 calc GR . . . .
C267 C 0.796230 0.610680 0.447240 0.124(4) Uani 1 1 d . U . . .
H26P H 0.782308 0.614521 0.423006 0.186 Uiso 1 1 calc GR . . . .
H26Q H 0.811754 0.598348 0.443611 0.186 Uiso 1 1 calc GR . . . .
H26R H 0.800674 0.638918 0.459714 0.186 Uiso 1 1 calc GR . . . .
C268 C 0.671560 0.219510 0.698880 0.114(4) Uani 1 1 d . U . . .
H26S H 0.669590 0.243130 0.714872 0.172 Uiso 1 1 calc GR . . . .
H26T H 0.682787 0.196767 0.714301 0.172 Uiso 1 1 calc GR . . . .
H26U H 0.654315 0.207268 0.684902 0.172 Uiso 1 1 calc GR . . . .
C269 C 0.410070 0.829870 0.777800 0.114(4) Uani 1 1 d D U . . .
H26V H 0.415176 0.799619 0.784626 0.172 Uiso 1 1 calc GR . . . .
H26W H 0.410520 0.846120 0.800017 0.172 Uiso 1 1 calc GR . . . .
H26X H 0.422282 0.843077 0.767210 0.172 Uiso 1 1 calc GR . . . .
C270 C 0.766160 0.826950 0.608600 0.113(4) Uani 1 1 d . U . . .
H27A H 0.760312 0.808569 0.625088 0.169 Uiso 1 1 calc GR . . . .
H27B H 0.785259 0.829932 0.618870 0.169 Uiso 1 1 calc GR . . . .
H27C H 0.761015 0.813568 0.583873 0.169 Uiso 1 1 calc GR . . . .
C271 C 0.686950 0.202590 0.650510 0.115(4) Uani 1 1 d . U . . .
H27D H 0.669588 0.190217 0.637408 0.173 Uiso 1 1 calc GR . . . .
H27E H 0.698005 0.180748 0.667383 0.173 Uiso 1 1 calc GR . . . .
H27F H 0.694981 0.211371 0.632355 0.173 Uiso 1 1 calc GR . . . .
C272 C 0.591230 0.153290 0.448770 0.099(4) Uani 1 1 d . U . . .
H27G H 0.572748 0.161840 0.438936 0.148 Uiso 1 1 calc GR . . . .
H27H H 0.592812 0.122398 0.443635 0.148 Uiso 1 1 calc GR . . . .
H27I H 0.601137 0.170672 0.436790 0.148 Uiso 1 1 calc GR . . . .
C273 C 0.659980 1.100570 0.725640 0.114(4) Uani 1 1 d . U . . .
H27J H 0.652951 1.116238 0.701950 0.171 Uiso 1 1 calc GR . . . .
H27K H 0.671266 1.120050 0.744781 0.171 Uiso 1 1 calc GR . . . .
H27L H 0.645497 1.090465 0.733154 0.171 Uiso 1 1 calc GR . . . .
C274 C 0.408180 1.188730 0.526940 0.115(4) Uani 1 1 d D U . . .
H27M H 0.417920 1.201510 0.512260 0.173 Uiso 1 1 calc GR . . . .
H27N H 0.420001 1.170774 0.546882 0.173 Uiso 1 1 calc GR . . . .
H27O H 0.400872 1.211995 0.537834 0.173 Uiso 1 1 calc GR . . . .
C275 C 0.258530 0.642330 0.687590 0.103(4) Uani 1 1 d . U . . .
H27P H 0.248804 0.659463 0.665533 0.155 Uiso 1 1 calc GR . . . .
H27Q H 0.249059 0.642491 0.705141 0.155 Uiso 1 1 calc GR . . . .
H27R H 0.260300 0.612339 0.680144 0.155 Uiso 1 1 calc GR . . . .
C276 C 0.292710 0.919350 0.572860 0.094(3) Uani 1 1 d . U . . .
C277 C 0.192810 0.751770 0.481430 0.100(4) Uani 1 1 d . U . . .
H27S H 0.199578 0.770255 0.466003 0.150 Uiso 1 1 calc GR . . . .
H27T H 0.175399 0.762003 0.479756 0.150 Uiso 1 1 calc GR . . . .
H27U H 0.191591 0.721672 0.472576 0.150 Uiso 1 1 calc GR . . . .
C278 C 0.691910 0.410320 0.390410 0.115(4) Uani 1 1 d . U . . .
H27V H 0.672814 0.410360 0.378391 0.172 Uiso 1 1 calc GR . . . .
H27W H 0.699122 0.383940 0.383328 0.172 Uiso 1 1 calc GR . . . .
H27X H 0.699235 0.435968 0.382413 0.172 Uiso 1 1 calc GR . . . .
C279 C 0.807390 0.576480 0.505910 0.125(4) Uani 1 1 d . U . . .
H27Y H 0.811181 0.605386 0.517301 0.187 Uiso 1 1 calc GR . . . .
H H 0.823001 0.565135 0.501879 0.187 Uiso 1 1 calc GR . . . .
HA H 0.802425 0.556843 0.522476 0.187 Uiso 1 1 calc GR . . . .
C280 C 0.642740 0.536920 0.264000 0.194(6) Uani 1 1 d D U . . .
H28A H 0.647980 0.567120 0.262370 0.292 Uiso 1 1 d R . . . .
H28B H 0.657830 0.520350 0.280030 0.292 Uiso 1 1 d R . . . .
H28C H 0.636420 0.524000 0.239060 0.292 Uiso 1 1 d R . . . .
C281 C 0.255420 0.503430 0.312820 0.127(5) Uani 1 1 d . U . . .
H28D H 0.250937 0.477644 0.324390 0.190 Uiso 1 1 calc GR . . . .
H28E H 0.240985 0.510236 0.289719 0.190 Uiso 1 1 calc GR . . . .
H28F H 0.258408 0.528132 0.329963 0.190 Uiso 1 1 calc GR . . . .
C282 C 0.608630 0.496110 0.268060 0.148(5) Uani 1 1 d D U . . .
H28G H 0.617540 0.472950 0.285430 0.223 Uiso 1 1 d R . . . .
H28H H 0.590890 0.499950 0.268520 0.223 Uiso 1 1 d R . . . .
H28I H 0.607660 0.488220 0.242830 0.223 Uiso 1 1 d R . . . .
C283 C 0.524420 0.182130 0.621380 0.099(4) Uani 1 1 d . U . . .
H28J H 0.543422 0.185261 0.628227 0.148 Uiso 1 1 calc GR . . . .
H28K H 0.520373 0.152992 0.628219 0.148 Uiso 1 1 calc GR . . . .
H28L H 0.517905 0.203998 0.634606 0.148 Uiso 1 1 calc GR . . . .
C284 C 0.702240 0.743390 0.564250 0.113(4) Uani 1 1 d D U . . .
H28M H 0.692860 0.766627 0.547348 0.170 Uiso 1 1 calc GR . . . .
H28N H 0.719533 0.753937 0.579990 0.170 Uiso 1 1 calc GR . . . .
H28O H 0.692251 0.734631 0.579977 0.170 Uiso 1 1 calc GR . . . .
C285 C 0.603950 0.740350 0.598520 0.098(3) Uani 1 1 d . U . . .
C286 C 0.410930 0.993090 0.243760 0.139(5) Uani 1 1 d . U . . .
H28P H 0.408221 0.961584 0.241081 0.208 Uiso 1 1 calc GR . . . .
H28Q H 0.413139 1.004865 0.221271 0.208 Uiso 1 1 calc GR . . . .
H28R H 0.395708 1.006714 0.247311 0.208 Uiso 1 1 calc GR . . . .
C287 C 0.766140 0.908240 0.584040 0.129(5) Uani 1 1 d . U . . .
H28S H 0.761071 0.900691 0.557615 0.193 Uiso 1 1 calc GR . . . .
H28T H 0.785275 0.908018 0.595483 0.193 Uiso 1 1 calc GR . . . .
H28U H 0.759517 0.937294 0.586462 0.193 Uiso 1 1 calc GR . . . .
C288 C 0.684420 0.795800 0.479880 0.104(4) Uani 1 1 d . U . . .
H28V H 0.701751 0.796952 0.499419 0.155 Uiso 1 1 calc GR . . . .
H28W H 0.674493 0.821951 0.481177 0.155 Uiso 1 1 calc GR . . . .
H28X H 0.686412 0.794318 0.455456 0.155 Uiso 1 1 calc GR . . . .
C289 C 0.239630 0.492130 0.433110 0.140(5) Uani 1 1 d D U . . .
H28Y H 0.244750 0.512489 0.417192 0.209 Uiso 1 1 calc GR . . . .
HB H 0.221998 0.499365 0.432640 0.209 Uiso 1 1 calc GR . . . .
HC H 0.239730 0.462417 0.423912 0.209 Uiso 1 1 calc GR . . . .
C290 C 0.371020 1.164050 0.534550 0.121(4) Uani 1 1 d D U . . .
H29A H 0.364151 1.193352 0.535308 0.182 Uiso 1 1 calc GR . . . .
H29B H 0.382706 1.155820 0.559525 0.182 Uiso 1 1 calc GR . . . .
H29C H 0.356451 1.143370 0.526010 0.182 Uiso 1 1 calc GR . . . .
C291 C 0.278700 0.297790 0.511850 0.114(4) Uani 1 1 d . U . . .
H29D H 0.280302 0.326712 0.523173 0.170 Uiso 1 1 calc GR . . . .
H29E H 0.264490 0.281793 0.516240 0.170 Uiso 1 1 calc GR . . . .
H29F H 0.274827 0.300770 0.484994 0.170 Uiso 1 1 calc GR . . . .
C292 C 0.294360 1.039530 0.299930 0.110(4) Uani 1 1 d . U . . .
H29G H 0.300323 1.016620 0.286981 0.165 Uiso 1 1 calc GR . . . .
H29H H 0.282771 1.059534 0.281620 0.165 Uiso 1 1 calc GR . . . .
H29I H 0.284815 1.026407 0.314730 0.165 Uiso 1 1 calc GR . . . .
C293 C 0.697200 0.622760 0.594030 0.109(3) Uani 1 1 d D U . . .
C294 C 0.593940 0.558000 0.248340 0.166(6) Uani 1 1 d D U . . .
H29J H 0.581810 0.563300 0.261690 0.250 Uiso 1 1 d R . . . .
H29K H 0.597730 0.585500 0.238320 0.250 Uiso 1 1 d R . . . .
H29L H 0.585970 0.537610 0.227850 0.250 Uiso 1 1 d R . . . .
C295 C 0.260250 0.495650 0.475620 0.104(3) Uani 1 1 d D U . . .
C296 C 0.779700 0.538200 0.444200 0.128(4) Uani 1 1 d . U . . .
H29M H 0.772390 0.515023 0.455182 0.193 Uiso 1 1 calc GR . . . .
H29N H 0.795630 0.527697 0.440589 0.193 Uiso 1 1 calc GR . . . .
H29O H 0.766823 0.546688 0.420118 0.193 Uiso 1 1 calc GR . . . .
C297 C 0.460000 0.985300 0.272100 0.133(5) Uani 1 1 d . U . . .
H29P H 0.476607 0.991581 0.292119 0.200 Uiso 1 1 calc GR . . . .
H29Q H 0.460189 0.998185 0.248802 0.200 Uiso 1 1 calc GR . . . .
H29R H 0.457695 0.953751 0.269053 0.200 Uiso 1 1 calc GR . . . .
C298 C 0.721400 0.396000 0.454100 0.138(5) Uani 1 1 d . U . . .
H29S H 0.735181 0.417637 0.457012 0.207 Uiso 1 1 calc GR . . . .
H29T H 0.725704 0.369238 0.443586 0.207 Uiso 1 1 calc GR . . . .
H29U H 0.720075 0.389712 0.478455 0.207 Uiso 1 1 calc GR . . . .
C299 C 0.720400 0.875200 0.779700 0.160(6) Uani 1 1 d . U . . .
H29V H 0.729201 0.889604 0.764492 0.240 Uiso 1 1 calc GR . . . .
H29W H 0.732545 0.872817 0.805431 0.240 Uiso 1 1 calc GR . . . .
H29X H 0.705088 0.892306 0.779135 0.240 Uiso 1 1 calc GR . . . .
C300 C 0.592800 0.579900 0.565800 0.148(5) Uani 1 1 d D U . . .
H30B H 0.573783 0.575732 0.555551 0.222 Uiso 1 1 calc GR . . . .
H30C H 0.598402 0.596881 0.548261 0.222 Uiso 1 1 calc GR . . . .
H30D H 0.597496 0.595475 0.589546 0.222 Uiso 1 1 calc GR . . . .
C301 C 0.300600 0.957400 0.556000 0.143(5) Uani 1 1 d . U . . .
H30E H 0.319524 0.961882 0.567672 0.214 Uiso 1 1 calc GR . . . .
H30F H 0.291317 0.983229 0.559851 0.214 Uiso 1 1 calc GR . . . .
H30G H 0.296215 0.952434 0.529248 0.214 Uiso 1 1 calc GR . . . .
C302 C 0.262000 0.899900 0.573600 0.132(5) Uani 1 1 d . U . . .
H30H H 0.251981 0.887211 0.549342 0.197 Uiso 1 1 calc GR . . . .
H30I H 0.252121 0.924117 0.578858 0.197 Uiso 1 1 calc GR . . . .
H30J H 0.265049 0.877700 0.593006 0.197 Uiso 1 1 calc GR . . . .
C303 C 0.284100 0.538900 0.282200 0.141(5) Uani 1 1 d . U . . .
H30K H 0.286550 0.564074 0.298755 0.212 Uiso 1 1 calc GR . . . .
H30L H 0.268598 0.543453 0.259887 0.212 Uiso 1 1 calc GR . . . .
H30M H 0.299560 0.535391 0.274970 0.212 Uiso 1 1 calc GR . . . .
C304 C 0.762600 0.881900 0.646900 0.124(5) Uani 1 1 d . U . . .
H30N H 0.755380 0.909911 0.650822 0.185 Uiso 1 1 calc GR . . . .
H30O H 0.781772 0.883222 0.656923 0.185 Uiso 1 1 calc GR . . . .
H30P H 0.756528 0.858938 0.659674 0.185 Uiso 1 1 calc GR . . . .
C305 C 0.698100 0.796300 0.780100 0.161(6) Uani 1 1 d . U . . .
H30Q H 0.682064 0.809238 0.781619 0.241 Uiso 1 1 calc GR . . . .
H30R H 0.709844 0.788435 0.805140 0.241 Uiso 1 1 calc GR . . . .
H30S H 0.693657 0.770183 0.764490 0.241 Uiso 1 1 calc GR . . . .
C306 C 0.303280 0.929930 0.621720 0.146(5) Uani 1 1 d . U . . .
H30T H 0.300870 0.903759 0.634763 0.219 Uiso 1 1 calc GR . . . .
H30U H 0.292928 0.953802 0.626426 0.219 Uiso 1 1 calc GR . . . .
H30V H 0.321841 0.938033 0.630777 0.219 Uiso 1 1 calc GR . . . .
C307 C 0.254450 0.546050 0.482380 0.138(5) Uani 1 1 d D U . . .
H30W H 0.264261 0.554029 0.508272 0.207 Uiso 1 1 calc GR . . . .
H30X H 0.235669 0.549939 0.477313 0.207 Uiso 1 1 calc GR . . . .
H30Y H 0.259913 0.564661 0.465643 0.207 Uiso 1 1 calc GR . . . .
C308 C 0.702700 0.712500 0.285300 0.174(6) Uani 1 1 d . U . A 1
H30Z H 0.692840 0.685180 0.279650 0.261 Uiso 1 1 d R . . B 1
HD H 0.690620 0.737030 0.276650 0.261 Uiso 1 1 d R . . C 1
HE H 0.715540 0.712940 0.272650 0.261 Uiso 1 1 d R . . D 1
C309 C 0.728160 0.764940 0.326450 0.177(6) Uani 1 1 d . U . E 2
H0AA H 0.713199 0.783783 0.313749 0.266 Uiso 1 1 calc GR . . F 2
HF H 0.739924 0.763933 0.312088 0.266 Uiso 1 1 calc GR . . G 2
HG H 0.737626 0.776504 0.351363 0.266 Uiso 1 1 calc GR . . H 2
C310 C 0.741700 0.680230 0.349140 0.175(6) Uani 1 1 d . U . I 2
H31C H 0.750487 0.687151 0.375545 0.262 Uiso 1 1 calc GR . . J 2
H31D H 0.754419 0.681408 0.336314 0.262 Uiso 1 1 calc GR . . K 2
H31E H 0.734176 0.650960 0.346764 0.262 Uiso 1 1 calc GR . . L 2
C311 C 0.734500 0.807060 0.753360 0.170(6) Uani 1 1 d . U . . .
H31F H 0.727855 0.782299 0.736619 0.256 Uiso 1 1 calc GR . . . .
H31G H 0.748219 0.797091 0.776157 0.256 Uiso 1 1 calc GR . . . .
H31H H 0.741774 0.828820 0.740990 0.256 Uiso 1 1 calc GR . . . .
C312 C 0.717810 0.716400 0.330000 0.137(4) Uani 1 1 d . U . . .

loop_
_atom_site_aniso_label
_atom_site_aniso_U_11
_atom_site_aniso_U_22
_atom_site_aniso_U_33
_atom_site_aniso_U_23
_atom_site_aniso_U_13
_atom_site_aniso_U_12
Co1 0.0504(8) 0.0384(6) 0.0581(10) -0.0023(7) 0.0210(7) -0.0005(5)
Co2 0.0470(7) 0.0358(6) 0.0590(10) -0.0010(6) 0.0189(6) -0.0034(5)
Co3 0.0659(9) 0.0389(7) 0.0529(10) -0.0002(7) 0.0204(7) 0.0101(6)
Co4 0.0479(8) 0.0443(7) 0.0852(12) 0.0101(8) 0.0231(7) -0.0068(6)
Co5 0.0503(8) 0.0386(7) 0.0671(11) -0.0004(7) 0.0155(7) -0.0052(6)
Co6 0.0553(8) 0.0543(8) 0.0644(11) -0.0080(8) 0.0182(7) 0.0148(6)
Co7 0.0542(8) 0.0462(7) 0.0647(11) 0.0067(7) 0.0156(7) -0.0105(6)
Co8 0.0531(8) 0.0555(8) 0.0743(12) 0.0105(8) 0.0202(8) -0.0080(6)
Co9 0.0516(8) 0.0466(7) 0.0675(11) -0.0086(7) 0.0158(7) 0.0115(6)
Co10 0.0520(8) 0.0436(7) 0.0712(11) 0.0018(7) 0.0145(7) -0.0093(6)
Co11 0.0524(8) 0.0646(9) 0.0634(11) -0.0079(8) 0.0153(7) 0.0122(7)
Co12 0.0488(8) 0.0529(8) 0.0830(12) 0.0124(8) 0.0239(8) -0.0037(6)
Co13 0.0424(8) 0.0520(8) 0.0874(13) 0.0012(8) 0.0215(7) -0.0027(6)
Co14 0.0884(11) 0.0449(8) 0.0626(11) -0.0041(8) 0.0302(9) 0.0120(7)
Co15 0.0481(8) 0.0568(8) 0.0791(12) 0.0103(8) 0.0204(7) -0.0053(6)
Co16 0.0738(10) 0.0467(8) 0.0565(11) -0.0015(7) 0.0164(8) 0.0183(7)
Co17 0.0464(8) 0.0479(8) 0.1019(14) -0.0009(8) 0.0238(8) -0.0056(6)
Co18 0.0554(9) 0.0473(8) 0.0883(13) 0.0048(8) 0.0133(8) 0.0017(6)
Co19 0.0494(8) 0.0551(8) 0.0862(13) 0.0091(8) 0.0163(8) -0.0018(6)
Co20 0.0501(8) 0.0566(8) 0.0855(13) -0.0063(8) 0.0154(8) -0.0063(7)
Co21 0.0522(9) 0.0511(8) 0.1031(14) -0.0009(9) 0.0154(8) -0.0095(7)
Co22 0.0537(9) 0.0654(9) 0.0790(12) 0.0067(9) 0.0214(8) -0.0022(7)
Co23 0.0558(9) 0.0572(9) 0.0920(14) 0.0134(9) 0.0157(8) -0.0002(7)
Co24 0.0534(9) 0.0550(9) 0.1293(17) -0.0085(10) 0.0265(10) -0.0041(7)
Co25 0.0528(9) 0.0566(9) 0.0998(14) -0.0078(9) 0.0163(9) -0.0067(7)
Co26 0.0535(9) 0.0573(9) 0.1143(15) -0.0087(9) 0.0267(9) -0.0033(7)
Co27 0.0659(10) 0.0541(9) 0.1267(17) -0.0113(10) 0.0394(10) -0.0094(7)
Co28 0.0688(10) 0.0473(8) 0.1036(15) 0.0109(9) 0.0254(9) -0.0003(7)
Co29 0.0735(11) 0.0474(8) 0.1214(17) 0.0047(10) 0.0362(10) 0.0021(7)
Co30 0.0525(9) 0.0694(10) 0.1119(15) 0.0128(10) 0.0313(9) 0.0045(7)
S28 0.0561(14) 0.0360(11) 0.078(2) -0.0035(12) 0.0254(13) -0.0048(10)
S24 0.0546(15) 0.0748(17) 0.065(2) -0.0172(15) 0.0153(13) 0.0172(12)
S26 0.0488(14) 0.0455(13) 0.091(2) 0.0087(14) 0.0232(13) -0.0110(10)
S25 0.0557(15) 0.0447(13) 0.089(2) -0.0097(14) 0.0180(14) 0.0114(11)
S27 0.0687(16) 0.0427(12) 0.0612(19) -0.0031(12) 0.0300(13) -0.0055(11)
S010 0.0433(13) 0.0602(15) 0.090(2) -0.0055(15) 0.0217(13) -0.0074(11)
S011 0.0464(14) 0.0522(14) 0.090(2) 0.0155(15) 0.0105(13) -0.0035(11)
S012 0.0543(15) 0.0494(14) 0.101(2) 0.0149(15) 0.0262(15) -0.0053(11)
S013 0.0655(17) 0.0805(19) 0.078(2) 0.0147(17) 0.0205(15) -0.0152(14)
S014 0.0538(15) 0.0540(14) 0.089(2) 0.0063(15) 0.0183(14) -0.0111(11)
S015 0.0431(13) 0.0533(14) 0.111(3) -0.0057(16) 0.0210(14) -0.0010(11)
S016 0.0668(17) 0.0508(14) 0.096(2) 0.0029(15) 0.0280(16) -0.0003(12)
S017 0.0572(17) 0.0762(19) 0.095(3) -0.0077(18) 0.0075(15) -0.0121(14)
S018 0.0561(15) 0.0485(14) 0.103(3) 0.0022(15) 0.0222(15) 0.0050(11)
S019 0.090(2) 0.0537(15) 0.070(2) 0.0055(14) 0.0350(16) 0.0270(13)
S01A 0.0545(16) 0.0756(18) 0.092(2) 0.0142(17) 0.0260(15) -0.0118(13)
S01B 0.0535(15) 0.0659(16) 0.080(2) -0.0050(15) 0.0172(14) -0.0058(12)
S01C 0.0596(17) 0.0616(16) 0.117(3) -0.0037(17) 0.0260(17) -0.0025(13)
S01D 0.0687(18) 0.0674(17) 0.095(3) 0.0151(17) 0.0144(16) 0.0029(14)
S01E 0.094(2) 0.0625(16) 0.065(2) 0.0003(15) 0.0343(16) 0.0383(15)
S01F 0.0668(18) 0.0691(18) 0.110(3) 0.0089(18) 0.0300(17) -0.0054(14)
S01G 0.0666(18) 0.0588(16) 0.124(3) 0.0059(18) 0.0300(18) -0.0040(13)
S01H 0.085(2) 0.0581(16) 0.117(3) 0.0189(18) 0.0239(19) 0.0125(15)
S01I 0.0512(16) 0.082(2) 0.139(3) 0.010(2) 0.0250(18) -0.0157(14)
O1 0.067(3) 0.038(3) 0.072(3) 0.001(3) 0.026(3) 0.000(2)
O2 0.065(3) 0.049(3) 0.080(4) 0.010(3) 0.028(3) -0.004(3)
O3 0.066(3) 0.040(2) 0.082(3) -0.005(2) 0.034(2) 0.000(2)
O4 0.069(4) 0.043(3) 0.079(5) 0.008(3) 0.033(3) 0.002(3)
O5 0.064(3) 0.065(3) 0.082(3) -0.004(3) 0.029(2) 0.016(2)
O6 0.059(3) 0.061(3) 0.073(4) -0.008(3) 0.029(3) 0.013(3)
O7 0.053(3) 0.047(2) 0.083(3) 0.003(3) 0.025(2) -0.007(2)
O8 0.064(3) 0.040(2) 0.076(3) 0.008(2) 0.033(2) -0.010(2)
O9 0.063(3) 0.058(3) 0.084(3) -0.015(3) 0.022(3) 0.013(2)
O10 0.053(3) 0.060(3) 0.081(3) 0.015(3) 0.020(3) -0.011(2)
O11 0.056(3) 0.059(3) 0.076(4) -0.011(3) 0.022(3) 0.011(3)
O12 0.059(3) 0.044(2) 0.084(3) -0.001(3) 0.026(2) 0.001(2)
O13 0.059(3) 0.064(3) 0.095(3) 0.000(3) 0.020(3) -0.007(2)
O14 0.064(3) 0.051(3) 0.085(3) -0.003(3) 0.024(3) 0.015(2)
O15 0.067(3) 0.037(3) 0.071(3) -0.004(3) 0.020(3) -0.007(2)
O16 0.068(3) 0.064(3) 0.124(3) -0.011(3) 0.040(3) -0.003(3)
O17 0.061(3) 0.041(3) 0.074(3) 0.003(3) 0.032(3) 0.001(2)
O18 0.063(3) 0.074(3) 0.093(4) 0.003(3) 0.023(3) -0.003(3)
O19 0.068(3) 0.053(3) 0.080(3) -0.006(3) 0.024(3) 0.013(2)
O20 0.052(3) 0.047(3) 0.082(4) 0.010(3) 0.016(3) -0.012(2)
O21 0.071(3) 0.061(3) 0.086(4) -0.003(3) 0.023(3) 0.015(3)
O22 0.055(3) 0.061(3) 0.093(3) 0.016(3) 0.025(3) -0.007(2)
O23 0.060(3) 0.068(3) 0.086(3) 0.020(3) 0.028(2) -0.008(2)
N1 0.054(3) 0.052(3) 0.076(4) 0.006(3) 0.026(3) -0.008(3)
O24 0.090(3) 0.060(3) 0.084(4) 0.012(3) 0.018(3) -0.012(3)
O25 0.066(3) 0.060(3) 0.103(3) 0.010(3) 0.025(3) -0.002(3)
O26 0.129(6) 0.070(5) 0.079(5) -0.016(4) 0.021(5) 0.022(4)
N2 0.052(3) 0.049(3) 0.079(3) 0.007(3) 0.023(3) -0.007(3)
O27 0.063(3) 0.058(3) 0.079(3) 0.011(3) 0.023(3) -0.012(3)
O28 0.054(3) 0.053(3) 0.092(3) 0.015(3) 0.021(2) -0.007(2)
O29 0.062(3) 0.064(3) 0.092(3) 0.004(3) 0.014(3) 0.003(2)
O30 0.053(3) 0.064(3) 0.101(4) -0.004(3) 0.025(3) -0.010(3)
O31 0.093(4) 0.060(4) 0.091(5) 0.013(4) 0.015(4) -0.009(3)
O32 0.056(3) 0.061(3) 0.085(3) 0.013(3) 0.022(2) -0.006(2)
O33 0.054(3) 0.056(3) 0.088(3) 0.021(3) 0.019(3) -0.007(2)
O34 0.076(3) 0.046(3) 0.078(3) 0.003(3) 0.028(3) 0.000(2)
O35 0.069(3) 0.056(3) 0.083(3) -0.002(3) 0.027(3) 0.016(2)
O36 0.073(3) 0.073(3) 0.131(4) -0.002(3) 0.045(3) -0.007(3)
O37 0.070(4) 0.068(4) 0.084(5) -0.007(4) 0.016(4) -0.017(3)
O38 0.052(3) 0.057(3) 0.093(3) 0.007(3) 0.021(3) -0.007(2)
N3 0.077(3) 0.039(3) 0.072(4) -0.009(3) 0.026(3) 0.009(3)
O39 0.075(4) 0.075(4) 0.074(5) 0.003(4) 0.032(4) 0.010(3)
O40 0.071(3) 0.067(3) 0.099(3) 0.009(3) 0.016(3) 0.005(3)
O41 0.058(3) 0.069(3) 0.090(4) 0.013(3) 0.023(3) -0.007(3)
O42 0.054(3) 0.081(3) 0.097(4) 0.009(3) 0.026(3) 0.000(3)
O43 0.058(3) 0.069(3) 0.108(3) 0.001(3) 0.024(3) -0.008(3)
O44 0.063(3) 0.058(3) 0.098(3) 0.007(3) 0.022(3) -0.001(2)
O45 0.068(3) 0.070(3) 0.085(4) 0.010(3) 0.023(3) -0.010(3)
N4 0.059(3) 0.072(4) 0.087(4) 0.015(4) 0.032(3) -0.006(3)
O46 0.062(3) 0.057(3) 0.081(3) -0.004(3) 0.026(3) 0.011(2)
C1 0.073(4) 0.054(4) 0.088(5) 0.016(4) 0.045(4) -0.008(4)
C2 0.062(4) 0.056(4) 0.087(4) -0.018(4) 0.021(4) 0.006(3)
O47 0.070(5) 0.108(5) 0.073(5) -0.010(4) 0.031(4) 0.012(4)
O48 0.062(3) 0.069(3) 0.091(4) 0.004(3) 0.024(3) 0.002(3)
O49 0.054(3) 0.067(3) 0.103(3) 0.004(3) 0.026(3) -0.001(3)
O50 0.062(3) 0.077(3) 0.096(4) 0.003(3) 0.019(3) -0.007(3)
O51 0.065(3) 0.070(3) 0.102(4) -0.006(3) 0.018(3) 0.001(3)
N5 0.075(3) 0.041(3) 0.076(4) 0.000(3) 0.028(3) 0.001(3)
O52 0.080(3) 0.072(3) 0.122(4) -0.001(3) 0.027(3) 0.004(3)
O53 0.051(3) 0.054(3) 0.099(3) -0.001(3) 0.025(2) -0.002(2)
N6 0.062(3) 0.070(3) 0.091(4) 0.011(3) 0.019(3) -0.007(3)
O54 0.073(3) 0.071(3) 0.131(3) -0.010(3) 0.038(3) -0.009(3)
N7 0.059(3) 0.055(3) 0.084(4) -0.005(3) 0.022(3) 0.007(3)
N8 0.073(4) 0.054(3) 0.080(4) -0.002(3) 0.020(3) -0.018(3)
C3 0.056(4) 0.070(4) 0.077(5) 0.000(4) 0.020(4) 0.015(4)
O55 0.077(3) 0.063(3) 0.126(4) -0.003(3) 0.033(3) -0.008(3)
C4 0.068(4) 0.042(3) 0.083(4) -0.001(3) 0.037(3) -0.004(3)
C5 0.071(4) 0.053(3) 0.080(4) 0.009(3) 0.039(3) -0.001(3)
O56 0.055(3) 0.059(3) 0.107(4) -0.004(3) 0.022(3) -0.003(3)
O57 0.064(3) 0.068(3) 0.094(3) 0.001(3) 0.018(3) 0.002(3)
O58 0.069(4) 0.081(5) 0.128(6) -0.006(4) 0.025(4) 0.004(4)
N9 0.060(3) 0.072(3) 0.117(4) 0.007(3) 0.032(3) -0.009(3)
C6 0.064(3) 0.047(3) 0.080(4) 0.010(3) 0.042(3) -0.006(3)
N10 0.082(4) 0.044(3) 0.073(4) -0.002(3) 0.019(3) 0.018(3)
O59 0.068(3) 0.073(3) 0.115(4) -0.006(3) 0.020(3) -0.014(3)
C7 0.072(4) 0.045(3) 0.081(4) 0.001(3) 0.038(3) 0.000(3)
O60 0.059(3) 0.066(3) 0.101(3) 0.001(3) 0.022(3) 0.000(2)
O61 0.073(3) 0.075(3) 0.100(4) 0.005(3) 0.021(3) 0.002(3)
C8 0.062(3) 0.060(3) 0.082(4) -0.014(3) 0.026(3) 0.011(3)
N11 0.059(3) 0.063(3) 0.092(4) 0.003(3) 0.021(3) -0.001(3)
C9 0.089(4) 0.048(4) 0.071(4) -0.003(4) 0.015(4) 0.008(4)
C10 0.060(5) 0.045(4) 0.107(6) 0.006(5) 0.030(5) -0.006(4)
N12 0.062(3) 0.058(3) 0.076(4) 0.008(3) 0.024(3) -0.010(3)
O62 0.092(4) 0.056(3) 0.091(4) -0.005(3) 0.034(3) 0.001(3)
O63 0.078(4) 0.083(4) 0.101(5) 0.008(4) 0.038(4) 0.001(4)
C11 0.052(3) 0.061(4) 0.077(4) 0.011(4) 0.021(3) -0.006(3)
N13 0.084(4) 0.049(3) 0.087(4) 0.001(3) 0.032(3) -0.002(3)
O64 0.079(3) 0.077(3) 0.132(4) -0.002(3) 0.035(3) -0.012(3)
O65 0.066(4) 0.095(5) 0.096(6) 0.034(5) 0.017(4) -0.011(4)
C12 0.070(4) 0.068(4) 0.102(5) 0.002(4) 0.018(4) 0.000(4)
N14 0.058(3) 0.063(3) 0.089(4) 0.005(3) 0.023(3) 0.000(3)
C13 0.064(3) 0.044(3) 0.079(4) 0.006(3) 0.037(3) -0.003(3)
C14 0.060(3) 0.052(3) 0.086(4) 0.006(3) 0.027(3) 0.000(3)
O66 0.086(3) 0.062(3) 0.088(4) -0.005(3) 0.013(3) 0.021(3)
C15 0.071(5) 0.069(5) 0.106(6) 0.024(5) 0.020(5) -0.021(4)
O67 0.083(4) 0.073(4) 0.141(4) -0.006(4) 0.028(4) -0.012(3)
N15 0.051(3) 0.062(3) 0.079(4) -0.002(3) 0.023(3) 0.006(3)
N16 0.075(4) 0.062(4) 0.101(4) -0.003(4) 0.029(3) 0.012(3)
O68 0.065(3) 0.077(3) 0.095(4) 0.017(3) 0.026(3) 0.001(3)
C16 0.062(4) 0.048(3) 0.085(4) 0.012(4) 0.035(3) -0.007(3)
C17 0.062(4) 0.066(4) 0.087(4) -0.005(4) 0.029(3) 0.022(3)
N17 0.050(3) 0.073(4) 0.082(4) 0.005(4) 0.024(3) -0.002(3)
C18 0.063(4) 0.063(4) 0.090(4) -0.008(4) 0.034(3) 0.017(3)
C19 0.058(3) 0.055(3) 0.080(4) 0.013(3) 0.022(3) -0.007(3)
O69 0.104(5) 0.085(5) 0.076(5) 0.008(4) 0.027(4) -0.029(4)
O70 0.152(7) 0.085(5) 0.097(6) -0.016(5) -0.016(6) 0.044(5)
C20 0.053(4) 0.052(4) 0.074(4) 0.016(4) 0.022(3) -0.007(3)
C21 0.084(4) 0.046(3) 0.089(4) -0.003(3) 0.041(4) 0.000(3)
C22 0.076(4) 0.081(5) 0.097(5) -0.002(4) 0.016(4) -0.007(4)
C23 0.074(4) 0.066(4) 0.089(4) -0.014(4) 0.018(4) 0.009(4)
C24 0.062(4) 0.065(4) 0.093(5) 0.023(4) 0.023(4) -0.006(4)
C25 0.065(4) 0.065(4) 0.084(4) -0.012(4) 0.021(3) 0.017(3)
C26 0.061(3) 0.050(3) 0.083(4) 0.006(3) 0.030(3) -0.007(3)
O71 0.083(3) 0.070(3) 0.132(4) 0.005(3) 0.045(3) -0.003(3)
C27 0.057(4) 0.057(4) 0.084(5) 0.008(4) 0.025(4) -0.003(4)
O72 0.064(4) 0.096(5) 0.126(6) -0.017(5) 0.014(4) 0.003(4)
C28 0.063(4) 0.077(4) 0.094(4) 0.014(4) 0.027(3) -0.011(3)
C29 0.070(4) 0.066(4) 0.095(4) 0.006(4) 0.016(4) 0.003(3)
C30 0.069(4) 0.055(4) 0.088(4) 0.018(4) 0.040(3) -0.008(3)
C31 0.087(5) 0.075(4) 0.102(5) -0.009(4) 0.018(4) 0.023(4)
C32 0.066(4) 0.067(4) 0.088(4) -0.005(4) 0.022(3) 0.017(3)
O73 0.079(5) 0.099(6) 0.119(7) -0.017(5) 0.009(5) 0.001(4)
C33 0.072(4) 0.071(4) 0.098(5) 0.007(4) 0.015(4) 0.001(4)
C34 0.064(4) 0.043(3) 0.095(4) 0.000(3) 0.034(3) -0.005(3)
C35 0.067(3) 0.059(3) 0.088(4) -0.010(3) 0.027(3) 0.013(3)
C36 0.068(4) 0.071(4) 0.093(4) 0.026(4) 0.018(4) -0.011(3)
C37 0.070(4) 0.078(4) 0.100(4) 0.016(4) 0.022(4) -0.010(4)
C38 0.062(4) 0.055(4) 0.105(5) 0.005(4) 0.029(4) -0.002(4)
C39 0.072(4) 0.065(4) 0.093(5) -0.021(4) 0.019(4) 0.008(4)
C40 0.073(4) 0.069(4) 0.098(4) 0.008(4) 0.013(4) -0.003(4)
C41 0.062(4) 0.059(4) 0.085(4) -0.010(4) 0.019(3) 0.011(3)
O74 0.069(3) 0.067(3) 0.105(3) 0.002(3) 0.024(3) 0.005(3)
C42 0.061(4) 0.068(4) 0.094(4) -0.001(4) 0.021(3) -0.008(3)
C43 0.060(4) 0.069(4) 0.088(4) 0.020(4) 0.023(3) -0.007(3)
N18 0.082(4) 0.063(3) 0.123(4) 0.003(3) 0.039(3) -0.001(3)
C44 0.063(4) 0.073(4) 0.092(4) 0.014(4) 0.025(3) -0.011(3)
C45 0.065(4) 0.073(4) 0.101(5) 0.023(4) 0.026(4) -0.025(4)
C46 0.059(4) 0.067(4) 0.092(4) 0.015(4) 0.028(3) -0.010(3)
C47 0.055(3) 0.053(3) 0.095(4) -0.003(4) 0.022(3) -0.008(3)
C48 0.055(3) 0.058(3) 0.084(3) 0.013(3) 0.027(3) -0.006(3)
C49 0.070(4) 0.036(3) 0.090(4) -0.001(3) 0.036(3) -0.005(3)
N19 0.062(3) 0.080(4) 0.128(4) 0.008(4) 0.033(3) -0.005(3)
C50 0.062(4) 0.074(4) 0.091(4) 0.018(4) 0.026(3) -0.008(3)
C51 0.078(4) 0.054(4) 0.078(5) 0.008(4) 0.028(4) -0.018(4)
C52 0.069(4) 0.084(4) 0.097(5) 0.017(4) 0.023(4) -0.009(4)
N20 0.087(4) 0.064(4) 0.121(4) 0.005(4) 0.044(4) -0.004(3)
C53 0.061(4) 0.067(4) 0.097(4) 0.021(4) 0.018(4) -0.007(3)
C54 0.056(4) 0.054(4) 0.092(4) 0.010(4) 0.024(4) -0.001(3)
C55 0.065(3) 0.048(3) 0.095(4) 0.000(3) 0.030(3) -0.001(3)
C56 0.070(4) 0.061(4) 0.095(5) -0.017(4) 0.017(4) -0.001(4)
C313 0.068(4) 0.040(3) 0.088(4) 0.000(3) 0.031(3) -0.003(3)
C57 0.072(3) 0.040(3) 0.080(3) 0.002(3) 0.029(3) -0.004(3)
C58 0.069(4) 0.076(4) 0.100(4) -0.001(4) 0.022(4) -0.013(4)
C59 0.073(4) 0.064(4) 0.078(4) 0.008(4) 0.023(4) -0.021(3)
C60 0.088(6) 0.074(5) 0.097(6) -0.024(5) 0.016(5) 0.001(5)
O75 0.086(3) 0.074(3) 0.101(4) -0.001(3) 0.018(3) 0.011(3)
C61 0.063(4) 0.067(4) 0.093(4) -0.001(4) 0.022(4) -0.005(3)
C62 0.061(4) 0.068(4) 0.094(4) 0.002(4) 0.025(4) -0.014(3)
C63 0.078(4) 0.051(3) 0.103(4) -0.002(4) 0.037(4) -0.006(3)
C64 0.064(4) 0.065(4) 0.093(4) -0.001(4) 0.022(4) 0.002(3)
C65 0.069(4) 0.062(4) 0.096(4) 0.009(4) 0.017(4) -0.002(3)
C66 0.078(5) 0.085(5) 0.100(5) 0.020(4) 0.029(4) -0.008(4)
C67 0.063(4) 0.064(4) 0.103(4) 0.001(4) 0.020(4) -0.002(3)
C68 0.060(4) 0.062(4) 0.091(4) 0.020(4) 0.021(3) -0.012(3)
C69 0.062(4) 0.054(4) 0.086(4) -0.008(4) 0.023(3) 0.007(3)
N22 0.078(4) 0.063(3) 0.110(4) -0.010(4) 0.025(3) 0.010(3)
C70 0.063(4) 0.083(4) 0.086(5) 0.013(4) 0.025(4) -0.003(4)
C71 0.056(4) 0.080(4) 0.085(5) 0.003(4) 0.028(4) -0.002(4)
O76 0.080(5) 0.136(6) 0.096(6) 0.014(5) 0.014(5) 0.014(5)
C72 0.056(4) 0.076(4) 0.080(5) 0.001(4) 0.027(4) 0.004(4)
C73 0.061(3) 0.064(4) 0.094(4) 0.006(4) 0.024(3) 0.002(3)
C74 0.056(4) 0.058(4) 0.091(4) 0.006(4) 0.023(3) -0.011(3)
C75 0.079(4) 0.077(4) 0.130(4) 0.001(4) 0.050(4) -0.009(3)
C76 0.077(4) 0.067(4) 0.132(5) -0.015(4) 0.046(4) -0.001(4)
C77 0.081(6) 0.093(6) 0.107(6) -0.006(5) 0.019(5) -0.007(5)
O77 0.089(5) 0.073(5) 0.122(7) -0.048(5) 0.008(5) 0.002(4)
C78 0.097(6) 0.065(5) 0.099(6) -0.008(5) 0.045(5) -0.005(5)
O78 0.077(5) 0.135(6) 0.114(6) 0.024(5) 0.036(5) 0.009(5)
C79 0.074(4) 0.060(4) 0.093(4) -0.017(4) 0.020(4) 0.009(3)
C80 0.070(4) 0.073(4) 0.098(5) 0.004(4) 0.021(4) 0.000(4)
O79 0.080(4) 0.089(4) 0.137(4) 0.013(4) 0.035(4) -0.004(3)
C81 0.086(5) 0.073(5) 0.090(6) 0.020(5) 0.045(5) -0.002(5)
C82 0.067(4) 0.084(4) 0.094(5) 0.011(4) 0.022(4) -0.005(4)
N23 0.059(3) 0.056(3) 0.094(4) -0.006(3) 0.020(3) -0.001(3)
C83 0.053(5) 0.068(5) 0.098(6) 0.014(5) 0.020(4) 0.010(4)
C84 0.071(6) 0.049(5) 0.086(7) -0.001(5) 0.034(5) -0.005(4)
C85 0.053(3) 0.056(3) 0.091(4) 0.000(4) 0.023(3) -0.010(3)
C86 0.067(4) 0.073(4) 0.104(5) 0.004(4) 0.017(4) 0.006(4)
C87 0.062(4) 0.067(4) 0.090(4) -0.002(4) 0.022(4) -0.006(3)
C88 0.070(4) 0.076(4) 0.098(4) -0.003(4) 0.022(4) -0.006(4)
O80 0.080(5) 0.138(7) 0.097(6) 0.010(5) 0.034(5) 0.002(5)
C89 0.065(4) 0.054(4) 0.100(4) 0.008(4) 0.022(4) -0.007(3)
C90 0.079(4) 0.050(3) 0.087(4) -0.001(4) 0.044(3) 0.000(3)
C91 0.062(4) 0.079(4) 0.114(4) 0.006(4) 0.028(4) -0.006(4)
C92 0.087(4) 0.046(4) 0.073(5) -0.004(4) 0.020(4) 0.014(4)
C93 0.073(4) 0.066(4) 0.129(4) -0.010(4) 0.049(4) -0.007(3)
C94 0.060(4) 0.057(4) 0.102(4) -0.009(4) 0.020(4) 0.003(3)
C95 0.070(4) 0.067(4) 0.099(4) -0.009(4) 0.031(4) 0.019(3)
C96 0.067(4) 0.063(4) 0.091(5) 0.002(4) 0.027(4) -0.018(4)
C97 0.062(4) 0.069(4) 0.094(4) 0.000(4) 0.023(4) -0.003(3)
C98 0.089(4) 0.056(4) 0.093(5) -0.008(4) 0.041(4) -0.004(4)
O81 0.093(3) 0.080(3) 0.134(4) -0.004(3) 0.036(3) -0.005(3)
C99 0.071(4) 0.063(4) 0.099(4) -0.012(4) 0.031(4) 0.008(3)
C100 0.082(4) 0.048(3) 0.080(4) 0.004(4) 0.034(4) -0.004(3)
C101 0.064(4) 0.079(4) 0.088(5) 0.017(4) 0.023(4) -0.001(4)
C102 0.064(4) 0.086(4) 0.095(4) 0.013(4) 0.026(4) -0.003(4)
C103 0.076(4) 0.069(4) 0.128(4) -0.009(4) 0.046(4) -0.007(3)
C104 0.060(3) 0.070(4) 0.096(4) 0.018(4) 0.029(3) -0.018(3)
C105 0.070(4) 0.078(4) 0.094(4) -0.009(4) 0.022(4) 0.024(4)
C106 0.066(3) 0.053(3) 0.083(3) -0.008(3) 0.028(3) 0.012(3)
O82 0.096(4) 0.072(3) 0.121(4) 0.006(4) 0.035(3) -0.004(3)
C107 0.076(4) 0.062(4) 0.080(5) 0.005(4) 0.016(4) -0.014(4)
C108 0.067(4) 0.070(4) 0.093(5) 0.001(4) 0.025(4) -0.001(4)
C109 0.054(4) 0.062(4) 0.096(5) 0.006(4) 0.027(4) -0.002(4)
C110 0.072(4) 0.082(5) 0.099(5) -0.008(4) 0.016(4) 0.025(4)
C111 0.062(4) 0.083(4) 0.086(4) 0.005(4) 0.023(4) 0.000(4)
C112 0.076(6) 0.068(6) 0.113(8) 0.005(6) 0.032(6) -0.005(5)
C113 0.072(4) 0.067(4) 0.102(5) 0.009(4) 0.020(4) 0.010(4)
C114 0.072(4) 0.052(4) 0.104(4) 0.001(4) 0.033(4) 0.002(3)
C115 0.068(4) 0.073(4) 0.093(4) -0.001(4) 0.031(3) 0.025(3)
C116 0.068(4) 0.061(4) 0.089(4) 0.000(4) 0.028(3) 0.026(3)
C117 0.055(3) 0.062(4) 0.091(4) 0.001(4) 0.022(3) -0.013(3)
C118 0.071(4) 0.077(4) 0.134(5) -0.016(4) 0.037(4) -0.007(4)
C119 0.078(4) 0.070(4) 0.132(4) -0.011(4) 0.042(4) -0.003(4)
C120 0.099(8) 0.100(8) 0.111(9) 0.000(7) 0.026(7) 0.004(7)
C121 0.063(4) 0.061(4) 0.108(4) 0.007(4) 0.022(4) -0.005(3)
C122 0.075(4) 0.066(4) 0.129(5) -0.014(4) 0.040(4) -0.002(4)
C123 0.062(4) 0.053(3) 0.091(4) 0.004(4) 0.024(3) 0.000(3)
C124 0.061(4) 0.059(4) 0.104(4) 0.006(4) 0.027(4) -0.002(3)
C125 0.075(5) 0.066(5) 0.101(6) 0.007(5) 0.026(5) -0.020(4)
C126 0.056(3) 0.061(3) 0.087(4) 0.016(4) 0.021(3) -0.011(3)
C127 0.057(3) 0.059(3) 0.095(4) -0.003(3) 0.026(3) -0.001(3)
C128 0.070(5) 0.078(5) 0.097(6) 0.033(5) 0.016(5) -0.003(5)
C129 0.062(4) 0.062(4) 0.101(4) -0.001(4) 0.021(3) 0.004(3)
C130 0.056(3) 0.068(3) 0.107(3) 0.002(3) 0.026(3) -0.004(3)
C131 0.066(4) 0.061(4) 0.096(4) 0.005(4) 0.021(3) -0.001(3)
C132 0.073(6) 0.070(6) 0.102(7) -0.019(6) 0.031(6) 0.009(5)
C133 0.090(4) 0.050(4) 0.085(5) -0.002(4) 0.038(4) -0.001(4)
C134 0.085(4) 0.068(4) 0.082(5) -0.001(4) 0.023(4) -0.020(4)
C135 0.067(4) 0.069(4) 0.102(4) 0.003(4) 0.020(4) 0.003(3)
C136 0.066(4) 0.068(4) 0.106(4) 0.001(4) 0.023(4) 0.002(3)
C137 0.065(4) 0.054(4) 0.095(4) 0.007(4) 0.027(4) -0.001(3)
C138 0.061(3) 0.057(3) 0.096(4) 0.012(3) 0.029(3) -0.002(3)
C139 0.067(4) 0.057(4) 0.094(5) -0.011(4) 0.014(4) 0.001(4)
O83 0.113(6) 0.131(7) 0.127(7) -0.001(6) 0.009(6) -0.044(5)
C140 0.078(5) 0.073(4) 0.102(5) 0.005(4) 0.010(4) 0.000(4)
C141 0.089(4) 0.055(4) 0.085(4) -0.002(4) 0.036(4) -0.001(3)
C142 0.059(4) 0.070(4) 0.102(4) 0.012(4) 0.023(4) -0.013(3)
C143 0.062(3) 0.054(3) 0.089(4) -0.014(3) 0.024(3) 0.009(3)
C144 0.073(5) 0.074(5) 0.112(5) -0.001(5) 0.023(4) 0.009(4)
C145 0.069(4) 0.080(4) 0.096(5) -0.010(4) 0.020(4) 0.016(4)
C146 0.107(5) 0.098(5) 0.140(5) -0.010(5) 0.051(5) -0.014(5)
O84 0.130(7) 0.093(6) 0.128(7) -0.014(6) -0.002(6) 0.019(5)
C147 0.079(4) 0.049(4) 0.111(5) 0.000(4) 0.037(4) 0.007(4)
C148 0.069(4) 0.077(4) 0.133(4) -0.012(4) 0.037(4) -0.010(3)
C149 0.062(4) 0.065(4) 0.100(4) 0.011(4) 0.023(4) -0.005(3)
O85 0.082(3) 0.090(3) 0.130(4) -0.004(3) 0.019(3) -0.008(3)
C150 0.057(3) 0.056(3) 0.100(4) -0.001(4) 0.025(3) 0.002(3)
C151 0.067(4) 0.070(4) 0.101(4) 0.001(4) 0.018(4) 0.000(3)
C152 0.060(4) 0.075(4) 0.097(4) 0.017(4) 0.027(4) -0.012(3)
C153 0.060(3) 0.058(3) 0.093(4) 0.009(4) 0.026(3) -0.004(3)
C154 0.082(5) 0.077(5) 0.107(6) 0.001(5) 0.011(5) -0.008(5)
C155 0.080(4) 0.090(4) 0.132(4) -0.002(4) 0.040(4) -0.009(4)
C156 0.086(4) 0.102(4) 0.137(5) 0.000(4) 0.038(4) -0.013(4)
C157 0.096(5) 0.114(5) 0.145(5) -0.001(5) 0.035(4) -0.013(4)
C158 0.101(5) 0.124(5) 0.144(6) -0.004(5) 0.039(5) -0.009(5)
C159 0.095(5) 0.115(5) 0.145(5) -0.003(5) 0.040(4) -0.013(4)
C160 0.092(4) 0.101(4) 0.138(5) 0.003(4) 0.040(4) -0.012(4)
C161 0.067(4) 0.069(4) 0.128(4) -0.013(4) 0.043(4) -0.008(3)
C162 0.063(3) 0.061(3) 0.097(4) 0.006(4) 0.025(3) 0.000(3)
C163 0.099(4) 0.089(4) 0.138(5) -0.008(4) 0.051(4) -0.012(4)
C164 0.063(4) 0.082(4) 0.123(5) 0.016(4) 0.031(4) -0.005(4)
C165 0.085(4) 0.065(4) 0.081(4) -0.001(4) 0.018(4) -0.016(4)
C166 0.060(4) 0.064(4) 0.094(4) 0.019(4) 0.026(3) -0.012(3)
C167 0.062(4) 0.058(4) 0.101(4) 0.007(4) 0.028(4) -0.003(3)
C168 0.087(4) 0.079(4) 0.132(5) -0.010(4) 0.052(4) -0.010(4)
C169 0.076(4) 0.083(4) 0.097(4) 0.004(4) 0.028(4) 0.026(4)
C170 0.062(4) 0.067(4) 0.101(4) 0.000(4) 0.022(3) -0.001(3)
C171 0.068(4) 0.059(4) 0.096(4) 0.009(4) 0.020(4) 0.007(3)
O86 0.134(6) 0.075(5) 0.100(6) 0.000(5) 0.014(5) -0.037(5)
C172 0.098(5) 0.055(4) 0.085(5) -0.006(4) 0.010(4) 0.019(4)
C173 0.093(4) 0.052(4) 0.077(4) -0.003(4) 0.012(4) 0.018(4)
C174 0.074(4) 0.083(4) 0.131(4) -0.006(4) 0.037(4) -0.010(4)
C175 0.061(4) 0.058(4) 0.099(4) 0.003(4) 0.023(4) -0.013(3)
C176 0.097(7) 0.094(7) 0.100(8) 0.012(6) 0.051(6) 0.003(6)
O87 0.150(7) 0.089(6) 0.124(7) 0.000(5) 0.069(6) -0.021(5)
C177 0.071(6) 0.081(7) 0.126(8) -0.012(7) 0.030(6) 0.008(5)
C178 0.059(3) 0.062(3) 0.094(4) 0.012(4) 0.023(3) -0.004(3)
C179 0.074(4) 0.078(4) 0.101(4) 0.007(4) 0.032(4) 0.022(4)
C180 0.067(4) 0.090(4) 0.094(5) 0.016(4) 0.025(4) -0.002(4)
C181 0.060(4) 0.085(4) 0.094(5) 0.002(4) 0.024(4) 0.000(4)
C182 0.071(4) 0.068(4) 0.102(4) 0.005(4) 0.025(4) 0.003(3)
C183 0.102(8) 0.102(8) 0.102(9) -0.025(7) 0.008(7) -0.008(7)
C184 0.090(7) 0.111(8) 0.107(8) 0.000(7) 0.005(7) -0.003(7)
C185 0.079(7) 0.090(7) 0.131(9) 0.006(7) 0.015(7) 0.001(6)
C186 0.073(4) 0.091(5) 0.139(5) -0.014(5) 0.042(4) -0.006(4)
C187 0.086(6) 0.083(6) 0.106(7) 0.011(6) 0.032(6) 0.011(6)
C188 0.097(7) 0.085(7) 0.105(8) 0.025(7) 0.025(6) -0.019(6)
O88 0.101(4) 0.088(4) 0.138(4) -0.010(4) 0.027(4) -0.017(3)
C189 0.078(5) 0.065(5) 0.115(6) -0.010(5) 0.019(5) 0.005(5)
C190 0.068(4) 0.065(4) 0.105(4) 0.009(4) 0.018(4) 0.009(3)
C191 0.079(5) 0.072(5) 0.133(6) -0.019(5) 0.038(5) 0.008(4)
C192 0.086(5) 0.071(4) 0.111(5) -0.007(5) 0.022(5) 0.017(4)
C193 0.066(4) 0.060(4) 0.087(4) -0.012(4) 0.019(4) 0.005(3)
C194 0.083(7) 0.081(7) 0.134(9) 0.011(7) 0.005(7) 0.008(6)
C195 0.062(4) 0.056(4) 0.105(5) -0.002(4) 0.025(4) -0.002(4)
C196 0.098(5) 0.059(4) 0.090(5) -0.004(4) 0.039(4) -0.001(4)
C197 0.096(7) 0.083(6) 0.092(7) 0.006(6) 0.048(6) 0.003(6)
C198 0.069(4) 0.081(4) 0.138(5) -0.018(4) 0.042(4) -0.005(4)
C199 0.103(8) 0.082(7) 0.118(9) 0.015(7) 0.027(7) -0.018(6)
O89 0.133(7) 0.137(7) 0.163(8) -0.010(7) 0.024(7) -0.045(6)
C200 0.070(4) 0.071(4) 0.094(4) 0.002(4) 0.028(3) 0.025(3)
C201 0.106(8) 0.089(7) 0.117(8) -0.041(7) 0.015(7) -0.004(6)
C202 0.077(4) 0.090(5) 0.106(5) 0.011(5) 0.030(4) 0.026(4)
C203 0.081(4) 0.088(5) 0.130(5) -0.007(5) 0.020(4) -0.027(4)
N24 0.075(3) 0.074(3) 0.123(4) -0.001(4) 0.028(3) -0.015(3)
N25 0.083(4) 0.081(4) 0.130(4) -0.008(4) 0.026(4) -0.020(3)
C204 0.093(5) 0.089(5) 0.130(5) -0.009(5) 0.019(5) -0.027(4)
C205 0.091(4) 0.091(4) 0.132(5) -0.009(4) 0.019(4) -0.021(4)
C206 0.067(5) 0.087(6) 0.145(7) -0.020(6) 0.040(5) -0.003(5)
C207 0.091(4) 0.074(4) 0.111(5) -0.009(4) 0.015(4) 0.017(4)
C208 0.085(3) 0.066(3) 0.129(4) -0.002(3) 0.039(3) -0.002(3)
C209 0.067(4) 0.063(4) 0.113(5) 0.012(4) 0.016(4) -0.005(4)
C210 0.090(4) 0.061(4) 0.128(5) 0.003(4) 0.043(4) -0.001(4)
O90 0.133(7) 0.102(6) 0.120(7) 0.006(5) 0.005(6) 0.053(5)
C211 0.096(5) 0.056(4) 0.081(5) -0.002(4) 0.013(4) 0.019(4)
C212 0.110(8) 0.088(7) 0.110(8) 0.017(7) 0.009(7) -0.014(6)
C213 0.055(6) 0.063(6) 0.103(8) 0.002(6) 0.022(6) -0.014(5)
C214 0.066(4) 0.060(4) 0.108(5) 0.013(4) 0.018(4) -0.003(3)
C215 0.080(7) 0.099(7) 0.116(8) 0.027(7) 0.023(6) 0.010(6)
C216 0.090(7) 0.084(7) 0.110(8) -0.017(7) -0.009(7) -0.006(6)
C217 0.092(4) 0.091(4) 0.135(4) -0.006(4) 0.047(4) -0.009(4)
C218 0.102(4) 0.094(4) 0.137(5) -0.008(4) 0.049(4) -0.009(4)
C219 0.077(4) 0.069(4) 0.100(5) -0.018(4) 0.033(4) 0.008(4)
C220 0.083(7) 0.082(7) 0.110(8) -0.010(6) 0.035(6) -0.006(6)
C221 0.088(6) 0.097(6) 0.106(6) 0.018(5) 0.029(5) -0.005(5)
C222 0.077(5) 0.069(5) 0.131(7) 0.011(5) 0.015(5) 0.003(5)
C223 0.067(4) 0.083(4) 0.122(4) 0.012(4) 0.027(4) -0.004(4)
C224 0.070(6) 0.087(6) 0.092(7) 0.005(6) 0.005(6) 0.011(5)
C225 0.083(7) 0.075(7) 0.112(8) 0.026(6) 0.020(6) -0.011(6)
C226 0.090(6) 0.077(6) 0.097(7) 0.006(6) 0.030(6) -0.005(5)
C227 0.093(4) 0.071(4) 0.130(5) 0.002(4) 0.044(4) -0.007(4)
C228 0.077(4) 0.072(4) 0.107(4) 0.012(4) 0.013(4) 0.009(4)
C229 0.077(4) 0.075(4) 0.107(4) 0.016(4) 0.015(4) 0.003(4)
C230 0.074(4) 0.073(4) 0.103(4) 0.009(4) 0.014(4) 0.003(4)
C231 0.088(4) 0.089(4) 0.115(5) 0.013(4) 0.011(4) 0.010(4)
C232 0.094(5) 0.100(5) 0.124(5) 0.014(5) 0.004(5) 0.008(5)
C233 0.090(4) 0.090(4) 0.117(5) 0.012(4) 0.012(4) 0.011(4)
C234 0.071(4) 0.067(4) 0.128(4) -0.013(4) 0.041(4) -0.005(3)
C235 0.114(5) 0.113(5) 0.151(6) -0.016(5) 0.044(5) -0.004(5)
C236 0.071(4) 0.090(5) 0.134(5) 0.014(5) 0.027(4) -0.004(4)
C237 0.064(6) 0.072(6) 0.139(8) -0.002(6) 0.018(6) -0.016(5)
C238 0.098(7) 0.072(6) 0.118(8) 0.005(7) 0.026(7) -0.013(6)
C239 0.111(8) 0.106(8) 0.126(9) -0.001(7) 0.017(7) -0.025(7)
C240 0.062(3) 0.067(3) 0.096(4) 0.006(3) 0.025(3) 0.002(3)
C241 0.079(6) 0.065(6) 0.115(8) 0.000(6) 0.030(6) -0.020(5)
O91 0.094(6) 0.146(7) 0.162(8) 0.048(7) 0.022(6) 0.007(6)
C242 0.094(7) 0.096(7) 0.127(9) 0.042(7) 0.009(7) -0.018(6)
C243 0.117(8) 0.070(6) 0.107(8) -0.015(6) 0.050(6) 0.000(6)
C244 0.088(7) 0.065(6) 0.134(9) 0.003(7) 0.015(7) 0.007(6)
C245 0.089(6) 0.102(6) 0.118(6) -0.013(6) 0.014(5) 0.025(5)
C246 0.107(6) 0.109(6) 0.130(7) 0.007(6) 0.006(6) 0.009(6)
C247 0.100(8) 0.094(7) 0.141(9) -0.007(8) 0.032(7) -0.004(6)
C248 0.091(5) 0.070(4) 0.107(5) -0.007(4) 0.021(4) 0.017(4)
C249 0.061(6) 0.081(6) 0.125(8) -0.003(6) 0.026(6) -0.005(5)
C250 0.093(7) 0.087(7) 0.125(9) -0.024(7) 0.020(7) 0.008(6)
C251 0.066(6) 0.094(7) 0.130(8) 0.012(7) 0.030(6) 0.016(6)
O92 0.162(8) 0.108(6) 0.154(8) -0.005(6) 0.075(6) -0.025(6)
C252 0.119(9) 0.101(8) 0.108(9) 0.003(7) -0.006(8) -0.020(7)
C253 0.101(5) 0.063(4) 0.128(5) 0.007(4) 0.050(4) -0.004(4)
C254 0.127(8) 0.076(7) 0.093(8) -0.014(6) 0.046(7) 0.009(6)
C255 0.079(7) 0.086(7) 0.124(8) 0.033(7) 0.016(6) -0.023(6)
C256 0.096(5) 0.078(4) 0.107(5) -0.004(5) 0.017(4) 0.016(4)
C257 0.075(5) 0.079(5) 0.105(5) 0.006(5) 0.016(5) 0.009(4)
C258 0.088(7) 0.104(8) 0.138(9) 0.003(7) 0.028(7) 0.004(6)
C259 0.090(7) 0.091(7) 0.149(9) -0.012(7) 0.047(7) -0.014(6)
C260 0.098(7) 0.076(6) 0.108(8) 0.018(6) 0.041(6) -0.013(6)
C261 0.081(5) 0.075(5) 0.119(6) -0.017(5) 0.041(5) 0.000(5)
C262 0.085(5) 0.089(5) 0.126(5) -0.002(5) 0.015(5) -0.022(4)
C263 0.115(8) 0.082(7) 0.143(9) -0.006(7) 0.052(7) 0.009(6)
C264 0.127(9) 0.132(9) 0.145(10) 0.030(9) 0.034(8) -0.009(8)
C265 0.106(8) 0.122(8) 0.114(9) 0.014(8) 0.020(7) 0.002(7)
C266 0.089(7) 0.143(9) 0.119(9) -0.032(8) -0.002(7) 0.040(7)
C267 0.097(8) 0.112(8) 0.163(10) -0.014(8) 0.046(8) 0.001(7)
C268 0.091(7) 0.096(7) 0.134(9) 0.013(7) 0.012(7) 0.014(6)
C269 0.127(8) 0.099(7) 0.115(8) -0.016(7) 0.041(7) 0.012(7)
C270 0.091(7) 0.109(8) 0.122(9) 0.009(7) 0.016(7) 0.019(6)
C271 0.095(7) 0.093(7) 0.130(9) 0.012(7) 0.004(7) 0.006(6)
C272 0.088(7) 0.072(6) 0.117(8) -0.015(7) 0.012(7) 0.010(6)
C273 0.106(8) 0.105(8) 0.111(8) -0.012(7) 0.013(7) -0.006(7)
C274 0.107(8) 0.084(7) 0.120(9) -0.004(7) -0.004(7) 0.011(6)
C275 0.104(7) 0.109(8) 0.105(8) 0.029(7) 0.046(6) -0.007(6)
C276 0.091(5) 0.063(5) 0.124(6) -0.005(5) 0.035(5) -0.001(4)
C277 0.074(7) 0.093(7) 0.122(8) 0.011(7) 0.020(6) 0.010(6)
C278 0.110(8) 0.090(7) 0.144(9) -0.011(7) 0.045(7) 0.025(6)
C279 0.091(8) 0.112(8) 0.169(9) -0.026(8) 0.042(7) -0.009(7)
C280 0.170(10) 0.193(10) 0.198(10) -0.025(10) 0.035(9) -0.040(9)
C281 0.093(8) 0.131(9) 0.124(9) -0.025(8) -0.003(7) 0.026(7)
C282 0.144(9) 0.137(9) 0.155(10) -0.017(9) 0.039(8) -0.028(8)
C283 0.105(7) 0.077(6) 0.102(8) 0.004(6) 0.021(7) -0.026(6)
C284 0.104(7) 0.085(7) 0.133(8) -0.012(7) 0.019(7) 0.009(6)
C285 0.103(5) 0.071(4) 0.126(5) 0.006(5) 0.047(5) -0.013(4)
C286 0.127(9) 0.140(9) 0.133(10) 0.022(9) 0.025(8) 0.000(8)
C287 0.086(8) 0.126(9) 0.144(10) 0.022(8) 0.004(8) 0.014(7)
C288 0.098(7) 0.068(6) 0.147(9) -0.004(7) 0.045(7) -0.001(6)
C289 0.115(9) 0.135(9) 0.143(10) 0.009(9) 0.012(8) 0.000(8)
C290 0.114(8) 0.096(7) 0.136(9) 0.014(7) 0.021(8) 0.002(7)
C291 0.097(7) 0.101(8) 0.137(9) -0.001(7) 0.032(7) -0.006(6)
C292 0.091(7) 0.100(7) 0.121(8) 0.014(7) 0.014(7) -0.009(6)
C293 0.093(5) 0.085(4) 0.133(5) -0.009(5) 0.021(5) -0.018(4)
C294 0.146(9) 0.161(9) 0.175(10) -0.012(9) 0.034(9) -0.019(9)
C295 0.090(5) 0.103(5) 0.109(5) 0.008(5) 0.023(5) 0.020(5)
C296 0.104(8) 0.111(8) 0.174(9) -0.033(8) 0.053(8) -0.008(7)
C297 0.127(9) 0.129(9) 0.131(9) 0.023(8) 0.030(8) -0.002(8)
C298 0.134(9) 0.101(8) 0.163(9) -0.026(8) 0.033(8) 0.012(7)
C299 0.131(9) 0.145(9) 0.157(10) 0.024(9) -0.010(9) 0.006(8)
C300 0.146(10) 0.126(10) 0.162(11) 0.017(9) 0.043(9) 0.000(9)
C301 0.147(9) 0.100(8) 0.172(10) 0.008(8) 0.044(8) 0.024(8)
C302 0.139(9) 0.091(8) 0.164(10) -0.005(8) 0.052(8) 0.014(7)
C303 0.118(8) 0.136(9) 0.135(9) -0.009(8) 0.000(8) 0.025(8)
C304 0.090(7) 0.105(8) 0.139(9) 0.017(8) -0.006(7) -0.004(7)
C305 0.138(9) 0.153(9) 0.149(10) 0.030(9) -0.004(9) -0.004(8)
C306 0.147(9) 0.117(9) 0.163(10) -0.016(9) 0.040(9) 0.033(8)
C307 0.110(8) 0.126(8) 0.158(9) 0.006(8) 0.022(8) 0.030(7)
C308 0.153(10) 0.160(10) 0.187(11) -0.002(10) 0.032(10) -0.003(9)
C309 0.154(10) 0.171(10) 0.180(11) -0.009(10) 0.025(10) -0.008(10)
C310 0.142(9) 0.170(10) 0.191(10) -0.009(9) 0.031(9) -0.015(9)
C311 0.138(10) 0.154(10) 0.170(11) 0.031(9) -0.008(9) 0.017(9)
C312 0.113(6) 0.130(6) 0.156(7) -0.004(6) 0.033(6) -0.014(6)

loop_
_atom_type_symbol
_atom_type_description
_atom_type_scat_dispersion_real
_atom_type_scat_dispersion_imag
_atom_type_scat_source
C C 0.0147 0.0070 'International Tables Vol C Tables 4.2.6.8 and 6.1.1.4'
H H 0.0000 0.0000 'International Tables Vol C Tables 4.2.6.8 and 6.1.1.4'
Co Co -0.6628 2.9049 'International Tables Vol C Tables 4.2.6.8 and 6.1.1.4'
N N 0.0253 0.0135 'International Tables Vol C Tables 4.2.6.8 and 6.1.1.4'
O O 0.0412 0.0250 'International Tables Vol C Tables 4.2.6.8 and 6.1.1.4'
S S 0.2922 0.4242 'International Tables Vol C Tables 4.2.6.8 and 6.1.1.4'

loop_
_geom_angle_atom_site_label_1
_geom_angle_atom_site_label_2
_geom_angle_atom_site_label_3
_geom_angle
_geom_angle_site_symmetry_1
_geom_angle_site_symmetry_3
_geom_angle_publ_flag
O1 Co1 S27 102.4 . . ?
O1 Co1 O4 85.6 . . ?
O1 Co1 O17 78.9 . . ?
O3 Co1 S27 84.6 . . ?
O3 Co1 O1 171.9 . . ?
O3 Co1 O4 88.7 . . ?
O3 Co1 O17 96.1 . . ?
O4 Co1 S27 103.2 . . ?
O4 Co1 O17 97.1 . . ?
O8 Co1 S27 83.1 . . ?
O8 Co1 O1 90.3 . . ?
O8 Co1 O3 94.7 . . ?
O8 Co1 O4 173.2 . . ?
O8 Co1 O17 76.7 . . ?
O17 Co1 S27 159.8 . . ?
O2 Co2 S28 99.4 . . ?
O2 Co2 O3 82.7 . . ?
O2 Co2 O34 99.7 . . ?
O3 Co2 S28 81.5 . . ?
O3 Co2 O34 101.1 . . ?
O12 Co2 S28 83.3 . . ?
O12 Co2 O2 176.8 . . ?
O12 Co2 O3 99.4 . . ?
O12 Co2 N1 100.9 . . ?
O12 Co2 O34 77.7 . . ?
N1 Co2 S28 90.6 . . ?
N1 Co2 O2 77.4 . . ?
N1 Co2 O3 157.2 . . ?
N1 Co2 O34 93.3 . . ?
O34 Co2 S28 160.9 . . ?
O1 Co3 O17 79.7 . . ?
O15 Co3 O1 93.0 . . ?
O15 Co3 O17 84.2 . . ?
O15 Co3 N3 108.2 . . ?
O15 Co3 N5 107.8 . . ?
N3 Co3 O1 79.4 . . ?
N3 Co3 O17 156.2 . . ?
N3 Co3 N5 117.5 . . ?
N5 Co3 O1 145.6 . . ?
N5 Co3 O17 75.6 . . ?
O10 Co4 S012 156.7 . . ?
O20 Co4 S012 107.1 . . ?
O20 Co4 O10 79.7 . . ?
O20 Co4 O28 165.3 . . ?
O20 Co4 O32 97.0 . . ?
O20 Co4 O41 89.7 . . ?
O28 Co4 S012 85.1 . . ?
O28 Co4 O10 92.2 . . ?
O28 Co4 O41 82.0 . . ?
O32 Co4 S012 82.9 . . ?
O32 Co4 O10 74.1 . . ?
O32 Co4 O28 92.5 . . ?
O32 Co4 O41 171.6 . . ?
O41 Co4 S012 90.2 . . ?
O41 Co4 O10 112.4 . . ?
O7 Co5 S26 84.4 . . ?
O7 Co5 O17 93.3 . . ?
O7 Co5 O31 85.2 . . ?
O8 Co5 S26 82.1 . . ?
O8 Co5 O7 94.1 . . ?
O8 Co5 O17 74.9 . . ?
O8 Co5 O31 179.3 . . ?
O15 Co5 S26 105.5 . . ?
O15 Co5 O7 166.4 . . ?
O15 Co5 O8 96.6 . . ?
O15 Co5 O17 81.2 . . ?
O15 Co5 O31 84.2 . . ?
O17 Co5 S26 156.7 . . ?
O31 Co5 S26 97.8 . . ?
O31 Co5 O17 105.1 . . ?
O5 Co6 S24 85.8 . . ?
O5 Co6 O39 87.1 . . ?
O5 Co6 O46 96.0 . . ?
O6 Co6 S24 104.8 . . ?
O6 Co6 O5 167.5 . . ?
O6 Co6 O39 84.2 . . ?
O6 Co6 O46 76.3 . . ?
O9 Co6 S24 83.0 . . ?
O9 Co6 O5 95.8 . . ?
O9 Co6 O6 92.1 . . ?
O9 Co6 O39 173.9 . . ?
O9 Co6 O46 77.2 . . ?
O39 Co6 S24 102.5 . . ?
O39 Co6 O46 97.3 . . ?
O46 Co6 S24 160.2 . . ?
O10 Co7 O45 80.5 . . ?
O20 Co7 O10 82.5 . . ?
O20 Co7 N2 103.9 . . ?
O20 Co7 O27 91.8 . . ?
O20 Co7 O45 161.4 . . ?
O20 Co7 N12 108.2 . . ?
N2 Co7 O10 78.7 . . ?
N2 Co7 O27 150.1 . . ?
N2 Co7 O45 79.9 . . ?
N2 Co7 N12 118.0 . . ?
O27 Co7 O10 78.4 . . ?
O27 Co7 O45 77.6 . . ?
N12 Co7 O10 155.6 . . ?
N12 Co7 O27 79.4 . . ?
N12 Co7 O45 85.1 . . ?
O10 Co8 S013 159.2 . . ?
O23 Co8 S013 85.1 . . ?
O23 Co8 O10 95.0 . . ?
O23 Co8 O27 169.6 . . ?
O27 Co8 S013 104.3 . . ?
O27 Co8 O10 77.9 . . ?
O32 Co8 S013 82.2 . . ?
O32 Co8 O10 77.1 . . ?
O32 Co8 O23 95.3 . . ?
O32 Co8 O27 90.6 . . ?
O32 Co8 O37 174.6 . . ?
O37 Co8 S013 100.2 . . ?
O37 Co8 O10 100.6 . . ?
O37 Co8 O23 89.7 . . ?
O37 Co8 O27 84.1 . . ?
O9 Co9 S25 82.5 . . ?
O9 Co9 O14 93.5 . . ?
O9 Co9 O21 172.7 . . ?
O9 Co9 O46 73.8 . . ?
O11 Co9 S25 107.2 . . ?
O11 Co9 O9 97.6 . . ?
O11 Co9 O14 165.8 . . ?
O11 Co9 O21 89.5 . . ?
O11 Co9 O46 78.1 . . ?
O14 Co9 S25 82.8 . . ?
O14 Co9 O46 96.9 . . ?
O21 Co9 S25 94.1 . . ?
O21 Co9 O14 79.6 . . ?
O21 Co9 O46 109.2 . . ?
O46 Co9 S25 156.3 . . ?
O7 Co10 S011 82.2 . . ?
O7 Co10 O34 100.8 . . ?
O12 Co10 S011 82.8 . . ?
O12 Co10 O7 97.6 . . ?
O12 Co10 O24 172.6 . . ?
O12 Co10 O34 74.2 . . ?
O12 Co10 N8 102.1 . . ?
O24 Co10 S011 104.5 . . ?
O24 Co10 O7 82.3 . . ?
O24 Co10 O34 98.4 . . ?
O34 Co10 S011 157.0 . . ?
N8 Co10 S011 94.1 . . ?
N8 Co10 O7 159.3 . . ?
N8 Co10 O24 79.0 . . ?
N8 Co10 O34 90.5 . . ?
O6 Co11 O46 77.0 . . ?
O11 Co11 O6 92.6 . . ?
O11 Co11 O46 81.6 . . ?
O11 Co11 N7 104.7 . . ?
O11 Co11 N15 113.0 . . ?
N7 Co11 O6 145.9 . . ?
N7 Co11 O46 76.8 . . ?
N15 Co11 O6 79.1 . . ?
N15 Co11 O46 152.6 . . ?
N15 Co11 N7 118.6 . . ?
O22 Co12 S014 83.3 . . ?
O22 Co12 O28 98.6 . . ?
O22 Co12 O33 74.0 . . ?
O22 Co12 N4 103.4 . . ?
O22 Co12 O68 176.7 . . ?
O28 Co12 S014 83.8 . . ?
O28 Co12 O33 96.6 . . ?
O33 Co12 S014 157.1 . . ?
N4 Co12 S014 98.3 . . ?
N4 Co12 O28 158.1 . . ?
N4 Co12 O33 89.8 . . ?
O68 Co12 S014 98.3 . . ?
O68 Co12 O28 78.8 . . ?
O68 Co12 O33 104.2 . . ?
O68 Co12 N4 79.3 . . ?
O38 Co13 S010 84.7 . . ?
O38 Co13 O42 174.4 . . ?
O38 Co13 O49 75.6 . . ?
O38 Co13 O53 99.1 . . ?
O38 Co13 N17 100.8 . . ?
O42 Co13 S010 100.5 . . ?
O42 Co13 O49 99.3 . . ?
O49 Co13 S010 160.1 . . ?
O53 Co13 S010 83.3 . . ?
O53 Co13 O42 83.6 . . ?
O53 Co13 O49 97.1 . . ?
O53 Co13 N17 159.4 . . ?
N17 Co13 S010 93.5 . . ?
N17 Co13 O42 77.0 . . ?
N17 Co13 O49 92.6 . . ?
O5 Co14 S01E 82.8 . . ?
O5 Co14 O19 101.8 . . ?
O5 Co14 O62 83.5 . . ?
O19 Co14 S01E 161.0 . . ?
O35 Co14 S01E 83.0 . . ?
O35 Co14 O5 100.3 . . ?
O35 Co14 O19 78.1 . . ?
O35 Co14 O62 173.3 . . ?
O35 Co14 N13 100.3 . . ?
O62 Co14 S01E 103.1 . . ?
O62 Co14 O19 95.8 . . ?
N13 Co14 S01E 86.9 . . ?
N13 Co14 O5 155.6 . . ?
N13 Co14 O19 95.2 . . ?
N13 Co14 O62 77.4 . . ?
O22 Co15 S01A 82.1 . . ?
O22 Co15 O23 100.6 . . ?
O22 Co15 O33 78.9 . . ?
O22 Co15 O50 177.4 . . ?
O22 Co15 N14 101.8 . . ?
O23 Co15 S01A 81.5 . . ?
O23 Co15 O33 101.2 . . ?
O23 Co15 O50 82.0 . . ?
O23 Co15 N14 155.2 . . ?
O33 Co15 S01A 161.0 . . ?
O50 Co15 S01A 98.2 . . ?
O50 Co15 O33 100.8 . . ?
O50 Co15 N14 75.6 . . ?
N14 Co15 S01A 91.2 . . ?
N14 Co15 O33 93.4 . . ?
O14 Co16 S019 83.1 . . ?
O14 Co16 O19 98.8 . . ?
O19 Co16 S019 157.7 . . ?
O35 Co16 S019 83.6 . . ?
O35 Co16 O14 99.0 . . ?
O35 Co16 O19 74.1 . . ?
O35 Co16 N10 102.0 . . ?
O35 Co16 O66 170.7 . . ?
N10 Co16 S019 94.2 . . ?
N10 Co16 O14 158.5 . . ?
N10 Co16 O19 91.8 . . ?
N10 Co16 O66 76.5 . . ?
O66 Co16 S019 105.6 . . ?
O66 Co16 O14 83.7 . . ?
O66 Co16 O19 96.7 . . ?
O30 Co17 S015 92.6 . . ?
O30 Co17 O43 108.2 . . ?
O30 Co17 O53 81.0 . . ?
O43 Co17 S015 158.7 . . ?
O53 Co17 S015 83.5 . . ?
O53 Co17 O43 95.2 . . ?
O56 Co17 S015 107.2 . . ?
O56 Co17 O30 89.2 . . ?
O56 Co17 O43 78.2 . . ?
O56 Co17 O53 165.9 . . ?
O56 Co17 O60 98.9 . . ?
O60 Co17 S015 82.6 . . ?
O60 Co17 O30 171.5 . . ?
O60 Co17 O43 76.2 . . ?
O60 Co17 O53 91.4 . . ?
O25 Co18 S016 83.0 . . ?
O25 Co18 O44 101.3 . . ?
O25 Co18 N16 101.1 . . ?
O25 Co18 O75 174.4 . . ?
O44 Co18 S016 82.8 . . ?
N16 Co18 S016 97.3 . . ?
N16 Co18 O44 157.4 . . ?
O75 Co18 S016 102.4 . . ?
O75 Co18 O44 80.9 . . ?
O75 Co18 N16 77.1 . . ?
O29 Co19 S018 82.3 . . ?
O29 Co19 O44 91.7 . . ?
O29 Co19 O57 72.7 . . ?
O29 Co19 O61 170.7 . . ?
O44 Co19 S018 84.3 . . ?
O44 Co19 O57 93.4 . . ?
O44 Co19 O61 79.8 . . ?
O48 Co19 S018 109.4 . . ?
O48 Co19 O29 99.7 . . ?
O48 Co19 O44 163.1 . . ?
O48 Co19 O57 78.3 . . ?
O48 Co19 O61 89.4 . . ?
O57 Co19 S018 154.8 . . ?
O61 Co19 S018 93.1 . . ?
O61 Co19 O57 111.3 . . ?
O13 Co20 S01B 80.9 . . ?
O13 Co20 O49 102.0 . . ?
O38 Co20 S01B 82.6 . . ?
O38 Co20 O13 101.0 . . ?
O38 Co20 O49 76.7 . . ?
O38 Co20 O51 173.5 . . ?
O38 Co20 N23 100.1 . . ?
O49 Co20 S01B 159.4 . . ?
O51 Co20 S01B 103.3 . . ?
O51 Co20 O13 82.8 . . ?
O51 Co20 O49 97.3 . . ?
O51 Co20 N23 77.4 . . ?
N23 Co20 S01B 90.6 . . ?
N23 Co20 O13 156.0 . . ?
N23 Co20 O49 93.9 . . ?
O43 Co21 O85 86.4 . . ?
O56 Co21 O43 81.6 . . ?
O56 Co21 N9 102.9 . . ?
O56 Co21 O59 93.0 . . ?
O56 Co21 O85 167.6 . . ?
O56 Co21 N24 107.7 . . ?
N9 Co21 O43 74.6 . . ?
N9 Co21 O59 146.5 . . ?
N9 Co21 O85 76.6 . . ?
N9 Co21 N24 122.1 . . ?
O59 Co21 O43 79.0 . . ?
O59 Co21 O85 81.7 . . ?
N24 Co21 O43 156.5 . . ?
N24 Co21 O59 79.0 . . ?
N24 Co21 O85 82.4 . . ?
O18 Co22 N6 78.4 . . ?
O18 Co22 O57 76.7 . . ?
O48 Co22 O18 94.0 . . ?
O48 Co22 N6 108.5 . . ?
O48 Co22 O57 83.1 . . ?
O48 Co22 N11 106.5 . . ?
N6 Co22 O57 153.2 . . ?
N11 Co22 O18 143.9 . . ?
N11 Co22 N6 120.5 . . ?
N11 Co22 O57 76.7 . . ?
O18 Co23 S01D 103.6 . . ?
O18 Co23 O57 77.1 . . ?
O18 Co23 O63 82.7 . . ?
O29 Co23 S01D 83.4 . . ?
O29 Co23 O18 91.5 . . ?
O29 Co23 O40 95.7 . . ?
O29 Co23 O57 77.9 . . ?
O29 Co23 O63 172.3 . . ?
O40 Co23 S01D 84.3 . . ?
O40 Co23 O18 170.0 . . ?
O40 Co23 O57 97.6 . . ?
O40 Co23 O63 89.5 . . ?
O57 Co23 S01D 161.3 . . ?
O63 Co23 S01D 102.8 . . ?
O63 Co23 O57 95.8 . . ?
O54 Co24 S01I 86.5 . . ?
O54 Co24 O67 80.2 . . ?
O54 Co24 O71 94.6 . . ?
O55 Co24 S01I 105.4 . . ?
O55 Co24 O54 164.6 . . ?
O55 Co24 O64 97.5 . . ?
O55 Co24 O67 89.1 . . ?
O55 Co24 O71 78.4 . . ?
O64 Co24 S01I 83.2 . . ?
O64 Co24 O54 93.5 . . ?
O64 Co24 O67 173.4 . . ?
O64 Co24 O71 73.5 . . ?
O67 Co24 S01I 94.2 . . ?
O67 Co24 O71 108.9 . . ?
O71 Co24 S01I 156.8 . . ?
O13 Co25 S017 83.7 . . ?
O13 Co25 O43 97.8 . . ?
O13 Co25 O59 170.4 . . ?
O13 Co25 O72 86.1 . . ?
O43 Co25 S017 160.2 . . ?
O59 Co25 S017 104.3 . . ?
O59 Co25 O43 76.5 . . ?
O60 Co25 S017 83.0 . . ?
O60 Co25 O13 95.7 . . ?
O60 Co25 O43 77.2 . . ?
O60 Co25 O59 90.6 . . ?
O60 Co25 O72 176.3 . . ?
O72 Co25 S017 100.4 . . ?
O72 Co25 O43 99.4 . . ?
O72 Co25 O59 87.2 . . ?
O36 Co26 S01F 87.2 . . ?
O36 Co26 O52 169.2 . . ?
O36 Co26 O58 88.1 . . ?
O36 Co26 O71 99.2 . . ?
O52 Co26 S01F 100.5 . . ?
O52 Co26 O58 83.2 . . ?
O52 Co26 O71 76.5 . . ?
O58 Co26 S01F 99.0 . . ?
O58 Co26 O71 102.6 . . ?
O64 Co26 S01F 84.1 . . ?
O64 Co26 O36 97.3 . . ?
O64 Co26 O52 91.0 . . ?
O64 Co26 O58 173.8 . . ?
O64 Co26 O71 73.8 . . ?
O71 Co26 S01F 157.6 . . ?
O16 Co27 S01C 84.5 . . ?
O16 Co27 O54 101.5 . . ?
O16 Co27 O88 175.1 . . ?
O16 Co27 N25 100.4 . . ?
O54 Co27 S01C 83.6 . . ?
O54 Co27 N25 157.4 . . ?
O88 Co27 S01C 100.4 . . ?
O88 Co27 O54 78.7 . . ?
O88 Co27 N25 79.8 . . ?
N25 Co27 S01C 93.2 . . ?
O25 Co28 S01H 82.0 . . ?
O25 Co28 O40 98.7 . . ?
O25 Co28 O74 79.5 . . ?
O25 Co28 N20 102.0 . . ?
O25 Co28 O82 179.2 . . ?
O40 Co28 S01H 82.1 . . ?
O40 Co28 O74 100.4 . . ?
O40 Co28 N20 156.2 . . ?
O74 Co28 S01H 161.5 . . ?
N20 Co28 S01H 89.2 . . ?
N20 Co28 O74 94.8 . . ?
O82 Co28 S01H 97.6 . . ?
O82 Co28 O40 80.5 . . ?
O82 Co28 O74 100.9 . . ?
O82 Co28 N20 78.7 . . ?
O52 Co29 O71 77.8 . . ?
O52 Co29 N18 137.6 . . ?
O55 Co29 O52 98.3 . . ?
O55 Co29 O71 79.7 . . ?
O55 Co29 N18 109.0 . . ?
O55 Co29 N22 112.7 . . ?
N18 Co29 O71 76.0 . . ?
N22 Co29 O52 80.2 . . ?
N22 Co29 O71 156.2 . . ?
N22 Co29 N18 115.9 . . ?
O16 Co30 S01G 84.7 . . ?
O16 Co30 O36 97.1 . . ?
O16 Co30 N19 102.5 . . ?
O16 Co30 O79 174.2 . . ?
O16 Co30 O81 76.6 . . ?
O36 Co30 S01G 83.7 . . ?
O36 Co30 N19 159.1 . . ?
O36 Co30 O81 93.9 . . ?
N19 Co30 S01G 90.9 . . ?
N19 Co30 O81 97.6 . . ?
O79 Co30 S01G 100.9 . . ?
O79 Co30 O36 82.1 . . ?
O79 Co30 N19 79.1 . . ?
O79 Co30 O81 97.7 . . ?
O81 Co30 S01G 160.7 . . ?
C49 S28 Co2 95.8 . . ?
C49 S28 C313 102.1 . . ?
C313 S28 Co2 93.3 . . ?
C25 S24 Co6 92.7 . . ?
C25 S24 C41 103.2 . . ?
C41 S24 Co6 94.7 . . ?
C16 S26 Co5 94.2 . . ?
C26 S26 Co5 94.7 . . ?
C26 S26 C16 104.5 . . ?
C2 S25 Co9 97.3 . . ?
C143 S25 Co9 93.5 . . ?
C143 S25 C2 100.4 . . ?
C6 S27 Co1 95.6 . . ?
C7 S27 Co1 93.5 . . ?
C7 S27 C6 99.8 . . ?
C47 S010 Co13 94.5 . . ?
C47 S010 C74 102.9 . . ?
C74 S010 Co13 93.7 . . ?
C55 S011 Co10 96.7 . . ?
C123 S011 Co10 95.7 . . ?
C123 S011 C55 99.5 . . ?
C68 S012 Co4 94.9 . . ?
C178 S012 Co4 93.5 . . ?
C178 S012 C68 103.7 . . ?
C43 S013 Co8 92.2 . . ?
C50 S013 Co8 92.8 . . ?
C50 S013 C43 105.5 . . ?
C149 S014 Co12 94.4 . . ?
C166 S014 Co12 94.0 . . ?
C166 S014 C149 100.3 . . ?
C129 S015 Co17 95.6 . . ?
C150 S015 Co17 94.5 . . ?
C150 S015 C129 103.0 . . ?
C73 S016 Co18 94.7 . . ?
C73 S016 C167 100.2 . . ?
C167 S016 Co18 96.1 . . ?
C61 S017 Co25 93.2 . . ?
C61 S017 C151 102.2 . . ?
C151 S017 Co25 93.0 . . ?
C65 S018 Co19 96.3 . . ?
C65 S018 C138 99.7 . . ?
C138 S018 Co19 94.1 . . ?
C18 S019 Co16 94.4 . . ?
C18 S019 C200 101.0 . . ?
C200 S019 Co16 92.1 . . ?
C28 S01A Co15 94.9 . . ?
C28 S01A C104 102.1 . . ?
C104 S01A Co15 95.9 . . ?
C87 S01B Co20 95.1 . . ?
C117 S01B Co20 94.6 . . ?
C117 S01B C87 99.2 . . ?
C161 S01C Co27 96.2 . . ?
C234 S01C Co27 96.9 . . ?
C234 S01C C161 98.0 . . ?
C29 S01D Co23 94.3 . . ?
C29 S01D C230 102.7 . . ?
C230 S01D Co23 94.5 . . ?
C17 S01E Co14 94.9 . . ?
C17 S01E C115 100.8 . . ?
C115 S01E Co14 93.1 . . ?
C160 S01F Co26 94.4 . . ?
C217 S01F Co26 94.0 . . ?
C217 S01F C160 102.3 . . ?
C103 S01G Co30 96.9 . . ?
C168 S01G Co30 96.3 . . ?
C168 S01G C103 100.1 . . ?
C190 S01H Co28 94.5 . . ?
C228 S01H Co28 94.9 . . ?
C228 S01H C190 102.5 . . ?
C156 S01I Co24 94.2 . . ?
C174 S01I Co24 93.3 . . ?
C174 S01I C156 104.1 . . ?
Co1 O1 Co3 105.9 . . ?
C9 O1 Co1 134.7 . . ?
C9 O1 Co3 115.2 . . ?
C27 O2 Co2 114.9 . . ?
Co1 O3 Co2 119.1 . . ?
C4 O3 Co1 117.0 . . ?
C4 O3 Co2 121.6 . . ?
Co6 O5 Co14 121.1 . . ?
C32 O5 Co6 117.1 . . ?
C32 O5 Co14 120.6 . . ?
Co6 O6 Co11 109.5 . . ?
C3 O6 Co6 132.8 . . ?
C3 O6 Co11 115.1 . . ?
Co5 O7 Co10 120.4 . . ?
C14 O7 Co5 118.2 . . ?
C14 O7 Co10 118.4 . . ?
Co5 O8 Co1 114.0 . . ?
C13 O8 Co1 124.5 . . ?
C13 O8 Co5 121.1 . . ?
Co6 O9 Co9 114.7 . . ?
C8 O9 Co6 123.0 . . ?
C8 O9 Co9 121.8 . . ?
Co7 O10 Co4 89.6 . . ?
Co7 O10 Co8 97.4 . . ?
Co8 O10 Co4 95.4 . . ?
C48 O10 Co4 115.3 . . ?
C48 O10 Co7 113.2 . . ?
C48 O10 Co8 135.6 . . ?
Co9 O11 Co11 110.0 . . ?
C132 O11 Co9 125.5 . . ?
C132 O11 Co11 121.4 . . ?
Co10 O12 Co2 115.1 . . ?
C34 O12 Co2 118.8 . . ?
C34 O12 Co10 124.5 . . ?
Co25 O13 Co20 118.0 . . ?
C42 O13 Co20 121.8 . . ?
C42 O13 Co25 118.4 . . ?
Co16 O14 Co9 120.7 . . ?
C35 O14 Co9 120.9 . . ?
C35 O14 Co16 116.7 . . ?
Co5 O15 Co3 106.8 . . ?
C84 O15 Co3 118.6 . . ?
C84 O15 Co5 120.2 . . ?
Co27 O16 Co30 119.7 . . ?
C93 O16 Co27 122.3 . . ?
C93 O16 Co30 116.3 . . ?
Co1 O17 Co5 94.0 . . ?
Co3 O17 Co1 95.5 . . ?
Co3 O17 Co5 87.8 . . ?
C57 O17 Co1 134.2 . . ?
C57 O17 Co3 113.1 . . ?
C57 O17 Co5 120.9 . . ?
Co22 O18 Co23 107.7 . . ?
C82 O18 Co22 117.2 . . ?
C82 O18 Co23 134.5 . . ?
Co14 O19 Co16 93.1 . . ?
C106 O19 Co14 129.9 . . ?
C106 O19 Co16 114.4 . . ?
Co7 O20 Co4 108.2 . . ?
C213 O20 Co4 117.8 . . ?
C213 O20 Co7 122.3 . . ?
C224 O21 Co9 126.0 . . ?
Co15 O22 Co12 113.4 . . ?
C46 O22 Co12 121.3 . . ?
C46 O22 Co15 121.0 . . ?
Co8 O23 Co15 119.1 . . ?
C44 O23 Co8 118.8 . . ?
C44 O23 Co15 119.0 . . ?
N2 N1 Co2 138.7 . . ?
N2 N1 C20 108.1 . . ?
C20 N1 Co2 110.2 . . ?
C134 O24 Co10 118.6 . . ?
Co28 O25 Co18 113.7 . . ?
C171 O25 Co18 122.6 . . ?
C171 O25 Co28 121.8 . . ?
N1 N2 Co7 136.8 . . ?
N1 N2 C19 105.9 . . ?
C19 N2 Co7 115.1 . . ?
Co7 O27 Co8 106.3 . . ?
C107 O27 Co7 118.6 . . ?
C107 O27 Co8 130.8 . . ?
Co4 O28 Co12 122.6 . . ?
C153 O28 Co4 114.6 . . ?
C153 O28 Co12 116.1 . . ?
Co23 O29 Co19 114.7 . . ?
C131 O29 Co19 124.3 . . ?
C131 O29 Co23 119.9 . . ?
C187 O30 Co17 118.1 . . ?
Co8 O32 Co4 113.1 . . ?
C126 O32 Co4 123.2 . . ?
C126 O32 Co8 123.5 . . ?
Co15 O33 Co12 92.8 . . ?
C48 O33 Co12 107.7 . . ?
C48 O33 Co15 129.9 . . ?
Co2 O34 Co10 92.4 . . ?
C57 O34 Co2 129.8 . . ?
C57 O34 Co10 106.5 . . ?
Co14 O35 Co16 114.4 . . ?
C116 O35 Co14 124.1 . . ?
C116 O35 Co16 120.6 . . ?
Co26 O36 Co30 123.3 . . ?
C75 O36 Co26 116.8 . . ?
C75 O36 Co30 117.9 . . ?
Co20 O38 Co13 115.1 . . ?
C85 O38 Co13 121.8 . . ?
C85 O38 Co20 119.8 . . ?
N10 N3 Co3 138.0 . . ?
C92 N3 Co3 110.6 . . ?
C92 N3 N10 108.5 . . ?
Co23 O40 Co28 119.2 . . ?
C229 O40 Co23 118.5 . . ?
C229 O40 Co28 119.9 . . ?
C260 O41 Co4 129.7 . . ?
C181 O42 Co13 115.6 . . ?
Co21 O43 Co17 90.6 . . ?
Co21 O43 Co25 96.3 . . ?
Co25 O43 Co17 92.6 . . ?
C130 O43 Co17 114.6 . . ?
C130 O43 Co21 113.4 . . ?
C130 O43 Co25 138.3 . . ?
Co19 O44 Co18 121.6 . . ?
C162 O44 Co18 119.7 . . ?
C162 O44 Co19 117.4 . . ?
C226 O45 Co7 114.3 . . ?
N6 N4 Co12 142.3 . . ?
N6 N4 C101 103.1 . . ?
C101 N4 Co12 113.8 . . ?
Co6 O46 Co9 93.9 . . ?
Co11 O46 Co6 97.1 . . ?
Co11 O46 Co9 90.4 . . ?
C106 O46 Co6 136.5 . . ?
C106 O46 Co9 114.2 . . ?
C106 O46 Co11 114.3 . . ?
C5 C1 C30 120.2 . . ?
C5 C1 C81 118.7 . . ?
C30 C1 C81 121.1 . . ?
C8 C2 S25 117.0 . . ?
C79 C2 S25 120.9 . . ?
C79 C2 C8 122.1 . . ?
Co19 O48 Co22 111.0 . . ?
C220 O48 Co19 125.0 . . ?
C220 O48 Co22 117.0 . . ?
Co20 O49 Co13 91.9 . . ?
C130 O49 Co13 117.6 . . ?
C130 O49 Co20 127.4 . . ?
C80 O50 Co15 114.1 . . ?
C56 O51 Co20 117.3 . . ?
N13 N5 Co3 133.6 . . ?
N13 N5 C100 107.6 . . ?
C100 N5 Co3 115.5 . . ?
Co29 O52 Co26 108.9 . . ?
C192 O52 Co26 131.6 . . ?
C192 O52 Co29 118.4 . . ?
Co13 O53 Co17 121.3 . . ?
C127 O53 Co13 118.2 . . ?
C127 O53 Co17 114.8 . . ?
N4 N6 Co22 135.5 . . ?
N4 N6 C70 111.2 . . ?
C70 N6 Co22 113.0 . . ?
Co27 O54 Co24 124.1 . . ?
C148 O54 Co24 115.6 . . ?
C148 O54 Co27 119.2 . . ?
C69 N7 Co11 112.2 . . ?
N23 N7 Co11 135.1 . . ?
N23 N7 C69 110.2 . . ?
N12 N8 Co10 142.5 . . ?
N12 N8 C51 102.6 . . ?
C51 N8 Co10 113.3 . . ?
O6 C3 O47 126.2 . . ?
O6 C3 C72 115.0 . . ?
O47 C3 C72 118.5 . . ?
Co29 O55 Co24 111.5 . . ?
C288 O55 Co24 123.9 . . ?
C288 O55 Co29 121.9 . . ?
O3 C4 C7 124.1 . . ?
O3 C4 C49 118.3 . . ?
C7 C4 C49 117.5 . . ?
C1 C5 C6 116.8 . . ?
Co21 O56 Co17 109.4 . . ?
C249 O56 Co17 123.0 . . ?
C249 O56 Co21 121.6 . . ?
Co22 O57 Co19 87.5 . . ?
Co23 O57 Co19 94.2 . . ?
Co23 O57 Co22 98.5 . . ?
C240 O57 Co19 117.2 . . ?
C240 O57 Co22 112.9 . . ?
C240 O57 Co23 135.4 . . ?
N19 N9 Co21 135.0 . . ?
N19 N9 C91 107.1 . . ?
C91 N9 Co21 116.5 . . ?
C5 C6 S27 118.5 . . ?
C5 C6 C13 121.0 . . ?
C13 C6 S27 119.3 . . ?
N3 N10 Co16 135.2 . . ?
C211 N10 Co16 115.2 . . ?
C211 N10 N3 106.0 . . ?
Co21 O59 Co25 108.2 . . ?
C262 O59 Co21 117.2 . . ?
C262 O59 Co25 132.3 . . ?
C4 C7 S27 120.4 . . ?
C4 C7 C90 122.7 . . ?
C90 C7 S27 116.9 . . ?
Co25 O60 Co17 113.7 . . ?
C170 O60 Co17 121.0 . . ?
C170 O60 Co25 125.0 . . ?
C215 O61 Co19 124.6 . . ?
O9 C8 C2 121.0 . . ?
O9 C8 C41 120.5 . . ?
C41 C8 C2 118.3 . . ?
N14 N11 Co22 134.8 . . ?
C64 N11 Co22 116.3 . . ?
C64 N11 N14 107.1 . . ?
O1 C9 O26 124.9 . . ?
O1 C9 C92 114.3 . . ?
O26 C9 C92 120.8 . . ?
C38 C10 C237 102.9 . . ?
C112 C10 C38 108.2 . . ?
C112 C10 C237 109.7 . . ?
C241 C10 C38 111.4 . . ?
C241 C10 C112 113.9 . . ?
C241 C10 C237 110.1 . . ?
N8 N12 Co7 135.8 . . ?
N8 N12 C59 111.6 . . ?
C59 N12 Co7 110.6 . . ?
C196 O62 Co14 115.5 . . ?
C19 C11 C20 104.5 . . ?
N5 N13 Co14 136.5 . . ?
C133 N13 Co14 113.4 . . ?
C133 N13 N5 105.6 . . ?
Co24 O64 Co26 116.0 . . ?
C155 O64 Co24 121.8 . . ?
C155 O64 Co26 121.6 . . ?
C135 C12 C144 115.3 . . ?
C136 C12 C135 121.7 . . ?
C136 C12 C144 122.9 . . ?
N11 N14 Co15 138.4 . . ?
C108 N14 Co15 114.5 . . ?
C108 N14 N11 104.4 . . ?
O8 C13 C6 117.2 . . ?
C16 C13 O8 124.9 . . ?
C16 C13 C6 117.9 . . ?
O7 C14 C26 121.4 . . ?
O7 C14 C123 122.3 . . ?
C123 C14 C26 116.3 . . ?
C172 O66 Co16 115.6 . . ?
C45 C15 C188 113.6 . . ?
C45 C15 C225 112.1 . . ?
C45 C15 C255 106.9 . . ?
C188 C15 C225 103.5 . . ?
C188 C15 C255 111.5 . . ?
C255 C15 C225 109.2 . . ?
C284 O67 Co24 121.4 . . ?
N17 N15 Co11 137.3 . . ?
C72 N15 Co11 112.2 . . ?
C72 N15 N17 108.9 . . ?
C31 N16 Co18 111.8 . . ?
N22 N16 Co18 136.5 . . ?
N22 N16 C31 111.3 . . ?
C180 O68 Co12 117.0 . . ?
C13 C16 S26 117.2 . . ?
C13 C16 C30 125.6 . . ?
C30 C16 S26 117.1 . . ?
C32 C17 S01E 121.7 . . ?
C32 C17 C105 122.0 . . ?
C105 C17 S01E 116.2 . . ?
N15 N17 Co13 139.4 . . ?
C71 N17 Co13 112.2 . . ?
C71 N17 N15 107.4 . . ?
C35 C18 S019 117.1 . . ?
C95 C18 S019 116.7 . . ?
C95 C18 C35 125.9 . . ?
N2 C19 C48 114.7 . . ?
C11 C19 N2 113.1 . . ?
C11 C19 C48 131.6 . . ?
N1 C20 C11 108.0 . . ?
N1 C20 C27 117.3 . . ?
C27 C20 C11 133.8 . . ?
C49 C21 C98 121.8 . . ?
C58 C22 C77 117.6 . . ?
C88 C22 C58 118.5 . . ?
C88 C22 C77 123.8 . . ?
C39 C23 C41 121.9 . . ?
C36 C24 C53 123.2 . . ?
C36 C24 C128 117.7 . . ?
C53 C24 C128 119.1 . . ?
C32 C25 S24 121.4 . . ?
C32 C25 C145 124.3 . . ?
C145 C25 S24 114.3 . . ?
C14 C26 S26 120.0 . . ?
C54 C26 S26 120.5 . . ?
C54 C26 C14 119.2 . . ?
Co26 O71 Co24 96.6 . . ?
Co29 O71 Co24 90.3 . . ?
Co29 O71 Co26 96.7 . . ?
C208 O71 Co24 123.6 . . ?
C208 O71 Co26 128.5 . . ?
C208 O71 Co29 112.3 . . ?
O2 C27 C20 115.7 . . ?
O65 C27 O2 121.7 . . ?
O65 C27 C20 122.5 . . ?
C37 C28 S01A 116.1 . . ?
C44 C28 S01A 118.9 . . ?
C44 C28 C37 125.0 . . ?
C33 C29 S01D 121.5 . . ?
C131 C29 S01D 120.9 . . ?
C131 C29 C33 117.3 . . ?
C16 C30 C1 117.9 . . ?
N16 C31 C207 114.6 . . ?
N16 C31 C256 115.1 . . ?
C207 C31 C256 130.3 . . ?
O5 C32 C17 119.9 . . ?
O5 C32 C25 122.5 . . ?
C25 C32 C17 117.5 . . ?
C140 C33 C29 119.3 . . ?
O12 C34 C55 118.1 . . ?
C313 C34 O12 124.2 . . ?
C313 C34 C55 117.7 . . ?
O14 C35 C18 127.7 . . ?
O14 C35 C143 118.4 . . ?
C18 C35 C143 113.3 . . ?
C24 C36 C43 122.2 . . ?
C66 C37 C28 117.6 . . ?
C89 C38 C10 122.6 . . ?
C124 C38 C10 118.1 . . ?
C124 C38 C89 119.1 . . ?
C23 C39 C60 117.1 . . ?
C23 C39 C79 117.7 . . ?
C79 C39 C60 124.9 . . ?
C140 C40 C65 119.8 . . ?
C8 C41 S24 118.6 . . ?
C8 C41 C23 119.6 . . ?
C23 C41 S24 121.6 . . ?
C240 O74 Co28 126.6 . . ?
O13 C42 C61 124.4 . . ?
O13 C42 C87 121.7 . . ?
C61 C42 C87 113.8 . . ?
C36 C43 S013 121.5 . . ?
C126 C43 S013 121.8 . . ?
C126 C43 C36 116.6 . . ?
N20 N18 Co29 134.0 . . ?
N20 N18 C210 109.9 . . ?
C210 N18 Co29 113.9 . . ?
O23 C44 C28 123.8 . . ?
O23 C44 C50 118.1 . . ?
C28 C44 C50 117.5 . . ?
C142 C45 C15 116.1 . . ?
C142 C45 C152 122.8 . . ?
C152 C45 C15 121.1 . . ?
C104 C46 O22 121.0 . . ?
C166 C46 O22 117.2 . . ?
C166 C46 C104 121.8 . . ?
C67 C47 S010 116.4 . . ?
C67 C47 C127 121.6 . . ?
C127 C47 S010 121.2 . . ?
O10 C48 C19 116.4 . . ?
O33 C48 O10 124.7 . . ?
O33 C48 C19 118.8 . . ?
C4 C49 S28 121.8 . . ?
C21 C49 S28 119.4 . . ?
C21 C49 C4 118.7 . . ?
N9 N19 Co30 140.1 . . ?
C164 N19 Co30 110.8 . . ?
C164 N19 N9 108.1 . . ?
C44 C50 S013 124.1 . . ?
C52 C50 S013 117.6 . . ?
C52 C50 C44 117.8 . . ?
N8 C51 C134 109.5 . . ?
C165 C51 N8 114.9 . . ?
C165 C51 C134 135.4 . . ?
C66 C52 C50 121.3 . . ?
N18 N20 Co28 138.3 . . ?
N18 N20 C253 108.9 . . ?
C253 N20 Co28 111.1 . . ?
C24 C53 C68 118.3 . . ?
C109 C54 C26 122.9 . . ?
C34 C55 S011 117.3 . . ?
C114 C55 S011 120.1 . . ?
C114 C55 C34 122.6 . . ?
O51 C56 C139 116.1 . . ?
O77 C56 O51 126.1 . . ?
O77 C56 C139 116.7 . . ?
C34 C313 S28 120.0 . . ?
C34 C313 C63 126.2 . . ?
C63 C313 S28 113.8 . . ?
O17 C57 O34 122.3 . . ?
O17 C57 C100 120.1 . . ?
O34 C57 C100 117.6 . . ?
C87 C58 C22 116.6 . . ?
N12 C59 C107 120.0 . . ?
N12 C59 C165 109.8 . . ?
C165 C59 C107 130.1 . . ?
C183 C60 C39 106.4 . . ?
C183 C60 C201 117.4 . . ?
C201 C60 C39 104.3 . . ?
C216 C60 C39 109.0 . . ?
C216 C60 C183 111.3 . . ?
C216 C60 C201 108.0 . . ?
C256 O75 Co18 120.6 . . ?
C42 C61 S017 119.6 . . ?
C42 C61 C88 124.8 . . ?
C88 C61 S017 115.6 . . ?
C117 C62 C96 124.4 . . ?
C313 C63 C147 115.6 . . ?
N11 C64 C97 112.0 . . ?
N11 C64 C240 115.1 . . ?
C97 C64 C240 131.8 . . ?
C40 C65 S018 122.1 . . ?
C40 C65 C131 118.5 . . ?
C131 C65 S018 119.1 . . ?
C37 C66 C52 120.3 . . ?
C37 C66 C221 117.6 . . ?
C52 C66 C221 121.5 . . ?
C47 C67 C195 123.4 . . ?
C53 C68 S012 121.3 . . ?
C53 C68 C126 118.6 . . ?
C126 C68 S012 120.1 . . ?
N7 C69 C193 107.7 . . ?
C106 C69 N7 120.6 . . ?
C106 C69 C193 131.6 . . ?
N16 N22 Co29 145.2 . . ?
N16 N22 C248 103.0 . . ?
C248 N22 Co29 111.3 . . ?
N6 C70 C82 115.6 . . ?
N6 C70 C102 108.7 . . ?
C102 C70 C82 134.9 . . ?
N17 C71 C111 112.5 . . ?
N17 C71 C181 113.6 . . ?
C181 C71 C111 133.9 . . ?
C3 C72 C111 128.5 . . ?
N15 C72 C3 118.1 . . ?
N15 C72 C111 113.3 . . ?
C171 C73 S016 119.8 . . ?
C182 C73 S016 119.2 . . ?
C182 C73 C171 120.9 . . ?
C85 C74 S010 121.1 . . ?
C175 C74 S010 119.5 . . ?
C175 C74 C85 119.2 . . ?
O36 C75 C168 124.4 . . ?
O36 C75 C217 122.5 . . ?
C168 C75 C217 113.1 . . ?
C119 C76 C122 119.5 . . ?
C119 C76 C191 121.8 . . ?
C122 C76 C191 118.3 . . ?
C22 C77 C184 102.5 . . ?
C120 C77 C22 110.0 . . ?
C120 C77 C184 106.8 . . ?
C265 C77 C22 113.0 . . ?
C265 C77 C120 117.7 . . ?
C265 C77 C184 105.4 . . ?
C98 C78 C254 108.6 . . ?
C98 C78 C269 114.4 . . ?
C243 C78 C98 114.7 . . ?
C243 C78 C254 108.1 . . ?
C243 C78 C269 102.8 . . ?
C254 C78 C269 107.9 . . ?
C2 C79 C39 120.1 . . ?
O50 C80 O73 117.7 . . ?
O50 C80 C108 120.7 . . ?
O73 C80 C108 118.1 . . ?
C236 O79 Co30 111.9 . . ?
C1 C81 C176 110.8 . . ?
C1 C81 C197 108.1 . . ?
C197 C81 C176 105.2 . . ?
C275 C81 C1 110.5 . . ?
C275 C81 C176 111.8 . . ?
C275 C81 C197 110.3 . . ?
O18 C82 C70 115.7 . . ?
O18 C82 O76 123.5 . . ?
O76 C82 C70 120.4 . . ?
N7 N23 Co20 139.2 . . ?
N7 N23 C139 106.5 . . ?
C139 N23 Co20 111.4 . . ?
C177 C83 C109 108.5 . . ?
C177 C83 C251 104.9 . . ?
C251 C83 C109 110.5 . . ?
C277 C83 C109 113.8 . . ?
C277 C83 C177 113.4 . . ?
C277 C83 C251 105.3 . . ?
O38 C85 C74 117.5 . . ?
C117 C85 O38 123.0 . . ?
C117 C85 C74 119.4 . . ?
C113 C86 C257 117.7 . . ?
C182 C86 C113 115.9 . . ?
C182 C86 C257 126.4 . . ?
C42 C87 S01B 120.0 . . ?
C58 C87 S01B 113.6 . . ?
C58 C87 C42 126.3 . . ?
C61 C88 C22 119.7 . . ?
C138 C89 C38 118.9 . . ?
C98 C90 C7 120.1 . . ?
C130 C91 N9 114.6 . . ?
C130 C91 C223 134.9 . . ?
C223 C91 N9 110.4 . . ?
N3 C92 C9 118.4 . . ?
N3 C92 C173 111.7 . . ?
C9 C92 C173 129.1 . . ?
O16 C93 C103 127.9 . . ?
O16 C93 C234 119.2 . . ?
C103 C93 C234 112.2 . . ?
C195 C94 C150 121.1 . . ?
C18 C95 C219 123.0 . . ?
C62 C96 C125 123.3 . . ?
C62 C96 C175 113.3 . . ?
C175 C96 C125 123.4 . . ?
C108 C97 C64 101.7 . . ?
C21 C98 C78 123.2 . . ?
C90 C98 C21 118.9 . . ?
C90 C98 C78 116.8 . . ?
C208 O81 Co30 136.4 . . ?
C219 C99 C143 119.2 . . ?
N5 C100 C57 113.0 . . ?
C141 C100 N5 111.9 . . ?
C141 C100 C57 134.7 . . ?
N4 C101 C102 114.4 . . ?
N4 C101 C180 115.1 . . ?
C102 C101 C180 130.6 . . ?
C70 C102 C101 102.1 . . ?
C93 C103 S01G 113.5 . . ?
C119 C103 S01G 120.2 . . ?
C119 C103 C93 126.2 . . ?
C46 C104 S01A 118.0 . . ?
C46 C104 C152 121.1 . . ?
C152 C104 S01A 120.7 . . ?
C110 C105 C17 120.4 . . ?
O19 C106 O46 119.4 . . ?
O19 C106 C69 125.8 . . ?
O46 C106 C69 114.8 . . ?
C285 O82 Co28 112.1 . . ?
O27 C107 C59 109.9 . . ?
O69 C107 O27 125.9 . . ?
O69 C107 C59 124.2 . . ?
N14 C108 C80 108.8 . . ?
C97 C108 N14 114.4 . . ?
C97 C108 C80 134.1 . . ?
C54 C109 C83 123.4 . . ?
C54 C109 C137 122.2 . . ?
C137 C109 C83 114.2 . . ?
C105 C110 C145 120.7 . . ?
C105 C110 C245 121.8 . . ?
C145 C110 C245 117.1 . . ?
C71 C111 C72 97.9 . . ?
C190 C113 C86 122.7 . . ?
C55 C114 C147 118.7 . . ?
C116 C115 S01E 119.6 . . ?
C116 C115 C169 121.7 . . ?
C169 C115 S01E 118.7 . . ?
O35 C116 C115 119.8 . . ?
C200 C116 O35 123.7 . . ?
C200 C116 C115 116.5 . . ?
C62 C117 S01B 120.6 . . ?
C85 C117 S01B 118.5 . . ?
C85 C117 C62 120.9 . . ?
C161 C118 C186 114.0 . . ?
C76 C119 C103 118.8 . . ?
C149 C121 C209 120.0 . . ?
C234 C122 C76 121.6 . . ?
C14 C123 S011 120.5 . . ?
C137 C123 S011 117.3 . . ?
C137 C123 C14 122.2 . . ?
C167 C124 C38 120.3 . . ?
C96 C125 C199 113.5 . . ?
C96 C125 C238 107.4 . . ?
C238 C125 C199 99.5 . . ?
C283 C125 C96 113.3 . . ?
C283 C125 C199 106.2 . . ?
C283 C125 C238 116.3 . . ?
O32 C126 C43 120.1 . . ?
O32 C126 C68 118.7 . . ?
C43 C126 C68 121.0 . . ?
O53 C127 C47 119.7 . . ?
O53 C127 C150 123.6 . . ?
C150 C127 C47 116.2 . . ?
C212 C128 C24 108.5 . . ?
C242 C128 C24 108.1 . . ?
C242 C128 C212 101.9 . . ?
C242 C128 C292 124.8 . . ?
C292 C128 C24 110.4 . . ?
C292 C128 C212 101.6 . . ?
C136 C129 S015 120.6 . . ?
C170 C129 S015 116.3 . . ?
C170 C129 C136 123.0 . . ?
O43 C130 O49 118.9 . . ?
O43 C130 C91 119.8 . . ?
O49 C130 C91 121.3 . . ?
O29 C131 C29 121.0 . . ?
O29 C131 C65 117.1 . . ?
C29 C131 C65 121.5 . . ?
N13 C133 C141 115.7 . . ?
N13 C133 C196 117.3 . . ?
C141 C133 C196 126.9 . . ?
O24 C134 C51 117.7 . . ?
O24 C134 O86 130.4 . . ?
O86 C134 C51 111.7 . . ?
C12 C135 C151 114.7 . . ?
C12 C136 C129 119.8 . . ?
C109 C137 C123 117.1 . . ?
C89 C138 S018 114.9 . . ?
C89 C138 C162 122.9 . . ?
C162 C138 S018 122.2 . . ?
N23 C139 C56 113.8 . . ?
N23 C139 C193 113.5 . . ?
C193 C139 C56 132.7 . . ?
C33 C140 C154 117.1 . . ?
C40 C140 C33 123.3 . . ?
C40 C140 C154 119.6 . . ?
C100 C141 C133 99.1 . . ?
C45 C142 C166 117.1 . . ?
C35 C143 S25 123.3 . . ?
C35 C143 C99 120.3 . . ?
C99 C143 S25 115.0 . . ?
C12 C144 C185 112.1 . . ?
C12 C144 C268 110.8 . . ?
C185 C144 C268 101.6 . . ?
C271 C144 C12 112.5 . . ?
C271 C144 C185 114.4 . . ?
C271 C144 C268 104.5 . . ?
C25 C145 C110 114.7 . . ?
C163 C146 C218 119.4 . . ?
C163 C146 C235 124.8 . . ?
C218 C146 C235 111.7 . . ?
C63 C147 C276 121.2 . . ?
C114 C147 C63 119.0 . . ?
C114 C147 C276 119.7 . . ?
O54 C148 C161 122.6 . . ?
O54 C148 C174 119.3 . . ?
C161 C148 C174 116.4 . . ?
C121 C149 S014 115.8 . . ?
C153 C149 S014 121.0 . . ?
C153 C149 C121 122.9 . . ?
C300 O85 Co21 148.2 . . ?
C94 C150 S015 115.2 . . ?
C127 C150 S015 121.4 . . ?
C127 C150 C94 123.4 . . ?
C135 C151 S017 116.0 . . ?
C170 C151 S017 121.3 . . ?
C170 C151 C135 122.7 . . ?
C104 C152 C45 119.6 . . ?
O28 C153 C149 121.2 . . ?
O28 C153 C178 119.8 . . ?
C149 C153 C178 118.0 . . ?
C140 C154 C252 111.3 . . ?
C239 C154 C140 113.4 . . ?
C239 C154 C252 104.2 . . ?
C273 C154 C140 107.3 . . ?
C273 C154 C239 101.9 . . ?
C273 C154 C252 118.5 . . ?
O64 C155 C156 118.5 . . ?
O64 C155 C160 119.7 . . ?
C156 C155 C160 120.0 . . ?
C155 C156 S01I 119.6 . . ?
C157 C156 S01I 120.4 . . ?
C157 C156 C155 120.0 . . ?
C158 C157 C156 120.0 . . ?
C157 C158 C159 120.0 . . ?
C157 C158 C312 106.7 . . ?
C159 C158 C312 129.5 . . ?
C160 C159 C158 120.0 . . ?
C155 C160 S01F 119.7 . . ?
C159 C160 S01F 119.7 . . ?
C159 C160 C155 120.0 . . ?
C118 C161 S01C 116.0 . . ?
C148 C161 S01C 116.6 . . ?
C148 C161 C118 125.7 . . ?
O44 C162 C138 121.7 . . ?
O44 C162 C167 121.0 . . ?
C167 C162 C138 117.2 . . ?
C168 C163 C146 121.8 . . ?
N19 C164 C223 112.4 . . ?
N19 C164 C236 112.5 . . ?
C236 C164 C223 134.9 . . ?
C51 C165 C59 101.1 . . ?
C46 C166 S014 122.5 . . ?
C46 C166 C142 117.5 . . ?
C142 C166 S014 120.0 . . ?
C124 C167 S016 118.4 . . ?
C124 C167 C162 121.6 . . ?
C162 C167 S016 120.0 . . ?
C75 C168 S01G 116.9 . . ?
C163 C168 S01G 118.1 . . ?
C163 C168 C75 125.0 . . ?
C202 C169 C115 120.4 . . ?
O60 C170 C151 117.6 . . ?
C129 C170 O60 124.5 . . ?
C129 C170 C151 117.9 . . ?
O25 C171 C73 119.2 . . ?
O25 C171 C190 123.6 . . ?
C190 C171 C73 117.0 . . ?
O66 C172 C211 117.0 . . ?
O70 C172 O66 120.7 . . ?
O70 C172 C211 122.3 . . ?
C211 C173 C92 99.6 . . ?
C148 C174 S01I 124.1 . . ?
C198 C174 S01I 116.7 . . ?
C198 C174 C148 118.8 . . ?
C74 C175 C96 122.8 . . ?
C153 C178 S012 124.2 . . ?
C214 C178 S012 117.6 . . ?
C214 C178 C153 118.0 . . ?
C200 C179 C202 115.1 . . ?
O68 C180 C101 112.9 . . ?
O78 C180 O68 127.4 . . ?
O78 C180 C101 118.7 . . ?
O42 C181 C71 120.4 . . ?
O42 C181 O80 122.3 . . ?
O80 C181 C71 117.2 . . ?
C86 C182 C73 122.4 . . ?
C118 C186 C206 113.2 . . ?
C198 C186 C118 123.7 . . ?
C198 C186 C206 123.1 . . ?
C293 O88 Co27 117.6 . . ?
C195 C189 C250 104.4 . . ?
C244 C189 C195 109.2 . . ?
C244 C189 C250 112.3 . . ?
C244 C189 C272 111.0 . . ?
C272 C189 C195 111.7 . . ?
C272 C189 C250 108.0 . . ?
C113 C190 S01H 121.7 . . ?
C171 C190 S01H 117.5 . . ?
C171 C190 C113 120.8 . . ?
C76 C191 C263 106.1 . . ?
C278 C191 C76 106.9 . . ?
C278 C191 C263 98.7 . . ?
C298 C191 C76 121.3 . . ?
C298 C191 C263 98.0 . . ?
C298 C191 C278 121.4 . . ?
O52 C192 C248 112.3 . . ?
O84 C192 O52 124.2 . . ?
O84 C192 C248 123.3 . . ?
C139 C193 C69 102.1 . . ?
C94 C195 C67 113.4 . . ?
C94 C195 C189 128.6 . . ?
C189 C195 C67 117.9 . . ?
O62 C196 C133 112.8 . . ?
O87 C196 O62 123.4 . . ?
O87 C196 C133 123.5 . . ?
C186 C198 C174 120.2 . . ?
C116 C200 S019 119.8 . . ?
C116 C200 C179 126.0 . . ?
C179 C200 S019 114.2 . . ?
C169 C202 C179 120.0 . . ?
C169 C202 C295 114.7 . . ?
C179 C202 C295 125.2 . . ?
N24 C203 C205 108.0 . . ?
C262 C203 N24 120.7 . . ?
C262 C203 C205 131.0 . . ?
C203 N24 Co21 110.0 . . ?
C203 N24 N25 108.0 . . ?
N25 N24 Co21 138.4 . . ?
N24 N25 Co27 139.8 . . ?
C204 N25 Co27 111.5 . . ?
C204 N25 N24 108.0 . . ?
N25 C204 C205 108.0 . . ?
N25 C204 C293 107.8 . . ?
C205 C204 C293 144.2 . . ?
C204 C205 C203 108.0 . . ?
C186 C206 C267 111.7 . . ?
C186 C206 C296 111.6 . . ?
C267 C206 C296 98.6 . . ?
C279 C206 C186 109.1 . . ?
C279 C206 C267 105.9 . . ?
C279 C206 C296 119.3 . . ?
C31 C207 C248 97.1 . . ?
O71 C208 O81 117.4 . . ?
O71 C208 C210 119.2 . . ?
O81 C208 C210 123.3 . . ?
C121 C209 C222 120.1 . . ?
C214 C209 C121 117.1 . . ?
C214 C209 C222 122.8 . . ?
N18 C210 C208 116.7 . . ?
N18 C210 C227 108.9 . . ?
C227 C210 C208 134.4 . . ?
N10 C211 C172 112.2 . . ?
N10 C211 C173 113.4 . . ?
C173 C211 C172 133.9 . . ?
C209 C214 C178 123.5 . . ?
C75 C217 S01F 119.1 . . ?
C218 C217 S01F 114.8 . . ?
C218 C217 C75 126.0 . . ?
C217 C218 C146 112.9 . . ?
C95 C219 C261 118.4 . . ?
C99 C219 C95 116.6 . . ?
C99 C219 C261 122.4 . . ?
C66 C221 C264 102.2 . . ?
C66 C221 C286 111.8 . . ?
C286 C221 C264 125.1 . . ?
C297 C221 C66 114.3 . . ?
C297 C221 C264 98.1 . . ?
C297 C221 C286 105.0 . . ?
C194 C222 C290 96.1 . . ?
C209 C222 C194 110.4 . . ?
C209 C222 C290 105.6 . . ?
C274 C222 C194 128.3 . . ?
C274 C222 C209 115.4 . . ?
C274 C222 C290 93.7 . . ?
C91 C223 C164 101.5 . . ?
C253 C227 C210 102.1 . . ?
C229 C228 S01H 123.4 . . ?
C229 C228 C233 120.0 . . ?
C233 C228 S01H 116.6 . . ?
O40 C229 C228 118.6 . . ?
O40 C229 C230 121.2 . . ?
C230 C229 C228 120.0 . . ?
C229 C230 S01D 120.8 . . ?
C229 C230 C231 120.0 . . ?
C231 C230 S01D 119.1 . . ?
C232 C231 C230 120.0 . . ?
C231 C232 C233 120.0 . . ?
C231 C232 C246 120.4 . . ?
C233 C232 C246 118.1 . . ?
C232 C233 C228 120.0 . . ?
C93 C234 S01C 115.9 . . ?
C122 C234 S01C 122.6 . . ?
C122 C234 C93 121.5 . . ?
C146 C235 C294 107.0 . . ?
C280 C235 C146 122.4 . . ?
C280 C235 C282 108.9 . . ?
C280 C235 C294 111.7 . . ?
C282 C235 C146 117.4 . . ?
C282 C235 C294 82.1 . . ?
O79 C236 C164 123.8 . . ?
O79 C236 O91 122.5 . . ?
O91 C236 C164 112.4 . . ?
O57 C240 O74 126.5 . . ?
O57 C240 C64 118.0 . . ?
O74 C240 C64 115.4 . . ?
C110 C245 C303 114.6 . . ?
C266 C245 C110 111.3 . . ?
C266 C245 C281 100.7 . . ?
C266 C245 C303 113.8 . . ?
C281 C245 C110 110.9 . . ?
C281 C245 C303 104.4 . . ?
C299 C246 C232 95.2 . . ?
C305 C246 C232 109.9 . . ?
C305 C246 C299 124.7 . . ?
C305 C246 C311 112.6 . . ?
C311 C246 C232 103.9 . . ?
C311 C246 C299 107.4 . . ?
N22 C248 C192 117.6 . . ?
N22 C248 C207 113.6 . . ?
C192 C248 C207 128.6 . . ?
N20 C253 C227 108.7 . . ?
N20 C253 C285 116.1 . . ?
C227 C253 C285 132.2 . . ?
O75 C256 C31 112.8 . . ?
O75 C256 O90 129.4 . . ?
O90 C256 C31 112.0 . . ?
C86 C257 C270 112.4 . . ?
C86 C257 C287 113.5 . . ?
C86 C257 C304 109.8 . . ?
C270 C257 C287 113.0 . . ?
C304 C257 C270 97.1 . . ?
C304 C257 C287 109.8 . . ?
C247 C261 C219 113.7 . . ?
C247 C261 C259 117.0 . . ?
C247 C261 C291 113.5 . . ?
C259 C261 C219 104.0 . . ?
C259 C261 C291 107.1 . . ?
C291 C261 C219 99.8 . . ?
O59 C262 C203 111.9 . . ?
O83 C262 O59 122.3 . . ?
O83 C262 C203 125.8 . . ?
C147 C276 C302 110.6 . . ?
C147 C276 C306 110.6 . . ?
C301 C276 C147 103.4 . . ?
C301 C276 C302 133.8 . . ?
C301 C276 C306 106.2 . . ?
C302 C276 C306 90.3 . . ?
O82 C285 C253 120.1 . . ?
O92 C285 O82 120.2 . . ?
O92 C285 C253 119.6 . . ?
O88 C293 O89 132.8 . . ?
O88 C293 C204 122.7 . . ?
O89 C293 C204 104.4 . . ?
C202 C295 C258 114.2 . . ?
C202 C295 C289 118.2 . . ?
C202 C295 C307 114.2 . . ?
C258 C295 C289 111.5 . . ?
C258 C295 C307 99.1 . . ?
C307 C295 C289 96.8 . . ?
C158 C312 C310 109.3 . . ?
C308 C312 C158 111.7 . . ?
C309 C312 C158 112.1 . . ?
C309 C312 C310 114.2 . . ?

loop_
_geom_bond_atom_site_label_1
_geom_bond_atom_site_label_2
_geom_bond_distance
_geom_bond_site_symmetry_2
_geom_bond_publ_flag
Co1 S27 2.4338 . ?
Co1 O1 2.0649 . ?
Co1 O3 2.0524 . ?
Co1 O4 2.0812 . ?
Co1 O8 2.0067 . ?
Co1 O17 2.2469 . ?
Co2 S28 2.4755 . ?
Co2 O2 2.0981 . ?
Co2 O3 2.1008 . ?
Co2 O12 2.0061 . ?
Co2 N1 2.0896 . ?
Co2 O34 2.2267 . ?
Co3 O1 2.0693 . ?
Co3 O15 1.9749 . ?
Co3 O17 2.2073 . ?
Co3 N3 2.0131 . ?
Co3 N5 2.0558 . ?
Co4 S012 2.4357 . ?
Co4 O10 2.2971 . ?
Co4 O20 1.9643 . ?
Co4 O28 2.0986 . ?
Co4 O32 2.0252 . ?
Co4 O41 2.1222 . ?
Co5 S26 2.4466 . ?
Co5 O7 2.0781 . ?
Co5 O8 1.9905 . ?
Co5 O15 1.9547 . ?
Co5 O17 2.3378 . ?
Co5 O31 2.1271 . ?
Co6 S24 2.4318 . ?
Co6 O5 2.0249 . ?
Co6 O6 2.0179 . ?
Co6 O9 1.9542 . ?
Co6 O39 2.1065 . ?
Co6 O46 2.2489 . ?
Co7 O10 2.2001 . ?
Co7 O20 1.9486 . ?
Co7 N2 2.0469 . ?
Co7 O27 2.0681 . ?
Co7 O45 2.3706 . ?
Co7 N12 2.0549 . ?
Co8 S013 2.4279 . ?
Co8 O10 2.2125 . ?
Co8 O23 2.0692 . ?
Co8 O27 2.0770 . ?
Co8 O32 1.9715 . ?
Co8 O37 2.0520 . ?
Co9 S25 2.4384 . ?
Co9 O9 2.0256 . ?
Co9 O11 1.9534 . ?
Co9 O14 2.1311 . ?
Co9 O21 2.0742 . ?
Co9 O46 2.3366 . ?
Co10 S011 2.4582 . ?
Co10 O7 2.1340 . ?
Co10 O12 1.9591 . ?
Co10 O24 2.0249 . ?
Co10 O34 2.4074 . ?
Co10 N8 1.9933 . ?
Co11 O6 2.0545 . ?
Co11 O11 1.9668 . ?
Co11 O46 2.1866 . ?
Co11 N7 2.0510 . ?
Co11 N15 2.0367 . ?
Co12 S014 2.4282 . ?
Co12 O22 2.0086 . ?
Co12 O28 2.1113 . ?
Co12 O33 2.3977 . ?
Co12 N4 2.0658 . ?
Co12 O68 2.0566 . ?
Co13 S010 2.4472 . ?
Co13 O38 1.9806 . ?
Co13 O42 2.0868 . ?
Co13 O49 2.3306 . ?
Co13 O53 2.0756 . ?
Co13 N17 2.0816 . ?
Co14 S01E 2.4597 . ?
Co14 O5 2.0681 . ?
Co14 O19 2.2097 . ?
Co14 O35 1.9797 . ?
Co14 O62 2.1247 . ?
Co14 N13 2.0673 . ?
Co15 S01A 2.4677 . ?
Co15 O22 1.9845 . ?
Co15 O23 2.0795 . ?
Co15 O33 2.2064 . ?
Co15 O50 2.0801 . ?
Co15 N14 2.1013 . ?
Co16 S019 2.4636 . ?
Co16 O14 2.0860 . ?
Co16 O19 2.3759 . ?
Co16 O35 1.9842 . ?
Co16 N10 2.0494 . ?
Co16 O66 2.0728 . ?
Co17 S015 2.4487 . ?
Co17 O30 2.1047 . ?
Co17 O43 2.3277 . ?
Co17 O53 2.1403 . ?
Co17 O56 1.9776 . ?
Co17 O60 2.0025 . ?
Co18 S016 2.4372 . ?
Co18 O25 2.0082 . ?
Co18 O44 2.1163 . ?
Co18 N16 2.1160 . ?
Co18 O75 2.0542 . ?
Co19 S018 2.4573 . ?
Co19 O29 1.9928 . ?
Co19 O44 2.1099 . ?
Co19 O48 1.9348 . ?
Co19 O57 2.3982 . ?
Co19 O61 2.1205 . ?
Co20 S01B 2.4918 . ?
Co20 O13 2.1394 . ?
Co20 O38 1.9601 . ?
Co20 O49 2.2969 . ?
Co20 O51 2.0304 . ?
Co20 N23 2.1334 . ?
Co21 O43 2.2003 . ?
Co21 O56 1.9684 . ?
Co21 N9 2.0009 . ?
Co21 O59 2.0588 . ?
Co21 O85 2.3944 . ?
Co21 N24 2.0234 . ?
Co22 O18 2.0456 . ?
Co22 O48 1.9385 . ?
Co22 N6 2.0835 . ?
Co22 O57 2.2122 . ?
Co22 N11 2.0298 . ?
Co23 S01D 2.4480 . ?
Co23 O18 2.0674 . ?
Co23 O29 1.9909 . ?
Co23 O40 2.0147 . ?
Co23 O57 2.1742 . ?
Co23 O63 2.0977 . ?
Co24 S01I 2.4360 . ?
Co24 O54 2.0773 . ?
Co24 O55 1.9345 . ?
Co24 O64 1.9833 . ?
Co24 O67 2.1122 . ?
Co24 O71 2.2663 . ?
Co25 S017 2.4645 . ?
Co25 O13 2.0393 . ?
Co25 O43 2.2944 . ?
Co25 O59 2.0729 . ?
Co25 O60 1.9903 . ?
Co25 O72 2.0461 . ?
Co26 S01F 2.4358 . ?
Co26 O36 1.9963 . ?
Co26 O52 2.0769 . ?
Co26 O58 2.0961 . ?
Co26 O64 1.9910 . ?
Co26 O71 2.2493 . ?
Co27 S01C 2.4307 . ?
Co27 O16 1.9645 . ?
Co27 O54 2.0535 . ?
Co27 O88 1.9684 . ?
Co27 N25 2.0580 . ?
Co28 S01H 2.4758 . ?
Co28 O25 1.9916 . ?
Co28 O40 2.1307 . ?
Co28 O74 2.2038 . ?
Co28 N20 2.1841 . ?
Co28 O82 2.0978 . ?
Co29 O52 2.0342 . ?
Co29 O55 1.9177 . ?
Co29 O71 2.2277 . ?
Co29 N18 2.0802 . ?
Co29 N22 1.9850 . ?
Co30 S01G 2.4784 . ?
Co30 O16 2.0123 . ?
Co30 O36 2.0457 . ?
Co30 N19 2.1400 . ?
Co30 O79 2.0292 . ?
Co30 O81 2.3274 . ?
S28 C49 1.6976 . ?
S28 C313 1.8188 . ?
S24 C25 1.7794 . ?
S24 C41 1.7889 . ?
S26 C16 1.8412 . ?
S26 C26 1.7386 . ?
S25 C2 1.7661 . ?
S25 C143 1.7585 . ?
S27 C6 1.7922 . ?
S27 C7 1.7472 . ?
S010 C47 1.7494 . ?
S010 C74 1.7938 . ?
S011 C55 1.7882 . ?
S011 C123 1.7368 . ?
S012 C68 1.7461 . ?
S012 C178 1.7141 . ?
S013 C43 1.7825 . ?
S013 C50 1.7184 . ?
S014 C149 1.8045 . ?
S014 C166 1.7853 . ?
S015 C129 1.8292 . ?
S015 C150 1.7577 . ?
S016 C73 1.7839 . ?
S016 C167 1.7931 . ?
S017 C61 1.7564 . ?
S017 C151 1.8435 . ?
S018 C65 1.7418 . ?
S018 C138 1.7653 . ?
S019 C18 1.7759 . ?
S019 C200 1.8209 . ?
S01A C28 1.7546 . ?
S01A C104 1.7748 . ?
S01B C87 1.8037 . ?
S01B C117 1.7572 . ?
S01C C161 1.8090 . ?
S01C C234 1.7956 . ?
S01D C29 1.7244 . ?
S01D C230 1.7415 . ?
S01E C17 1.7662 . ?
S01E C115 1.8319 . ?
S01F C160 1.7949 . ?
S01F C217 1.7810 . ?
S01G C103 1.7939 . ?
S01G C168 1.7929 . ?
S01H C190 1.8101 . ?
S01H C228 1.7734 . ?
S01I C156 1.7610 . ?
S01I C174 1.6812 . ?
O1 C9 1.2379 . ?
O2 C27 1.3049 . ?
O3 C4 1.2931 . ?
O5 C32 1.3482 . ?
O6 C3 1.2615 . ?
O7 C14 1.2887 . ?
O8 C13 1.3384 . ?
O9 C8 1.3439 . ?
O10 C48 1.2797 . ?
O11 C132 1.3691 . ?
O12 C34 1.3884 . ?
O13 C42 1.2717 . ?
O14 C35 1.2447 . ?
O15 C84 1.4701 . ?
O16 C93 1.3787 . ?
O17 C57 1.2359 . ?
O18 C82 1.2605 . ?
O19 C106 1.2549 . ?
O20 C213 1.4575 . ?
O21 C224 1.4533 . ?
O22 C46 1.3943 . ?
O23 C44 1.3037 . ?
N1 N2 1.3568 . ?
N1 C20 1.3923 . ?
O24 C134 1.1613 . ?
O25 C171 1.3329 . ?
O26 C9 1.2619 . ?
N2 C19 1.3920 . ?
O27 C107 1.2946 . ?
O28 C153 1.3648 . ?
O29 C131 1.3408 . ?
O30 C187 1.5023 . ?
O32 C126 1.2800 . ?
O33 C48 1.2172 . ?
O34 C57 1.2959 . ?
O35 C116 1.3145 . ?
O36 C75 1.3865 . ?
O38 C85 1.3834 . ?
N3 N10 1.3946 . ?
N3 C92 1.3285 . ?
O40 C229 1.3727 . ?
O41 C260 1.4100 . ?
O42 C181 1.1668 . ?
O43 C130 1.2665 . ?
O44 C162 1.3376 . ?
O45 C226 1.3544 . ?
N4 N6 1.3115 . ?
N4 C101 1.3207 . ?
O46 C106 1.3256 . ?
C1 C5 1.4023 . ?
C1 C30 1.4255 . ?
C1 C81 1.5144 . ?
C2 C8 1.4358 . ?
C2 C79 1.3433 . ?
O47 C3 1.3002 . ?
O48 C220 1.4631 . ?
O49 C130 1.3023 . ?
O50 C80 1.2545 . ?
O51 C56 1.2741 . ?
N5 N13 1.3461 . ?
N5 C100 1.3987 . ?
O52 C192 1.2605 . ?
O53 C127 1.3335 . ?
N6 C70 1.3358 . ?
O54 C148 1.3415 . ?
N7 C69 1.4170 . ?
N7 N23 1.3285 . ?
N8 N12 1.3406 . ?
N8 C51 1.4196 . ?
C3 C72 1.4544 . ?
O55 C288 1.4479 . ?
C4 C7 1.3922 . ?
C4 C49 1.4793 . ?
C5 C6 1.4316 . ?
O56 C249 1.3973 . ?
O57 C240 1.1885 . ?
N9 N19 1.3832 . ?
N9 C91 1.4324 . ?
C6 C13 1.4454 . ?
N10 C211 1.3684 . ?
O59 C262 1.3337 . ?
C7 C90 1.4211 . ?
O60 C170 1.3489 . ?
O61 C215 1.5179 . ?
C8 C41 1.3602 . ?
N11 N14 1.3995 . ?
N11 C64 1.3069 . ?
C9 C92 1.4593 . ?
C10 C38 1.5781 . ?
C10 C112 1.5215 . ?
C10 C237 1.6919 . ?
C10 C241 1.4739 . ?
N12 C59 1.3584 . ?
O62 C196 1.3005 . ?
C11 C19 1.3155 . ?
C11 C20 1.4293 . ?
N13 C133 1.3306 . ?
O64 C155 1.3630 . ?
O65 C27 1.2328 . ?
C12 C135 1.4239 . ?
C12 C136 1.3261 . ?
C12 C144 1.5000 . ?
N14 C108 1.3367 . ?
C13 C16 1.2757 . ?
C14 C26 1.4792 . ?
C14 C123 1.4326 . ?
O66 C172 1.2961 . ?
C15 C45 1.5288 . ?
C15 C188 1.5536 . ?
C15 C225 1.6676 . ?
C15 C255 1.5561 . ?
O67 C284 1.5018 . ?
N15 N17 1.3790 . ?
N15 C72 1.3026 . ?
N16 C31 1.3646 . ?
N16 N22 1.3412 . ?
O68 C180 1.2659 . ?
C16 C30 1.3995 . ?
C17 C32 1.3884 . ?
C17 C105 1.4080 . ?
N17 C71 1.3487 . ?
C18 C35 1.3972 . ?
C18 C95 1.2938 . ?
C19 C48 1.5398 . ?
O69 C107 1.2148 . ?
O70 C172 1.2457 . ?
C20 C27 1.4110 . ?
C21 C49 1.4057 . ?
C21 C98 1.4285 . ?
C22 C58 1.4656 . ?
C22 C77 1.6073 . ?
C22 C88 1.4090 . ?
C23 C39 1.3750 . ?
C23 C41 1.4210 . ?
C24 C36 1.2709 . ?
C24 C53 1.3379 . ?
C24 C128 1.6172 . ?
C25 C32 1.3741 . ?
C25 C145 1.3965 . ?
C26 C54 1.3870 . ?
O71 C208 1.2353 . ?
C28 C37 1.4578 . ?
C28 C44 1.3669 . ?
C29 C33 1.4231 . ?
C29 C131 1.3730 . ?
C31 C207 1.3797 . ?
C31 C256 1.5420 . ?
O73 C80 1.3641 . ?
C33 C140 1.4199 . ?
C34 C55 1.4498 . ?
C34 C313 1.2779 . ?
C35 C143 1.4423 . ?
C36 C43 1.5147 . ?
C37 C66 1.3724 . ?
C38 C89 1.4447 . ?
C38 C124 1.3976 . ?
C39 C60 1.6626 . ?
C39 C79 1.4277 . ?
C40 C65 1.3859 . ?
C40 C140 1.3259 . ?
O74 C240 1.3216 . ?
C42 C61 1.3980 . ?
C42 C87 1.4060 . ?
C43 C126 1.2995 . ?
N18 N20 1.2789 . ?
N18 C210 1.3600 . ?
C44 C50 1.4617 . ?
C45 C142 1.3555 . ?
C45 C152 1.3721 . ?
C46 C104 1.3713 . ?
C46 C166 1.3568 . ?
C47 C67 1.3350 . ?
C47 C127 1.4269 . ?
N19 C164 1.3305 . ?
C50 C52 1.4534 . ?
C51 C134 1.5168 . ?
C51 C165 1.3550 . ?
C52 C66 1.4243 . ?
N20 C253 1.3884 . ?
C53 C68 1.4477 . ?
C54 C109 1.3367 . ?
C55 C114 1.3371 . ?
C56 O77 1.2718 . ?
C56 C139 1.4886 . ?
C313 C63 1.4014 . ?
C57 C100 1.4398 . ?
C58 C87 1.4025 . ?
C59 C107 1.5126 . ?
C59 C165 1.4324 . ?
C60 C183 1.5892 . ?
C60 C201 1.6272 . ?
C60 C216 1.4377 . ?
O75 C256 1.2080 . ?
C61 C88 1.3994 . ?
C62 C96 1.4172 . ?
C62 C117 1.3948 . ?
C63 C147 1.4681 . ?
C64 C97 1.3970 . ?
C64 C240 1.5178 . ?
C65 C131 1.4668 . ?
C66 C221 1.5605 . ?
C67 C195 1.5185 . ?
C68 C126 1.4505 . ?
C69 C106 1.3555 . ?
C69 C193 1.4374 . ?
N22 C248 1.4041 . ?
C70 C82 1.4822 . ?
C70 C102 1.3417 . ?
C71 C111 1.4544 . ?
C71 C181 1.4520 . ?
O76 C82 1.2835 . ?
C72 C111 1.4703 . ?
C73 C171 1.4017 . ?
C73 C182 1.3955 . ?
C74 C85 1.4194 . ?
C74 C175 1.4174 . ?
C75 C168 1.4055 . ?
C75 C217 1.4348 . ?
C76 C119 1.3415 . ?
C76 C122 1.4472 . ?
C76 C191 1.4946 . ?
C77 C120 1.5177 . ?
C77 C184 1.6100 . ?
C77 C265 1.3417 . ?
C78 C98 1.5383 . ?
C78 C243 1.4231 . ?
C78 C254 1.6309 . ?
C78 C269 1.7026 . ?
O78 C180 1.2603 . ?
C80 C108 1.4403 . ?
O79 C236 1.2472 . ?
C81 C176 1.5637 . ?
C81 C197 1.5174 . ?
C81 C275 1.4750 . ?
N23 C139 1.3685 . ?
C83 C109 1.5978 . ?
C83 C177 1.4967 . ?
C83 C251 1.5495 . ?
C83 C277 1.4491 . ?
C85 C117 1.3474 . ?
C86 C113 1.4205 . ?
C86 C182 1.3074 . ?
C86 C257 1.4980 . ?
O80 C181 1.3964 . ?
C89 C138 1.3629 . ?
C90 C98 1.3929 . ?
C91 C130 1.3187 . ?
C91 C223 1.4019 . ?
C92 C173 1.4698 . ?
C93 C103 1.4248 . ?
C93 C234 1.4765 . ?
C94 C150 1.4471 . ?
C94 C195 1.3885 . ?
C95 C219 1.4398 . ?
C96 C125 1.4800 . ?
C96 C175 1.4305 . ?
C97 C108 1.3328 . ?
O81 C208 1.3014 . ?
C99 C143 1.4881 . ?
C99 C219 1.3615 . ?
C100 C141 1.3830 . ?
C101 C102 1.3498 . ?
C101 C180 1.5763 . ?
C103 C119 1.3932 . ?
C104 C152 1.3715 . ?
C105 C110 1.3205 . ?
O82 C285 1.3709 . ?
C109 C137 1.4270 . ?
C110 C145 1.5062 . ?
C110 C245 1.5834 . ?
C113 C190 1.3665 . ?
C114 C147 1.4276 . ?
C115 C116 1.3685 . ?
C115 C169 1.4166 . ?
C116 C200 1.3113 . ?
C118 C161 1.4397 . ?
C118 C186 1.4804 . ?
C121 C149 1.4011 . ?
C121 C209 1.4060 . ?
C122 C234 1.3519 . ?
C123 C137 1.4274 . ?
C124 C167 1.3861 . ?
C125 C199 1.5214 . ?
C125 C238 1.4872 . ?
C125 C283 1.4467 . ?
C127 C150 1.3827 . ?
C128 C212 1.6022 . ?
C128 C242 1.3906 . ?
C128 C292 1.3921 . ?
C129 C136 1.3798 . ?
C129 C170 1.3340 . ?
C133 C141 1.4121 . ?
C133 C196 1.5052 . ?
C134 O86 1.3634 . ?
C135 C151 1.4307 . ?
C138 C162 1.4121 . ?
C139 C193 1.4002 . ?
O83 C262 1.2228 . ?
C140 C154 1.5713 . ?
C142 C166 1.5156 . ?
C144 C185 1.5790 . ?
C144 C268 1.5936 . ?
C144 C271 1.3640 . ?
C146 C163 1.3691 . ?
C146 C218 1.4843 . ?
C146 C235 1.5592 . ?
O84 C192 1.2455 . ?
C147 C276 1.5291 . ?
C148 C161 1.4027 . ?
C148 C174 1.4828 . ?
C149 C153 1.3736 . ?
O85 C300 1.4330 . ?
C151 C170 1.3634 . ?
C153 C178 1.4199 . ?
C154 C239 1.4746 . ?
C154 C252 1.5845 . ?
C154 C273 1.3685 . ?
C155 C156 1.3900 . ?
C155 C160 1.3900 . ?
C156 C157 1.3900 . ?
C157 C158 1.3900 . ?
C158 C159 1.3900 . ?
C158 C312 1.6516 . ?
C159 C160 1.3900 . ?
C162 C167 1.4084 . ?
C163 C168 1.2313 . ?
C164 C223 1.4680 . ?
C164 C236 1.4457 . ?
C169 C202 1.2994 . ?
C171 C190 1.3368 . ?
C172 C211 1.4364 . ?
C173 C211 1.4146 . ?
C174 C198 1.4784 . ?
O87 C196 1.2195 . ?
C178 C214 1.4187 . ?
C179 C200 1.3946 . ?
C179 C202 1.4512 . ?
C186 C198 1.3561 . ?
C186 C206 1.5221 . ?
O88 C293 1.1298 . ?
C189 C195 1.4796 . ?
C189 C244 1.4677 . ?
C189 C250 1.5845 . ?
C189 C272 1.4757 . ?
C191 C263 1.6635 . ?
C191 C278 1.4875 . ?
C191 C298 1.3197 . ?
C192 C248 1.4570 . ?
C194 C222 1.5282 . ?
O89 C293 1.3479 . ?
C202 C295 1.4585 . ?
C203 N24 1.4200 . ?
C203 C205 1.4200 . ?
C203 C262 1.3707 . ?
N24 N25 1.4200 . ?
N25 C204 1.4200 . ?
C204 C205 1.4200 . ?
C204 C293 1.5069 . ?
C206 C267 1.5493 . ?
C206 C279 1.4066 . ?
C206 C296 1.6050 . ?
C207 C248 1.4966 . ?
C208 C210 1.4392 . ?
C209 C214 1.3850 . ?
C209 C222 1.5265 . ?
C210 C227 1.4223 . ?
O90 C256 1.2844 . ?
C217 C218 1.3325 . ?
C219 C261 1.6772 . ?
C221 C264 1.8459 . ?
C221 C286 1.7122 . ?
C221 C297 1.4608 . ?
C222 C274 1.3745 . ?
C222 C290 1.7254 . ?
C227 C253 1.3967 . ?
C228 C229 1.3900 . ?
C228 C233 1.3900 . ?
C229 C230 1.3900 . ?
C230 C231 1.3900 . ?
C231 C232 1.3900 . ?
C232 C233 1.3900 . ?
C232 C246 1.6958 . ?
C235 C280 1.3835 . ?
C235 C282 1.4335 . ?
C235 C294 1.7439 . ?
C236 O91 1.3479 . ?
C245 C266 1.4148 . ?
C245 C281 1.5140 . ?
C245 C303 1.6562 . ?
C246 C299 1.5864 . ?
C246 C305 1.4786 . ?
C246 C311 1.5860 . ?
C247 C261 1.4827 . ?
O92 C285 1.2990 . ?
C253 C285 1.4151 . ?
C257 C270 1.5343 . ?
C257 C287 1.6682 . ?
C257 C304 1.5214 . ?
C258 C295 1.6203 . ?
C259 C261 1.5100 . ?
C261 C291 1.5971 . ?
C276 C301 1.4713 . ?
C276 C302 1.7863 . ?
C276 C306 1.7863 . ?
C289 C295 1.6282 . ?
C295 C307 1.6205 . ?
C308 C312 1.6256 . ?
C309 C312 1.6180 . ?
C310 C312 1.6743 . ?

loop_
_platon_squeeze_void_nr
_platon_squeeze_void_average_x
_platon_squeeze_void_average_y
_platon_squeeze_void_average_z
_platon_squeeze_void_volume
_platon_squeeze_void_count_electrons
_platon_squeeze_void_content
1 -0.016 0.766 0.010 30861 11865 ' '

loop_
_twin_individual_id
_twin_individual_mass_fraction_refined
1 0.871(3)
2 0.129(3)
